data_7707095
loop_
_publ_author_name
'Mukhacheva, Anna A.'
'Asanova, Tatiana'
'Ryzhikov, Maxim R.'
'Sukhikh, Taisiya S.'
'Kompankov, Nikolay B.'
'Yanshole, Vadim V.'
'Berezin, Alexey S.'
'Gushchin, Artem L.'
'Abramov, Pavel A.'
'Sokolov, Maxim N.'

_publ_section_title
;
 Keggin-type polyoxometalate 1&#x2009;:&#x2009;1 complexes of Pb(II) and
 Bi(III): experimental, theoretical and luminescence studies.
;
_journal_issue 20
_journal_name_full 'Dalton transactions (Cambridge, England : 2003)'
_journal_page_first 6913
_journal_page_last 6922
_journal_paper_doi 10.1039/d1dt00499a
_journal_volume 50
_journal_year 2021
_chemical_formula_moiety '(Bi1 K6.17 O90.33 P2 W22 H0.83), 6.33(O H2), 4(C4 H12 N)'
_chemical_formula_sum 'C16 H61.5 Bi K6.17 N4 O96.67 P2 W22'
_chemical_formula_weight 6413.49
_space_group_crystal_system monoclinic
_space_group_IT_number 15
_space_group_name_Hall '-C 2yc'
_space_group_name_H-M_alt 'C 1 2/c 1'
_atom_sites_solution_hydrogens geom
_atom_sites_solution_primary dual
_audit_creation_date 2020-12-28
_audit_creation_method
;
Olex2 1.2
(compiled 2018.05.29 svn.r3508 for OlexSys, GUI svn.r5506)
;
_audit_update_record
;
2021-01-11 deposited with the CCDC.	2021-04-13 downloaded from the CCDC.
;
_cell_angle_alpha 90
_cell_angle_beta 109.593(2)
_cell_angle_gamma 90
_cell_formula_units_Z 12
_cell_length_a 48.525(3)
_cell_length_b 12.6920(8)
_cell_length_c 56.670(3)
_cell_measurement_reflns_used 9725
_cell_measurement_temperature 150(2)
_cell_measurement_theta_max 24.95
_cell_measurement_theta_min 2.36
_cell_volume 32881(3)
_computing_molecular_graphics 'Olex2 (Dolomanov et al., 2009)'
_computing_publication_material 'Olex2 (Dolomanov et al., 2009)'
_computing_structure_refinement 'ShelXL (Sheldrick, 2015)'
_computing_structure_solution 'ShelXT (Sheldrick, 2015)'
_diffrn_ambient_temperature 150(2)
_diffrn_measured_fraction_theta_full 0.974
_diffrn_measured_fraction_theta_max 0.974
_diffrn_measurement_device_type 'Bruker APEX-II CCD'
_diffrn_measurement_method '\f and \w scans'
_diffrn_radiation_type MoK\a
_diffrn_radiation_wavelength 0.71073
_diffrn_reflns_av_R_equivalents 0.0743
_diffrn_reflns_av_unetI/netI 0.0869
_diffrn_reflns_Laue_measured_fraction_full 0.974
_diffrn_reflns_Laue_measured_fraction_max 0.974
_diffrn_reflns_limit_h_max 57
_diffrn_reflns_limit_h_min -57
_diffrn_reflns_limit_k_max 15
_diffrn_reflns_limit_k_min -15
_diffrn_reflns_limit_l_max 67
_diffrn_reflns_limit_l_min -67
_diffrn_reflns_number 90876
_diffrn_reflns_point_group_measured_fraction_full 0.974
_diffrn_reflns_point_group_measured_fraction_max 0.974
_diffrn_reflns_theta_full 25.133
_diffrn_reflns_theta_max 25.133
_diffrn_reflns_theta_min 1.665
_diffrn_standards_number 0
_exptl_absorpt_coefficient_mu 24.953
_exptl_absorpt_correction_T_max 0.2586
_exptl_absorpt_correction_T_min 0.1485
_exptl_absorpt_correction_type multi-scan
_exptl_absorpt_process_details
'SADABS-2016/2 (Bruker,2016/2) was used for absorption correction. wR2(int) was 0.1409 before and 0.0950 after correction. The Ratio of minimum to maximum transmission is 0.5742. The \l/2 correction factor is Not present.'
_exptl_crystal_colour colourless
_exptl_crystal_colour_primary colourless
_exptl_crystal_density_diffrn 3.879
_exptl_crystal_description prism
_exptl_crystal_F_000 33642
_exptl_crystal_size_max 0.12
_exptl_crystal_size_mid 0.1
_exptl_crystal_size_min 0.1
_refine_diff_density_max 2.233
_refine_diff_density_min -2.124
_refine_diff_density_rms 0.452
_refine_ls_extinction_method none
_refine_ls_goodness_of_fit_ref 1.131
_refine_ls_hydrogen_treatment constr
_refine_ls_matrix_type full
_refine_ls_number_parameters 1867
_refine_ls_number_reflns 28621
_refine_ls_number_restraints 390
_refine_ls_restrained_S_all 1.127
_refine_ls_R_factor_all 0.0994
_refine_ls_R_factor_gt 0.0722
_refine_ls_shift/su_max 0.016
_refine_ls_shift/su_mean 0.000
_refine_ls_structure_factor_coef Fsqd
_refine_ls_weighting_details 'w=1/[\s^2^(Fo^2^)+6067.6646P] where P=(Fo^2^+2Fc^2^)/3'
_refine_ls_weighting_scheme calc
_refine_ls_wR_factor_gt 0.1297
_refine_ls_wR_factor_ref 0.1390
_reflns_Friedel_coverage 0.000
_reflns_number_gt 21745
_reflns_number_total 28621
_reflns_threshold_expression 'I > 2\s(I)'
_cod_data_source_file d1dt00499a2.cif
_cod_data_source_block akl548
_cod_depositor_comments 'Adding full bibliography for 7707095.cif.'
_cod_database_code 7707095
_shelx_shelxl_version_number 2017/1
_shelx_space_group_comment
;
The symmetry employed for this shelxl refinement is uniquely defined
by the following loop, which should always be used as a source of
symmetry information in preference to the above space-group names.
They are only intended as comments.
;
_shelx_estimated_absorpt_t_max 0.189
_shelx_estimated_absorpt_t_min 0.154
_olex2_refinement_description
;
1. Fixed Uiso
 At 1.5 times of:
  All C(H,H,H) groups
2. Restrained distances
 N5-C20
 1.5 with sigma of 0.02
 C11-C12 \\sim C12-C10 \\sim C12-C9
 with sigma of 0.02
 C24-N6 \\sim C24-N6 \\sim C21-N6 \\sim C23-N6
 with sigma of 0.02
 C24-C21 \\sim C24-C22 \\sim C24-C23 \\sim C22-C21 \\sim C22-C23 \\sim C21-C23
 with sigma of 0.04
 C26-N7 \\sim C26-N7 \\sim C25-N7 \\sim C27-N7
 with sigma of 0.02
 C26-C25 \\sim C26-C28 \\sim C26-C27 \\sim C28-C25 \\sim C28-C27 \\sim C25-C27
 with sigma of 0.04
3. Uiso/Uaniso restraints and constraints
N6 \\sim C24 \\sim C22 \\sim C21 \\sim C23: within 2A with sigma of 0.04 and
sigma for terminal atoms of 0.08
N7 \\sim C26 \\sim C28 \\sim C25 \\sim C27: within 2A with sigma of 0.04 and
sigma for terminal atoms of 0.08
Uanis(O92) \\sim Ueq, Uanis(O1) \\sim Ueq, Uanis(O4) \\sim Ueq, Uanis(O34)
\\sim Ueq, Uanis(O9) \\sim Ueq, Uanis(O88) \\sim Ueq, Uanis(O37) \\sim Ueq:
with sigma of 0.001 and sigma for terminal atoms of 0.002
Uanis(O70) \\sim Ueq, Uanis(O68) \\sim Ueq, Uanis(O76) \\sim Ueq, Uanis(O60)
\\sim Ueq, Uanis(O23) \\sim Ueq, Uanis(O11) \\sim Ueq, Uanis(O106) \\sim Ueq,
Uanis(O118) \\sim Ueq, Uanis(O113) \\sim Ueq, Uanis(O89) \\sim Ueq, Uanis(O91)
\\sim Ueq, Uanis(O101) \\sim Ueq, Uanis(O97) \\sim Ueq, Uanis(O94) \\sim Ueq,
Uanis(O86) \\sim Ueq, Uanis(N1) \\sim Ueq, Uanis(O64) \\sim Ueq, Uanis(O20)
\\sim Ueq, Uanis(O24) \\sim Ueq, Uanis(O31) \\sim Ueq, Uanis(O49) \\sim Ueq,
Uanis(O69) \\sim Ueq, Uanis(O71) \\sim Ueq, Uanis(O80) \\sim Ueq, Uanis(O85)
\\sim Ueq, Uanis(O117) \\sim Ueq, Uanis(C4) \\sim Ueq, Uanis(O123) \\sim Ueq,
Uanis(K12) \\sim Ueq, Uanis(K9) \\sim Ueq, Uanis(O75) \\sim Ueq: with sigma of
0.01 and sigma for terminal atoms of 0.02
Uanis(O14) \\sim Ueq, Uanis(O5) \\sim Ueq, Uanis(O23) \\sim Ueq, Uanis(O15)
\\sim Ueq, Uanis(O112) \\sim Ueq, Uanis(O144) \\sim Ueq, Uanis(O114) \\sim Ueq,
Uanis(O74) \\sim Ueq, Uanis(O40) \\sim Ueq, Uanis(O72) \\sim Ueq, Uanis(O153)
\\sim Ueq, Uanis(O93) \\sim Ueq, Uanis(O3) \\sim Ueq, Uanis(O87) \\sim Ueq,
Uanis(O13) \\sim Ueq, Uanis(O59) \\sim Ueq, Uanis(O105) \\sim Ueq, Uanis(O154)
\\sim Ueq, Uanis(O128) \\sim Ueq, Uanis(O45) \\sim Ueq: with sigma of 0.01 and
sigma for terminal atoms of 0.02
Uiso(O10) = Uiso(O124)
Uiso(C24) = Uiso(N6) = Uiso(C22) = Uiso(C23) = Uiso(N7) = Uiso(C26) = Uiso(C28)
= Uiso(C21) = Uiso(C25) = Uiso(C27)
4. Rigid body (RIGU) restrains
 N6, C24, C22, C21, C23
 with sigma for 1-2 distances of 0.004 and sigma for 1-3 distances of 0.004
 N7, C26, C28, C25, C27
 with sigma for 1-2 distances of 0.004 and sigma for 1-3 distances of 0.004
5. Others
 Sof(N7)=Sof(C26)=Sof(H26A)=Sof(H26B)=Sof(H26C)=Sof(C28)=Sof(H28A)=Sof(H28B)=
 Sof(H28C)=Sof(C25)=Sof(H25A)=Sof(H25B)=Sof(H25C)=Sof(C27)=Sof(H27A)=Sof(H27B)=
 Sof(H27C)=1-FVAR(1)
 Sof(N6)=Sof(C24)=Sof(H24A)=Sof(H24B)=Sof(H24C)=Sof(C22)=Sof(H22A)=Sof(H22B)=
 Sof(H22C)=Sof(C21)=Sof(H21A)=Sof(H21B)=Sof(H21C)=Sof(C23)=Sof(H23A)=Sof(H23B)=
 Sof(H23C)=FVAR(1)
 Fixed Sof: K7(0.5) K9(0.5) K11(0.25) K10(0.5) K12(0.5) O154(0.5) O10(0.33333)
 O134(0.5) O124(0.16667) O16(0.5) O132(0.5) O141(0.5) O142(0.5) O30(0.5)
 O133(0.5) O146(0.5)
6.a Free rotating group:
 N6(C24,C22,C21,C23), N7(C26,C28,C25,C27)
6.b Me refined with riding coordinates:
 C1(H1A,H1B,H1C), C2(H2A,H2B,H2C), C3(H3A,H3B,H3C), C4(H4A,H4B,H4C), C5(H5A,
 H5B,H5C), C6(H6A,H6B,H6C), C7(H7A,H7B,H7C), C8(H8A,H8B,H8C), C9(H9A,H9B,H9C),
 C10(H10A,H10B,H10C), C11(H11A,H11B,H11C), C12(H12A,H12B,H12C), C13(H13A,H13B,
 H13C), C14(H14A,H14B,H14C), C15(H15A,H15B,H15C), C16(H16A,H16B,H16C), C17(H17A,
 H17B,H17C), C18(H18A,H18B,H18C), C19(H19A,H19B,H19C), C20(H20A,H20B,H20C),
 C24(H24A,H24B,H24C), C22(H22A,H22B,H22C), C21(H21A,H21B,H21C), C23(H23A,H23B,
 H23C), C26(H26A,H26B,H26C), C28(H28A,H28B,H28C), C25(H25A,H25B,H25C), C27(H27A,
 H27B,H27C)
;
_olex2_submission_special_instructions 'No special instructions were received'

loop_
_space_group_symop_operation_xyz
'x, y, z'
'-x, y, -z+1/2'
'x+1/2, y+1/2, z'
'-x+1/2, y+1/2, -z+1/2'
'-x, -y, -z'
'x, -y, z-1/2'
'-x+1/2, -y+1/2, -z'
'x+1/2, -y+1/2, z-1/2'

loop_
_atom_site_label
_atom_site_type_symbol
_atom_site_fract_x
_atom_site_fract_y
_atom_site_fract_z
_atom_site_U_iso_or_equiv
_atom_site_adp_type
_atom_site_occupancy
_atom_site_site_symmetry_order
_atom_site_calc_flag
_atom_site_refinement_flags_posn
_atom_site_refinement_flags_adp
_atom_site_refinement_flags_occupancy
_atom_site_disorder_assembly
_atom_site_disorder_group
Bi1 Bi 0.38011(2) 0.30668(9) 0.49847(2) 0.0219(2) Uani 1 1 d . . . . .
Bi2 Bi 0.500000 0.62304(11) 0.750000 0.0173(3) Uani 1 2 d S T P A .
W1 W 0.51257(2) 0.27397(9) 0.63117(2) 0.0183(2) Uani 1 1 d . . . . .
W2 W 0.48910(2) 0.51779(8) 0.60640(2) 0.0175(2) Uani 1 1 d . . . . .
W3 W 0.44604(2) 0.36671(8) 0.62920(2) 0.0173(2) Uani 1 1 d . . . . .
W4 W 0.52492(2) 0.19733(9) 0.57229(2) 0.0197(2) Uani 1 1 d . . . . .
W5 W 0.47827(2) 0.03040(8) 0.59710(2) 0.0199(2) Uani 1 1 d . . . . .
W6 W 0.50029(2) 0.43737(8) 0.54773(2) 0.0171(2) Uani 1 1 d . . . . .
W7 W 0.41240(2) 0.12522(8) 0.59680(2) 0.0183(2) Uani 1 1 d . . . . .
W8 W 0.41995(2) 0.05585(8) 0.54074(2) 0.0197(2) Uani 1 1 d . . . . .
W9 W 0.46598(2) 0.21602(8) 0.51598(2) 0.0165(2) Uani 1 1 d . . . . .
W10 W 0.38462(2) 0.38603(8) 0.56752(2) 0.0175(2) Uani 1 1 d . . . . .
W11 W 0.42658(2) 0.53430(8) 0.54438(2) 0.0169(2) Uani 1 1 d . . . . .
W12 W 0.32224(3) -0.01053(12) 0.39437(2) 0.0463(4) Uani 1 1 d . . . . .
W13 W 0.26488(3) 0.00923(15) 0.42373(2) 0.0621(5) Uani 1 1 d . . . . .
W14 W 0.30339(3) 0.37524(12) 0.36946(2) 0.0396(3) Uani 1 1 d . . . . .
W15 W 0.25085(3) 0.39026(15) 0.39669(3) 0.0576(5) Uani 1 1 d . . . . .
W16 W 0.25773(3) 0.23628(15) 0.45316(3) 0.0565(5) Uani 1 1 d . . . . .
W17 W 0.30840(3) 0.46279(12) 0.45778(2) 0.0380(3) Uani 1 1 d . . . . .
W18 W 0.36066(2) 0.44298(10) 0.43146(2) 0.0276(3) Uani 1 1 d . . . . .
W19 W 0.31866(3) 0.08100(11) 0.47954(2) 0.0343(3) Uani 1 1 d . . . . .
W20 W 0.36663(2) 0.20074(10) 0.39620(2) 0.0275(3) Uani 1 1 d . . . . .
W21 W 0.37504(3) 0.06452(9) 0.45083(2) 0.0257(3) Uani 1 1 d . . . . .
W22 W 0.25849(3) 0.16403(15) 0.36656(2) 0.0569(5) Uani 1 1 d . . . . .
W23 W 0.32930(2) 0.73521(10) 0.72726(2) 0.0262(3) Uani 1 1 d . . . . .
W24 W 0.36606(3) 0.55955(10) 0.77269(2) 0.0272(3) Uani 1 1 d . . . . .
W25 W 0.38657(2) 0.93720(9) 0.75585(2) 0.0256(3) Uani 1 1 d . . . . .
W26 W 0.36713(2) 0.86816(9) 0.68852(2) 0.0227(2) Uani 1 1 d . . . . .
W27 W 0.34880(2) 0.49218(9) 0.71125(2) 0.0227(2) Uani 1 1 d . . . . .
W28 W 0.38522(2) 0.62548(9) 0.67241(2) 0.0204(2) Uani 1 1 d . . . . .
W29 W 0.42247(3) 0.75849(9) 0.80051(2) 0.0245(3) Uani 1 1 d . . . . .
W30 W 0.45885(2) 0.87423(8) 0.76452(2) 0.0182(2) Uani 1 1 d . . . . .
W31 W 0.44587(2) 0.49978(9) 0.78248(2) 0.0215(2) Uani 1 1 d . . . . .
W32 W 0.44024(2) 0.80443(8) 0.69878(2) 0.0178(2) Uani 1 1 d . . . . .
W33 W 0.42853(2) 0.43706(8) 0.72138(2) 0.0212(2) Uani 1 1 d . . . . .
K1 K 0.49788(15) -0.0609(5) 0.53757(11) 0.0335(15) Uani 1 1 d . . . . .
K2 K 0.30871(15) 0.3182(6) 0.51693(13) 0.0448(19) Uani 1 1 d . . . . .
K3 K 0.41596(18) -0.2128(7) 0.49448(15) 0.056(2) Uani 1 1 d . . . . .
K4 K 0.45108(14) 0.1763(5) 0.38145(10) 0.0313(15) Uani 1 1 d . . . . .
K5 K 0.43941(13) 0.4785(5) 0.48397(10) 0.0238(13) Uani 1 1 d . . . . .
K6 K 0.3856(3) 1.2717(8) 0.75893(19) 0.095(4) Uani 1 1 d . . . . .
K8 K 0.46853(14) 0.5610(6) 0.67908(11) 0.0376(17) Uani 1 1 d . . . . .
K7 K 0.4532(3) 0.2030(11) 0.6836(3) 0.044(4) Uani 0.5 1 d . . . A 1
K9 K 0.4628(4) 1.1867(13) 0.7618(3) 0.061(4) Uani 0.5 1 d . U . B 1
K11 K 0.5018(6) -0.066(3) 0.6657(5) 0.054(9) Uani 0.25 1 d . . . A 1
K10 K 0.4627(6) 0.099(2) 0.7210(4) 0.117(9) Uani 0.5 1 d . . . A 2
K12 K 0.4933(7) 0.312(3) 0.7016(6) 0.137(10) Uani 0.5 1 d . U . A 2
P1 P 0.45403(14) 0.2912(5) 0.57218(11) 0.0127(13) Uani 1 1 d . . . . .
P2 P 0.31259(16) 0.2307(7) 0.42493(12) 0.0292(18) Uani 1 1 d . . . . .
P3 P 0.40456(14) 0.6799(5) 0.73713(11) 0.0150(14) Uani 1 1 d . . . . .
O1 O 0.5433(4) 0.2420(14) 0.6562(3) 0.024(4) Uani 1 1 d . U . . .
O2 O 0.4846(4) 0.3043(14) 0.6464(3) 0.022(4) Uani 1 1 d . . . . .
O3 O 0.4947(3) 0.1407(13) 0.6212(3) 0.017(4) Uani 1 1 d . U . . .
O4 O 0.5179(3) 0.4208(12) 0.6278(3) 0.013(3) Uani 1 1 d . U . . .
O5 O 0.5269(3) 0.2538(12) 0.6038(3) 0.013(4) Uani 1 1 d . U . . .
O6 O 0.5050(4) 0.6362(15) 0.6167(3) 0.030(5) Uani 1 1 d . . . . .
O7 O 0.4679(4) 0.4933(13) 0.6290(3) 0.022(4) Uani 1 1 d . . . . .
O8 O 0.4354(4) 0.3913(15) 0.6543(3) 0.026(4) Uani 1 1 d . . . . .
O9 O 0.5594(4) 0.1443(13) 0.5790(3) 0.020(4) Uani 1 1 d . U . . .
O11 O 0.5186(4) 0.5290(15) 0.5375(3) 0.026(4) Uani 1 1 d . U . . .
O12 O 0.5062(4) 0.4871(14) 0.5813(3) 0.022(4) Uani 1 1 d . . . . .
O13 O 0.5310(3) 0.3343(13) 0.5618(3) 0.017(4) Uani 1 1 d . U . . .
O14 O 0.4621(4) 0.4941(13) 0.5390(3) 0.016(4) Uani 1 1 d . U . . .
O15 O 0.4259(4) 0.6636(13) 0.5390(3) 0.019(4) Uani 1 1 d . U . . .
O17 O 0.4764(4) 0.2874(15) 0.5582(3) 0.026(4) Uani 1 1 d . . . . .
O18 O 0.4700(4) 0.3380(13) 0.5985(3) 0.020(4) Uani 1 1 d . . . . .
O19 O 0.4282(4) 0.3585(13) 0.5584(3) 0.020(4) Uani 1 1 d . . . . .
O20 O 0.4452(4) 0.1799(13) 0.5752(3) 0.018(4) Uani 1 1 d . U . . .
O21 O 0.4155(4) 0.4073(14) 0.6027(3) 0.023(4) Uani 1 1 d . . . . .
O22 O 0.4455(4) 0.0355(14) 0.6092(3) 0.028(4) Uani 1 1 d . . . . .
O23 O 0.3898(4) 0.0718(13) 0.6114(3) 0.020(4) Uani 1 1 d . U . . .
O24 O 0.4958(4) -0.0771(15) 0.6122(3) 0.030(5) Uani 1 1 d . U . . .
O25 O 0.4339(4) 0.2227(14) 0.6211(3) 0.020(4) Uani 1 1 d . . . . .
O26 O 0.3969(3) 0.5238(13) 0.5600(3) 0.018(4) Uani 1 1 d . . . . .
O27 O 0.3549(4) 0.4220(13) 0.5758(3) 0.021(4) Uani 1 1 d . . . . .
O28 O 0.4531(4) -0.0202(14) 0.5664(3) 0.025(4) Uani 1 1 d . . . . .
O29 O 0.4028(4) 0.0462(14) 0.5668(3) 0.023(4) Uani 1 1 d . . . . .
O31 O 0.4051(4) -0.0517(14) 0.5228(3) 0.026(4) Uani 1 1 d . U . . .
O32 O 0.4327(4) 0.2855(13) 0.5068(3) 0.019(4) Uani 1 1 d . . . . .
O33 O 0.4043(4) 0.4834(13) 0.5156(3) 0.025(4) Uani 1 1 d . . . . .
O34 O 0.3676(4) 0.3470(13) 0.5361(3) 0.019(4) Uani 1 1 d . U . . .
O35 O 0.3984(4) 0.1593(14) 0.5258(3) 0.023(4) Uani 1 1 d . . . . .
O36 O 0.5041(4) 0.0830(14) 0.5809(3) 0.022(4) Uani 1 1 d . . . . .
O37 O 0.5060(4) 0.1629(14) 0.5385(3) 0.023(4) Uani 1 1 d . U . . .
O38 O 0.4879(4) 0.3484(14) 0.5185(3) 0.026(4) Uani 1 1 d . . . . .
O39 O 0.4687(4) 0.1698(13) 0.4881(3) 0.020(4) Uani 1 1 d . . . . .
O40 O 0.3375(4) 0.4284(17) 0.4856(4) 0.042(5) Uani 1 1 d . U . . .
O41 O 0.3835(3) 0.4096(14) 0.4626(3) 0.021(4) Uani 1 1 d . . . . .
O42 O 0.3827(4) 0.1812(14) 0.4682(3) 0.026(4) Uani 1 1 d . . . . .
O43 O 0.2953(5) 0.570(2) 0.4669(5) 0.074(9) Uani 1 1 d . . . . .
O45 O 0.2785(4) 0.4569(18) 0.4227(4) 0.043(5) Uani 1 1 d . U . . .
O46 O 0.3284(4) 0.3256(14) 0.4405(3) 0.029(5) Uani 1 1 d . . . . .
O47 O 0.3334(4) 0.5242(17) 0.4414(4) 0.042(6) Uani 1 1 d . . . . .
O48 O 0.3804(4) 0.5417(15) 0.4243(4) 0.038(5) Uani 1 1 d . . . . .
O49 O 0.3725(4) 0.3220(14) 0.4166(3) 0.025(4) Uani 1 1 d . U . . .
O50 O 0.3883(4) 0.1211(13) 0.4247(3) 0.020(4) Uani 1 1 d . . . . .
O51 O 0.3923(4) 0.2152(16) 0.3817(3) 0.037(5) Uani 1 1 d . . . . .
O52 O 0.3488(5) 0.0737(18) 0.3827(4) 0.046(6) Uani 1 1 d . . . . .
O53 O 0.3350(4) 0.1570(16) 0.4196(3) 0.028(5) Uani 1 1 d . . . . .
O54 O 0.3276(4) 0.4419(18) 0.3971(4) 0.041(6) Uani 1 1 d . . . . .
O55 O 0.3538(5) -0.0387(15) 0.4235(3) 0.034(5) Uani 1 1 d . . . . .
O56 O 0.4015(4) -0.0179(17) 0.4659(4) 0.041(5) Uani 1 1 d . . . . .
O57 O 0.3445(4) 0.0265(15) 0.4643(3) 0.033(5) Uani 1 1 d . . . . .
O58 O 0.2837(4) 0.1517(16) 0.4794(3) 0.036(5) Uani 1 1 d . . . . .
O59 O 0.2832(4) 0.3515(18) 0.4634(4) 0.043(5) Uani 1 1 d . U . . .
O60 O 0.2311(5) 0.264(2) 0.4648(4) 0.061(7) Uani 1 1 d . U . . .
O61 O 0.2435(4) 0.300(2) 0.4209(4) 0.066(8) Uani 1 1 d . . . . .
O62 O 0.2419(6) -0.094(3) 0.4168(4) 0.090(11) Uani 1 1 d . . . . .
O63 O 0.2954(5) -0.0351(18) 0.4122(4) 0.054(7) Uani 1 1 d . . . . .
O64 O 0.3333(4) 0.2734(14) 0.3737(3) 0.022(4) Uani 1 1 d . U . . .
O65 O 0.3193(6) -0.1233(19) 0.3778(4) 0.062(7) Uani 1 1 d . . . . .
O66 O 0.3066(4) 0.4458(16) 0.3448(3) 0.035(5) Uani 1 1 d . . . . .
O67 O 0.2763(4) 0.2660(18) 0.3512(3) 0.042(6) Uani 1 1 d . . . . .
O68 O 0.2691(4) 0.4357(18) 0.3734(4) 0.043(5) Uani 1 1 d . U . . .
O69 O 0.2349(5) 0.103(2) 0.3412(4) 0.062(7) Uani 1 1 d . U . . .
O70 O 0.2214(5) 0.468(2) 0.3895(4) 0.064(7) Uani 1 1 d . U . . .
O71 O 0.2361(5) 0.274(2) 0.3728(4) 0.065(7) Uani 1 1 d . U . . .
O72 O 0.2522(5) 0.0880(19) 0.3933(4) 0.054(6) Uani 1 1 d . U . . .
O73 O 0.2961(4) 0.1686(17) 0.4391(3) 0.036(5) Uani 1 1 d . . . . .
O74 O 0.2901(5) 0.2696(18) 0.3997(4) 0.046(6) Uani 1 1 d . U . . .
O75 O 0.2928(5) 0.0737(18) 0.3736(4) 0.047(6) Uani 1 1 d . U . . .
O76 O 0.2430(5) 0.1063(19) 0.4370(4) 0.052(6) Uani 1 1 d . U . . .
O77 O 0.2892(5) -0.0163(19) 0.4567(4) 0.052(7) Uani 1 1 d . . . . .
O78 O 0.3262(5) 0.0037(19) 0.5063(3) 0.048(6) Uani 1 1 d . . . . .
O79 O 0.3387(4) 0.1974(16) 0.4897(3) 0.032(5) Uani 1 1 d . . . . .
O80 O 0.4582(4) 0.3281(15) 0.4156(3) 0.032(5) Uani 1 1 d . U . . .
O81 O 0.4470(4) 0.0824(14) 0.4254(3) 0.028(5) Uani 1 1 d . . . . .
O82 O 0.4354(5) -0.0263(19) 0.3631(5) 0.064(7) Uani 1 1 d . . . . .
O83 O 0.4174(10) -0.327(3) 0.4539(7) 0.138(16) Uani 1 1 d . . . . .
O84 O 0.4775(4) 0.7563(14) 0.7647(3) 0.023(4) Uani 1 1 d . . . . .
O85 O 0.4641(4) 0.7003(13) 0.7144(3) 0.021(4) Uani 1 1 d . U . . .
O86 O 0.4645(4) 0.4737(15) 0.7260(3) 0.028(4) Uani 1 1 d . U . . .
O87 O 0.4800(4) 0.5355(13) 0.7806(3) 0.023(4) Uani 1 1 d . U . . .
O88 O 0.4359(4) 0.3962(13) 0.7557(3) 0.019(4) Uani 1 1 d . U . . .
O89 O 0.4179(3) 0.7106(13) 0.6720(3) 0.017(4) Uani 1 1 d . U . . .
O90 O 0.3853(4) 0.4345(14) 0.7198(3) 0.024(4) Uani 1 1 d . . . . .
O91 O 0.4110(4) 0.5257(12) 0.6926(3) 0.019(4) Uani 1 1 d . U . . .
O92 O 0.4460(3) 0.8855(13) 0.7286(3) 0.015(4) Uani 1 1 d . U . . .
O93 O 0.4409(3) 0.6343(13) 0.7973(3) 0.014(4) Uani 1 1 d . U . . .
O94 O 0.4536(4) 0.8423(14) 0.7961(3) 0.024(4) Uani 1 1 d . U . . .
O96 O 0.4249(3) 0.9747(13) 0.7610(3) 0.019(4) Uani 1 1 d . . . . .
O97 O 0.4145(4) 0.7700(14) 0.7561(3) 0.024(4) Uani 1 1 d . U . . .
O98 O 0.3871(4) 0.6778(15) 0.7901(3) 0.027(4) Uani 1 1 d . . . . .
O99 O 0.3983(4) 0.8803(14) 0.7894(3) 0.024(4) Uani 1 1 d . . . . .
O100 O 0.3788(4) 0.9367(15) 0.7199(3) 0.034(5) Uani 1 1 d . . . . .
O101 O 0.3539(4) 0.8415(15) 0.7478(4) 0.032(5) Uani 1 1 d . U . . .
O102 O 0.2954(4) 0.7861(17) 0.7214(4) 0.038(5) Uani 1 1 d . . . . .
O103 O 0.3341(4) 0.6593(16) 0.7568(3) 0.032(5) Uani 1 1 d . . . . .
O105 O 0.3202(4) 0.6056(14) 0.7092(3) 0.025(4) Uani 1 1 d . U . . .
O106 O 0.3402(4) 0.7944(14) 0.7006(3) 0.022(4) Uani 1 1 d . U . . .
O107 O 0.3451(4) 0.9611(14) 0.6698(3) 0.031(5) Uani 1 1 d . . . . .
O108 O 0.3565(4) 0.5668(14) 0.6852(3) 0.027(4) Uani 1 1 d . . . . .
O109 O 0.3623(4) 0.7499(13) 0.6649(3) 0.019(4) Uani 1 1 d . . . . .
O110 O 0.3272(4) 0.3936(15) 0.6961(4) 0.032(5) Uani 1 1 d . . . . .
O111 O 0.3751(4) 0.5712(16) 0.6428(3) 0.033(5) Uani 1 1 d . . . . .
O112 O 0.4267(4) 0.5903(13) 0.7438(3) 0.021(4) Uani 1 1 d . U . . .
O113 O 0.4015(4) 0.7256(13) 0.7107(3) 0.019(4) Uani 1 1 d . U . . .
O114 O 0.3748(4) 0.6407(12) 0.7370(3) 0.015(4) Uani 1 1 d . U . . .
O115 O 0.4557(4) 0.4164(14) 0.8075(3) 0.029(5) Uani 1 1 d . . . . .
O116 O 0.4602(4) 0.8722(14) 0.6841(3) 0.030(5) Uani 1 1 d . . . . .
O117 O 0.4303(4) 0.7676(15) 0.8326(3) 0.034(5) Uani 1 1 d . U . . .
O118 O 0.4032(4) 0.8955(13) 0.6853(3) 0.020(4) Uani 1 1 d . U . . .
O119 O 0.4936(7) 0.715(2) 0.6616(5) 0.077(9) Uani 1 1 d . . . . .
O120 O 0.3712(4) 1.0515(16) 0.7599(4) 0.038(5) Uani 1 1 d . . . . .
O121 O 0.3862(9) 1.167(2) 0.7162(6) 0.123(15) Uani 1 1 d . . . . .
O122 O 0.3409(14) 1.271(4) 0.7781(13) 0.26(4) Uani 1 1 d . . . . .
O123 O 0.4325(6) 1.190(2) 0.7936(5) 0.076(8) Uani 1 1 d . U . . .
O125 O 0.4856(4) 0.9662(14) 0.7737(4) 0.026(4) Uani 1 1 d . . . . .
O128 O 0.4764(5) 0.071(2) 0.6672(5) 0.063(7) Uani 1 1 d . U . . .
O129 O 0.4266(4) 0.3144(13) 0.7080(3) 0.023(4) Uani 1 1 d . . . . .
O130 O 0.4111(5) 0.0925(17) 0.6656(4) 0.050(6) Uani 1 1 d . . . . .
O131 O 0.5420(8) 0.031(2) 0.6772(5) 0.102(12) Uani 1 1 d . . . . .
O135 O 0.3643(12) -0.210(4) 0.4993(11) 0.22(3) Uani 1 1 d . . . . .
O136 O 0.4867(5) -0.2470(17) 0.5538(4) 0.051(6) Uani 1 1 d . . . . .
O137 O 0.4670(4) 0.6712(16) 0.5027(4) 0.036(5) Uani 1 1 d . . . . .
O138 O 0.4331(4) 0.3004(14) 0.4509(3) 0.025(4) Uani 1 1 d . . . . .
O143 O 0.3537(4) 0.5035(16) 0.7942(3) 0.031(5) Uani 1 1 d . . . . .
O144 O 0.4019(4) 0.4968(14) 0.7778(3) 0.028(4) Uani 1 1 d . U . . .
O145 O 0.3479(4) 0.4701(16) 0.7452(3) 0.035(5) Uani 1 1 d . . . . .
O147 O 0.5380(4) 0.0757(16) 0.5101(3) 0.032(5) Uani 1 1 d . . . . .
O152 O 0.3353(5) 0.1428(18) 0.5483(4) 0.054(7) Uani 1 1 d . . . . .
O153 O 0.3907(4) 0.2436(14) 0.5794(3) 0.024(4) Uani 1 1 d . U . . .
O154 O 0.5022(13) 0.137(5) 0.7175(11) 0.090(19) Uani 0.5 1 d . U . . .
O155 O 0.4562(3) 0.5495(14) 0.5814(3) 0.018(4) Uani 1 1 d . . . . .
O156 O 0.4516(4) 0.0985(13) 0.5290(3) 0.018(4) Uani 1 1 d . . . . .
O10 O 0.5005(16) 0.291(6) 0.7336(14) 0.062(19) Uiso 0.3333 1 d . . . A 1
O134 O 0.2976(12) 0.483(3) 0.5423(10) 0.061(14) Uani 0.5 1 d . . . C 1
O124 O 0.500000 0.286(9) 0.750000 0.062(19) Uiso 0.3333 2 d S TU P A 2
O16 O 0.6626(17) 0.170(6) 0.6814(14) 0.13(3) Uiso 0.5 1 d . . . . .
O139 O 0.2784(16) 0.780(6) 0.4747(14) 0.28(3) Uiso 1 1 d . . . . .
O140 O 0.3479(6) 0.611(2) 0.5177(5) 0.084(9) Uiso 1 1 d . . . . .
O148 O 0.3266(6) 0.782(2) 0.4488(5) 0.082(9) Uiso 1 1 d . . . . .
O149 O 0.3803(13) 0.786(5) 0.4184(11) 0.22(3) Uiso 1 1 d . . . . .
O150 O 0.3280(9) 0.687(4) 0.4042(8) 0.147(15) Uiso 1 1 d . . . . .
O151 O 0.6152(14) 0.088(5) 0.6346(12) 0.25(3) Uiso 1 1 d . . . . .
O132 O 0.292(2) 0.850(8) 0.5426(18) 0.17(4) Uiso 0.5 1 d . . . D 1
O141 O 0.2650(11) 0.508(4) 0.6987(9) 0.065(14) Uiso 0.5 1 d . . . E 1
O142 O 0.264(2) 0.268(9) 0.766(2) 0.20(4) Uiso 0.5 1 d . . . F 1
O30 O 0.2555(18) 0.464(7) 0.7384(16) 0.14(3) Uiso 0.5 1 d . . . G 2
O133 O 0.2865(10) 0.644(4) 0.5146(8) 0.051(12) Uiso 0.5 1 d . . . H 2
O146 O 0.302(2) -0.012(7) 0.5671(17) 0.16(3) Uiso 0.5 1 d . . . I 2
N1 N 0.3419(5) 0.2934(18) 0.6327(4) 0.026(5) Uani 1 1 d . U . . .
C1 C 0.3231(6) 0.388(3) 0.6305(7) 0.048(9) Uani 1 1 d . . . . .
H1A H 0.302652 0.366412 0.626173 0.071 Uiso 1 1 calc R . . . .
H1B H 0.329156 0.425845 0.646557 0.071 Uiso 1 1 calc R . . . .
H1C H 0.325205 0.434867 0.617436 0.071 Uiso 1 1 calc R . . . .
C2 C 0.3316(7) 0.241(3) 0.6081(6) 0.047(9) Uani 1 1 d . . . . .
H2A H 0.310916 0.222935 0.603839 0.071 Uiso 1 1 calc R . . . .
H2B H 0.334007 0.289276 0.595312 0.071 Uiso 1 1 calc R . . . .
H2C H 0.343070 0.177235 0.608608 0.071 Uiso 1 1 calc R . . . .
C3 C 0.3361(8) 0.224(3) 0.6512(5) 0.052(10) Uani 1 1 d . . . . .
H3A H 0.315173 0.207877 0.645938 0.078 Uiso 1 1 calc R . . . .
H3B H 0.347199 0.158267 0.652572 0.078 Uiso 1 1 calc R . . . .
H3C H 0.342134 0.259160 0.667555 0.078 Uiso 1 1 calc R . . . .
C4 C 0.3727(5) 0.321(2) 0.6391(5) 0.022(6) Uani 1 1 d . U . . .
H4A H 0.379458 0.355787 0.655536 0.033 Uiso 1 1 calc R . . . .
H4B H 0.384275 0.257211 0.639745 0.033 Uiso 1 1 calc R . . . .
H4C H 0.375212 0.369252 0.626449 0.033 Uiso 1 1 calc R . . . .
N2 N 0.1781(9) 0.365(3) 0.6928(8) 0.090(12) Uiso 1 1 d . . . . .
C5 C 0.1935(8) 0.415(3) 0.6762(7) 0.065(11) Uiso 1 1 d . . . . .
H5A H 0.213132 0.437635 0.686477 0.098 Uiso 1 1 calc R . . . .
H5B H 0.194910 0.363667 0.663725 0.098 Uiso 1 1 calc R . . . .
H5C H 0.182203 0.476265 0.667591 0.098 Uiso 1 1 calc R . . . .
C6 C 0.1508(12) 0.331(5) 0.6799(10) 0.12(2) Uiso 1 1 d . . . . .
H6A H 0.150831 0.295049 0.664656 0.178 Uiso 1 1 calc R . . . .
H6B H 0.144155 0.282674 0.690322 0.178 Uiso 1 1 calc R . . . .
H6C H 0.137592 0.392014 0.675408 0.178 Uiso 1 1 calc R . . . .
C7 C 0.1965(14) 0.266(5) 0.7035(12) 0.16(3) Uiso 1 1 d . . . . .
H7A H 0.216606 0.287351 0.713066 0.234 Uiso 1 1 calc R . . . .
H7B H 0.188040 0.228820 0.714590 0.234 Uiso 1 1 calc R . . . .
H7C H 0.196655 0.219662 0.689770 0.234 Uiso 1 1 calc R . . . .
C8 C 0.1820(13) 0.417(5) 0.7148(11) 0.13(2) Uiso 1 1 d . . . . .
H8A H 0.202565 0.437274 0.722419 0.199 Uiso 1 1 calc R . . . .
H8B H 0.169757 0.480685 0.711425 0.199 Uiso 1 1 calc R . . . .
H8C H 0.176321 0.371344 0.726338 0.199 Uiso 1 1 calc R . . . .
N3 N 0.2883(8) 0.114(3) 0.7097(7) 0.081(11) Uiso 1 1 d . . . . .
C9 C 0.3032(15) 0.101(6) 0.6912(10) 0.17(3) Uiso 1 1 d D . . . .
H9A H 0.290836 0.129028 0.675026 0.251 Uiso 1 1 calc R . . . .
H9B H 0.321844 0.139321 0.696832 0.251 Uiso 1 1 calc R . . . .
H9C H 0.306944 0.026049 0.689485 0.251 Uiso 1 1 calc R . . . .
C10 C 0.2595(11) 0.052(5) 0.6996(10) 0.12(2) Uiso 1 1 d D . . . .
H10A H 0.248075 0.078619 0.682929 0.183 Uiso 1 1 calc R . . . .
H10B H 0.263727 -0.022656 0.698539 0.183 Uiso 1 1 calc R . . . .
H10C H 0.248205 0.061616 0.710948 0.183 Uiso 1 1 calc R . . . .
C11 C 0.2781(13) 0.220(4) 0.7084(11) 0.15(2) Uiso 1 1 d D . . . .
H11A H 0.267115 0.238003 0.690902 0.221 Uiso 1 1 calc R . . . .
H11B H 0.265248 0.227127 0.718459 0.221 Uiso 1 1 calc R . . . .
H11C H 0.294761 0.267969 0.714810 0.221 Uiso 1 1 calc R . . . .
C12 C 0.3030(14) 0.080(5) 0.7314(14) 0.19(3) Uiso 1 1 d D . . . .
H12A H 0.308899 0.006674 0.730003 0.281 Uiso 1 1 calc R . . . .
H12B H 0.320505 0.123336 0.738546 0.281 Uiso 1 1 calc R . . . .
H12C H 0.290992 0.082494 0.742195 0.281 Uiso 1 1 calc R . . . .
N4 N 0.5998(5) 0.4612(19) 0.6393(4) 0.030(6) Uiso 1 1 d . . . . .
C13 C 0.5816(7) 0.436(3) 0.6140(6) 0.045(8) Uiso 1 1 d . . . . .
H13A H 0.562148 0.415335 0.613941 0.068 Uiso 1 1 calc R . . . .
H13B H 0.579857 0.498725 0.603387 0.068 Uiso 1 1 calc R . . . .
H13C H 0.590428 0.378635 0.607590 0.068 Uiso 1 1 calc R . . . .
C14 C 0.6000(9) 0.381(3) 0.6581(7) 0.073(12) Uiso 1 1 d . . . . .
H14A H 0.579910 0.359009 0.655797 0.110 Uiso 1 1 calc R . . . .
H14B H 0.611297 0.319326 0.656012 0.110 Uiso 1 1 calc R . . . .
H14C H 0.609027 0.409954 0.674908 0.110 Uiso 1 1 calc R . . . .
C15 C 0.6280(9) 0.492(4) 0.6422(8) 0.079(13) Uiso 1 1 d . . . . .
H15A H 0.638489 0.507191 0.659951 0.119 Uiso 1 1 calc R . . . .
H15B H 0.638053 0.435983 0.636523 0.119 Uiso 1 1 calc R . . . .
H15C H 0.627482 0.556073 0.632320 0.119 Uiso 1 1 calc R . . . .
C16 C 0.5861(9) 0.556(3) 0.6469(8) 0.077(13) Uiso 1 1 d . . . . .
H16A H 0.565766 0.539839 0.645237 0.116 Uiso 1 1 calc R . . . .
H16B H 0.597051 0.574192 0.664289 0.116 Uiso 1 1 calc R . . . .
H16C H 0.586458 0.615591 0.635979 0.116 Uiso 1 1 calc R . . . .
N5 N 0.2752(15) 0.755(5) 0.6349(12) 0.18(2) Uiso 1 1 d D . . . .
C17 C 0.2397(10) 0.769(4) 0.6174(9) 0.096(16) Uiso 1 1 d . . . . .
H17A H 0.235150 0.721920 0.602843 0.145 Uiso 1 1 calc R . . . .
H17B H 0.227432 0.750833 0.627400 0.145 Uiso 1 1 calc R . . . .
H17C H 0.235983 0.842067 0.611624 0.145 Uiso 1 1 calc R . . . .
C18 C 0.2751(8) 0.835(3) 0.6548(7) 0.062(11) Uiso 1 1 d . . . . .
H18A H 0.279442 0.904739 0.649727 0.092 Uiso 1 1 calc R . . . .
H18B H 0.255813 0.835212 0.656787 0.092 Uiso 1 1 calc R . . . .
H18C H 0.289996 0.815153 0.670713 0.092 Uiso 1 1 calc R . . . .
C19 C 0.2682(13) 0.656(5) 0.6464(11) 0.14(2) Uiso 1 1 d . . . . .
H19A H 0.267515 0.595919 0.635253 0.204 Uiso 1 1 calc R . . . .
H19B H 0.283350 0.643112 0.662660 0.204 Uiso 1 1 calc R . . . .
H19C H 0.249167 0.663172 0.648734 0.204 Uiso 1 1 calc R . . . .
C20 C 0.299(2) 0.770(9) 0.623(2) 0.32(6) Uiso 1 1 d D . . . .
H20A H 0.296727 0.715372 0.610505 0.475 Uiso 1 1 calc R . . . .
H20B H 0.296136 0.839745 0.614954 0.475 Uiso 1 1 calc R . . . .
H20C H 0.317900 0.766237 0.635974 0.475 Uiso 1 1 calc R . . . .
N6 N 0.4088(7) 0.763(3) 0.6057(7) 0.051(5) Uiso 0.47(3) 1 d D U . J 1
C24 C 0.4388(8) 0.800(4) 0.6212(10) 0.051(5) Uiso 0.47(3) 1 d DG U . J 1
H24A H 0.453546 0.764301 0.615750 0.077 Uiso 0.47(3) 1 calc R . . J 1
H24B H 0.440278 0.876651 0.618996 0.077 Uiso 0.47(3) 1 calc R . . J 1
H24C H 0.442282 0.784822 0.638856 0.077 Uiso 0.47(3) 1 calc R . . J 1
C22 C 0.4068(13) 0.646(3) 0.6092(11) 0.051(5) Uiso 0.47(3) 1 d DG U . J 1
H22A H 0.421656 0.610343 0.603934 0.077 Uiso 0.47(3) 1 calc R . . J 1
H22B H 0.410140 0.631335 0.626877 0.077 Uiso 0.47(3) 1 calc R . . J 1
H22C H 0.387330 0.621555 0.599018 0.077 Uiso 0.47(3) 1 calc R . . J 1
C21 C 0.3861(10) 0.818(4) 0.6137(12) 0.051(5) Uiso 0.47(3) 1 d DG U . J 1
H21A H 0.389321 0.802049 0.631385 0.077 Uiso 0.47(3) 1 calc R . . J 1
H21B H 0.387402 0.894093 0.611596 0.077 Uiso 0.47(3) 1 calc R . . J 1
H21C H 0.366596 0.793145 0.603472 0.077 Uiso 0.47(3) 1 calc R . . J 1
C23 C 0.4037(13) 0.788(5) 0.5786(7) 0.051(5) Uiso 0.47(3) 1 d DG U . J 1
H23A H 0.418525 0.752207 0.573231 0.077 Uiso 0.47(3) 1 calc R . . J 1
H23B H 0.384208 0.763090 0.568395 0.077 Uiso 0.47(3) 1 calc R . . J 1
H23C H 0.405013 0.864038 0.576518 0.077 Uiso 0.47(3) 1 calc R . . J 1
N7 N 0.3944(7) 0.753(2) 0.5997(6) 0.051(5) Uiso 0.53(3) 1 d D U . J 2
C26 C 0.4198(9) 0.680(4) 0.6114(9) 0.051(5) Uiso 0.53(3) 1 d DG U . J 2
H26A H 0.417112 0.644310 0.625727 0.077 Uiso 0.53(3) 1 calc R . . J 2
H26B H 0.420926 0.627953 0.598991 0.077 Uiso 0.53(3) 1 calc R . . J 2
H26C H 0.437944 0.721359 0.616968 0.077 Uiso 0.53(3) 1 calc R . . J 2
C28 C 0.3667(8) 0.689(4) 0.5913(9) 0.051(5) Uiso 0.53(3) 1 d DG U . J 2
H28A H 0.350009 0.736081 0.583606 0.077 Uiso 0.53(3) 1 calc R . . J 2
H28B H 0.367787 0.636578 0.578955 0.077 Uiso 0.53(3) 1 calc R . . J 2
H28C H 0.364114 0.653567 0.605725 0.077 Uiso 0.53(3) 1 calc R . . J 2
C25 C 0.3924(11) 0.834(4) 0.6184(9) 0.051(5) Uiso 0.53(3) 1 d DG U . J 2
H25A H 0.375769 0.880358 0.610533 0.077 Uiso 0.53(3) 1 calc R . . J 2
H25B H 0.389673 0.798217 0.632780 0.077 Uiso 0.53(3) 1 calc R . . J 2
H25C H 0.410483 0.875080 0.623946 0.077 Uiso 0.53(3) 1 calc R . . J 2
C27 C 0.3987(12) 0.807(4) 0.5777(8) 0.051(5) Uiso 0.53(3) 1 d DG U . J 2
H27A H 0.382108 0.854781 0.569961 0.077 Uiso 0.53(3) 1 calc R . . J 2
H27B H 0.416818 0.848396 0.583308 0.077 Uiso 0.53(3) 1 calc R . . J 2
H27C H 0.399800 0.754990 0.565330 0.077 Uiso 0.53(3) 1 calc R . . J 2

loop_
_atom_site_aniso_label
_atom_site_aniso_U_11
_atom_site_aniso_U_22
_atom_site_aniso_U_33
_atom_site_aniso_U_23
_atom_site_aniso_U_13
_atom_site_aniso_U_12
Bi1 0.0197(5) 0.0313(6) 0.0170(5) 0.0029(4) 0.0091(4) -0.0012(5)
Bi2 0.0212(7) 0.0161(7) 0.0151(6) 0.000 0.0066(6) 0.000
W1 0.0206(6) 0.0238(6) 0.0116(5) -0.0021(4) 0.0068(4) 0.0001(5)
W2 0.0219(6) 0.0198(6) 0.0141(5) -0.0044(4) 0.0104(4) -0.0047(4)
W3 0.0221(6) 0.0211(6) 0.0124(5) -0.0014(4) 0.0108(4) -0.0006(5)
W4 0.0204(6) 0.0271(6) 0.0138(5) -0.0037(4) 0.0086(4) 0.0018(5)
W5 0.0267(6) 0.0191(6) 0.0162(5) -0.0003(4) 0.0104(5) 0.0034(5)
W6 0.0199(6) 0.0210(6) 0.0140(5) -0.0037(4) 0.0104(4) -0.0043(5)
W7 0.0238(6) 0.0187(6) 0.0156(5) 0.0012(4) 0.0108(4) -0.0020(5)
W8 0.0255(6) 0.0197(6) 0.0160(5) -0.0032(4) 0.0095(5) -0.0047(5)
W9 0.0194(6) 0.0208(6) 0.0110(5) -0.0030(4) 0.0073(4) -0.0018(4)
W10 0.0189(6) 0.0218(6) 0.0156(5) 0.0024(4) 0.0106(4) 0.0008(4)
W11 0.0216(6) 0.0174(6) 0.0153(5) 0.0003(4) 0.0110(4) -0.0006(4)
W12 0.0590(9) 0.0568(10) 0.0187(6) -0.0033(6) 0.0074(6) -0.0346(8)
W13 0.0456(9) 0.1086(14) 0.0257(7) 0.0102(8) 0.0033(6) -0.0524(9)
W14 0.0223(7) 0.0733(10) 0.0218(6) 0.0201(6) 0.0055(5) -0.0034(6)
W15 0.0193(7) 0.1184(15) 0.0344(7) 0.0347(8) 0.0080(6) 0.0064(8)
W16 0.0195(7) 0.1181(15) 0.0342(7) 0.0281(8) 0.0119(6) -0.0068(8)
W17 0.0282(7) 0.0618(10) 0.0296(6) 0.0182(6) 0.0173(6) 0.0151(6)
W18 0.0245(6) 0.0415(8) 0.0198(5) 0.0065(5) 0.0115(5) -0.0026(5)
W19 0.0303(7) 0.0542(9) 0.0178(6) 0.0070(5) 0.0072(5) -0.0180(6)
W20 0.0244(6) 0.0434(8) 0.0140(5) 0.0016(5) 0.0055(5) -0.0097(5)
W21 0.0304(7) 0.0307(7) 0.0141(5) 0.0004(5) 0.0049(5) -0.0058(5)
W22 0.0271(7) 0.1154(15) 0.0205(6) 0.0177(7) -0.0019(6) -0.0326(8)
W23 0.0198(6) 0.0336(7) 0.0273(6) -0.0005(5) 0.0107(5) 0.0026(5)
W24 0.0260(6) 0.0369(7) 0.0214(6) 0.0032(5) 0.0115(5) -0.0046(5)
W25 0.0261(6) 0.0248(7) 0.0278(6) -0.0070(5) 0.0116(5) 0.0045(5)
W26 0.0221(6) 0.0217(6) 0.0219(5) 0.0035(5) 0.0045(5) 0.0043(5)
W27 0.0215(6) 0.0249(6) 0.0200(5) 0.0007(5) 0.0049(5) -0.0049(5)
W28 0.0251(6) 0.0218(6) 0.0131(5) -0.0013(4) 0.0048(4) -0.0033(5)
W29 0.0306(6) 0.0304(7) 0.0148(5) -0.0050(5) 0.0106(5) -0.0038(5)
W30 0.0211(6) 0.0187(6) 0.0147(5) -0.0045(4) 0.0058(4) 0.0001(5)
W31 0.0236(6) 0.0217(6) 0.0175(5) 0.0047(4) 0.0046(5) -0.0022(5)
W32 0.0205(6) 0.0202(6) 0.0127(5) -0.0006(4) 0.0054(4) -0.0016(5)
W33 0.0228(6) 0.0152(6) 0.0241(5) -0.0021(4) 0.0061(5) -0.0003(5)
K1 0.044(4) 0.032(4) 0.021(3) -0.007(3) 0.006(3) 0.007(3)
K2 0.030(4) 0.073(6) 0.038(4) 0.020(4) 0.021(3) 0.000(4)
K3 0.059(5) 0.053(5) 0.056(5) 0.001(4) 0.022(4) 0.005(4)
K4 0.038(4) 0.043(4) 0.014(3) -0.002(3) 0.010(3) 0.011(3)
K5 0.026(3) 0.026(3) 0.024(3) -0.003(3) 0.014(3) -0.007(3)
K6 0.158(11) 0.062(7) 0.069(6) -0.006(5) 0.045(7) -0.039(7)
K8 0.035(4) 0.050(5) 0.025(3) -0.021(3) 0.007(3) 0.006(3)
K7 0.061(10) 0.034(8) 0.034(7) 0.009(6) 0.011(7) 0.006(7)
K9 0.088(9) 0.036(7) 0.061(8) 0.007(6) 0.027(7) 0.009(7)
K11 0.029(16) 0.10(3) 0.029(15) 0.007(16) 0.012(13) 0.008(17)
K10 0.16(3) 0.12(2) 0.073(15) 0.030(14) 0.044(16) -0.014(18)
K12 0.136(13) 0.136(13) 0.138(13) 0.005(9) 0.047(9) -0.002(9)
P1 0.019(3) 0.014(3) 0.009(3) -0.001(2) 0.009(3) -0.001(3)
P2 0.020(4) 0.053(5) 0.013(3) 0.014(3) 0.003(3) -0.010(4)
P3 0.019(4) 0.015(4) 0.013(3) -0.003(3) 0.008(3) -0.001(3)
O1 0.025(5) 0.025(5) 0.024(4) -0.001(2) 0.009(2) 0.001(2)
O2 0.034(11) 0.025(11) 0.014(9) 0.001(8) 0.017(8) 0.007(9)
O3 0.017(7) 0.022(7) 0.010(6) -0.001(6) 0.000(6) -0.004(6)
O4 0.013(4) 0.013(4) 0.013(4) -0.0003(10) 0.0044(15) 0.0002(10)
O5 0.012(7) 0.015(7) 0.015(6) 0.001(6) 0.008(6) -0.005(6)
O6 0.034(11) 0.043(13) 0.018(9) -0.010(9) 0.017(9) -0.014(10)
O7 0.044(12) 0.007(9) 0.011(8) 0.001(7) 0.005(8) 0.009(8)
O8 0.034(11) 0.038(12) 0.013(9) -0.008(8) 0.016(8) -0.002(9)
O9 0.020(4) 0.020(4) 0.020(4) 0.001(2) 0.008(2) 0.000(2)
O11 0.026(8) 0.034(8) 0.025(7) -0.009(6) 0.017(6) -0.006(7)
O12 0.022(10) 0.033(11) 0.014(9) -0.008(8) 0.011(8) -0.014(8)
O13 0.017(7) 0.026(8) 0.015(7) 0.002(6) 0.012(6) -0.002(6)
O14 0.022(7) 0.019(7) 0.010(6) 0.001(6) 0.009(6) -0.008(6)
O15 0.021(7) 0.021(8) 0.017(7) 0.012(6) 0.008(6) -0.001(6)
O17 0.028(11) 0.037(12) 0.017(9) -0.017(8) 0.014(8) -0.011(9)
O18 0.026(10) 0.018(10) 0.020(9) -0.002(7) 0.012(8) 0.001(8)
O19 0.030(11) 0.014(10) 0.020(9) -0.005(7) 0.015(8) 0.000(8)
O20 0.019(7) 0.024(8) 0.016(7) -0.001(6) 0.011(6) -0.005(6)
O21 0.023(10) 0.024(11) 0.031(10) -0.003(8) 0.023(9) -0.006(8)
O22 0.039(12) 0.027(11) 0.020(9) -0.001(8) 0.013(9) -0.011(9)
O23 0.029(9) 0.019(9) 0.007(7) 0.003(7) 0.000(7) -0.010(7)
O24 0.041(8) 0.031(8) 0.019(7) -0.002(6) 0.011(6) 0.006(7)
O25 0.017(10) 0.029(11) 0.017(9) 0.007(8) 0.008(8) 0.006(8)
O26 0.018(9) 0.023(10) 0.013(8) -0.002(7) 0.004(7) 0.010(8)
O27 0.027(10) 0.011(9) 0.032(10) 0.011(8) 0.017(9) 0.003(8)
O28 0.033(11) 0.023(11) 0.019(9) -0.011(8) 0.010(8) -0.013(9)
O29 0.036(11) 0.022(11) 0.013(9) 0.005(7) 0.009(8) 0.002(8)
O31 0.031(8) 0.023(8) 0.027(7) 0.005(6) 0.016(6) -0.007(6)
O32 0.028(10) 0.016(10) 0.013(8) 0.003(7) 0.008(8) 0.002(8)
O33 0.022(10) 0.016(10) 0.038(11) 0.000(8) 0.011(9) 0.002(8)
O34 0.019(4) 0.019(4) 0.019(4) -0.0001(10) 0.0067(16) 0.0000(10)
O35 0.025(10) 0.034(12) 0.014(9) -0.013(8) 0.013(8) -0.006(8)
O36 0.030(11) 0.027(11) 0.010(8) -0.005(7) 0.008(8) -0.005(8)
O37 0.023(4) 0.024(4) 0.023(4) 0.0001(10) 0.0081(17) 0.0001(10)
O38 0.047(12) 0.020(10) 0.017(9) -0.007(8) 0.018(9) -0.020(9)
O39 0.028(10) 0.015(10) 0.022(9) 0.007(7) 0.015(8) 0.000(8)
O40 0.032(8) 0.048(9) 0.044(9) 0.010(7) 0.013(7) 0.005(7)
O41 0.010(9) 0.041(12) 0.009(8) -0.003(8) 0.000(7) 0.006(8)
O42 0.026(11) 0.034(12) 0.015(9) 0.005(8) 0.003(8) -0.010(9)
O43 0.053(16) 0.11(2) 0.077(18) 0.049(17) 0.043(15) 0.049(16)
O45 0.036(9) 0.058(10) 0.043(9) 0.009(7) 0.024(7) 0.001(7)
O46 0.037(12) 0.027(11) 0.032(11) 0.008(9) 0.024(10) -0.006(9)
O47 0.040(13) 0.056(15) 0.039(12) 0.030(11) 0.026(11) 0.015(11)
O48 0.048(14) 0.027(12) 0.040(12) 0.006(9) 0.017(11) -0.003(10)
O49 0.027(8) 0.031(8) 0.021(7) 0.010(6) 0.012(6) -0.003(6)
O50 0.019(10) 0.015(10) 0.023(9) 0.003(8) 0.004(8) -0.009(8)
O51 0.033(12) 0.051(14) 0.029(11) -0.016(10) 0.014(9) -0.024(10)
O52 0.063(15) 0.061(16) 0.026(11) -0.004(10) 0.030(11) -0.026(12)
O53 0.018(10) 0.055(14) 0.011(9) 0.012(8) 0.007(8) -0.003(9)
O54 0.024(11) 0.067(16) 0.031(11) 0.013(11) 0.007(9) -0.012(11)
O55 0.063(14) 0.030(12) 0.009(9) -0.006(8) 0.012(9) -0.027(10)
O56 0.035(13) 0.057(15) 0.030(11) -0.004(10) 0.012(10) -0.003(11)
O57 0.046(13) 0.025(11) 0.032(11) -0.011(9) 0.018(10) -0.015(10)
O58 0.033(12) 0.051(14) 0.029(11) 0.009(10) 0.019(10) -0.015(10)
O59 0.039(9) 0.055(10) 0.043(9) 0.005(7) 0.022(7) 0.015(7)
O60 0.050(10) 0.080(11) 0.062(10) 0.012(8) 0.032(8) -0.008(8)
O61 0.015(12) 0.13(3) 0.044(14) 0.044(15) 0.004(10) 0.006(13)
O62 0.08(2) 0.15(3) 0.024(12) 0.005(15) 0.005(13) -0.07(2)
O63 0.064(16) 0.064(17) 0.023(11) 0.003(10) 0.001(11) -0.050(13)
O64 0.024(8) 0.026(8) 0.012(7) 0.006(6) 0.002(6) -0.015(6)
O65 0.11(2) 0.050(16) 0.033(13) -0.009(11) 0.031(14) -0.038(15)
O66 0.029(11) 0.042(13) 0.031(11) 0.013(10) 0.006(9) -0.001(10)
O67 0.027(12) 0.081(17) 0.016(10) 0.008(10) 0.007(9) -0.013(11)
O68 0.035(9) 0.058(10) 0.031(8) 0.011(7) 0.004(7) -0.003(7)
O69 0.037(12) 0.089(15) 0.056(12) 0.008(11) 0.011(10) -0.032(11)
O70 0.042(12) 0.101(16) 0.045(12) 0.027(11) 0.010(10) 0.006(12)
O71 0.062(10) 0.076(11) 0.052(10) 0.003(8) 0.015(8) -0.015(8)
O72 0.048(9) 0.062(10) 0.047(9) 0.007(8) 0.009(7) -0.017(8)
O73 0.031(12) 0.054(14) 0.013(9) 0.000(9) -0.004(8) -0.006(10)
O74 0.035(9) 0.056(10) 0.046(9) 0.009(8) 0.013(7) 0.001(7)
O75 0.051(9) 0.058(10) 0.036(8) -0.006(7) 0.020(7) -0.014(8)
O76 0.042(9) 0.064(10) 0.054(9) 0.009(8) 0.021(8) -0.011(8)
O77 0.047(14) 0.076(18) 0.032(12) 0.015(12) 0.012(11) -0.027(13)
O78 0.055(15) 0.075(17) 0.015(10) 0.005(10) 0.013(10) -0.031(13)
O79 0.026(11) 0.049(13) 0.018(9) -0.001(9) 0.002(8) 0.006(10)
O80 0.047(11) 0.035(11) 0.014(8) -0.015(8) 0.009(8) -0.017(9)
O81 0.034(12) 0.016(10) 0.030(10) 0.008(8) 0.004(9) 0.015(8)
O82 0.063(17) 0.048(16) 0.087(19) -0.019(14) 0.034(15) -0.006(13)
O83 0.25(5) 0.06(2) 0.10(3) -0.008(19) 0.05(3) -0.06(3)
O84 0.014(9) 0.030(11) 0.021(9) 0.012(8) 0.001(8) -0.003(8)
O85 0.024(8) 0.022(8) 0.018(7) -0.011(6) 0.007(6) 0.001(6)
O86 0.029(8) 0.031(8) 0.023(7) -0.010(6) 0.008(6) -0.008(7)
O87 0.023(8) 0.015(7) 0.027(7) 0.002(6) 0.003(6) 0.009(6)
O88 0.019(4) 0.019(4) 0.019(4) 0.0003(10) 0.0061(16) -0.0001(10)
O89 0.012(7) 0.022(8) 0.013(7) -0.002(6) 0.001(6) -0.006(6)
O90 0.029(11) 0.022(11) 0.019(9) 0.002(8) 0.004(8) 0.008(8)
O91 0.031(8) 0.009(7) 0.015(7) 0.003(6) 0.003(6) -0.004(6)
O92 0.015(4) 0.015(4) 0.015(4) 0.0001(10) 0.0053(15) 0.0001(10)
O93 0.019(7) 0.018(7) 0.005(6) -0.004(6) 0.002(6) -0.001(6)
O94 0.026(8) 0.025(8) 0.020(7) -0.008(6) 0.007(6) -0.007(6)
O96 0.007(9) 0.021(10) 0.030(10) 0.003(8) 0.006(8) 0.007(7)
O97 0.032(8) 0.027(8) 0.014(7) 0.001(6) 0.010(6) 0.005(7)
O98 0.030(11) 0.037(12) 0.022(10) -0.010(8) 0.021(9) -0.004(9)
O99 0.026(10) 0.035(12) 0.009(8) 0.000(8) 0.003(8) -0.001(9)
O100 0.046(13) 0.025(12) 0.032(11) -0.011(9) 0.016(10) -0.001(10)
O101 0.029(8) 0.034(8) 0.042(8) -0.008(7) 0.023(7) 0.011(7)
O102 0.034(12) 0.047(14) 0.036(12) -0.007(10) 0.015(10) -0.018(10)
O103 0.033(12) 0.044(13) 0.033(11) -0.007(9) 0.028(10) -0.010(10)
O105 0.015(7) 0.035(8) 0.022(7) 0.004(6) 0.003(6) 0.002(6)
O106 0.020(7) 0.023(8) 0.024(7) 0.008(6) 0.007(6) 0.014(6)
O107 0.038(12) 0.025(11) 0.024(10) 0.008(8) 0.001(9) -0.002(9)
O108 0.014(10) 0.025(11) 0.039(11) 0.000(9) 0.004(9) -0.002(8)
O109 0.021(10) 0.015(10) 0.023(9) 0.008(7) 0.009(8) 0.006(8)
O110 0.019(10) 0.035(12) 0.039(11) 0.002(9) 0.005(9) 0.003(9)
O111 0.030(12) 0.050(14) 0.021(10) 0.002(9) 0.010(9) -0.011(10)
O112 0.028(8) 0.019(8) 0.022(7) 0.007(6) 0.016(6) -0.003(6)
O113 0.031(8) 0.011(7) 0.015(7) -0.007(6) 0.008(6) 0.001(6)
O114 0.025(7) 0.012(7) 0.010(6) 0.007(6) 0.007(6) 0.006(6)
O115 0.044(13) 0.017(10) 0.021(10) -0.001(8) 0.005(9) -0.012(9)
O116 0.051(13) 0.022(11) 0.017(9) -0.005(8) 0.013(9) -0.005(9)
O117 0.045(9) 0.038(9) 0.023(7) -0.003(7) 0.017(7) -0.008(7)
O118 0.026(8) 0.016(7) 0.019(7) 0.003(6) 0.009(6) -0.007(6)
O119 0.12(2) 0.065(19) 0.058(16) -0.036(14) 0.049(17) -0.052(17)
O120 0.024(11) 0.038(13) 0.063(14) -0.020(11) 0.030(11) -0.008(9)
O121 0.23(4) 0.07(2) 0.08(2) -0.030(18) 0.06(3) -0.08(3)
O122 0.32(7) 0.13(4) 0.43(10) -0.15(5) 0.28(8) -0.10(5)
O123 0.085(11) 0.084(12) 0.052(10) -0.003(8) 0.012(8) 0.002(9)
O125 0.016(10) 0.019(11) 0.047(12) -0.004(9) 0.015(9) 0.005(8)
O128 0.064(10) 0.072(11) 0.061(10) 0.018(8) 0.031(8) -0.017(8)
O129 0.021(10) 0.007(9) 0.032(10) -0.002(8) -0.003(8) 0.006(7)
O130 0.073(17) 0.032(13) 0.057(15) 0.007(11) 0.036(13) -0.014(12)
O131 0.20(4) 0.056(19) 0.067(19) 0.047(16) 0.06(2) 0.03(2)
O135 0.21(6) 0.13(4) 0.26(6) 0.04(4) 0.01(5) -0.06(4)
O136 0.062(16) 0.044(15) 0.066(16) -0.016(12) 0.046(14) -0.021(12)
O137 0.031(12) 0.038(13) 0.035(11) 0.013(9) 0.007(9) 0.013(10)
O138 0.027(11) 0.028(11) 0.025(10) -0.002(8) 0.017(9) -0.003(8)
O143 0.018(10) 0.058(14) 0.014(9) -0.002(9) 0.002(8) -0.011(9)
O144 0.033(8) 0.028(8) 0.021(7) 0.012(6) 0.008(6) -0.002(7)
O145 0.015(10) 0.050(14) 0.030(11) 0.007(10) -0.005(8) -0.013(9)
O147 0.028(11) 0.054(14) 0.017(9) 0.002(9) 0.012(8) -0.002(10)
O152 0.068(17) 0.052(16) 0.040(13) -0.003(11) 0.017(12) -0.028(13)
O153 0.022(8) 0.035(8) 0.018(7) -0.007(6) 0.010(6) 0.000(6)
O154 0.09(2) 0.09(2) 0.09(2) 0.001(10) 0.031(11) 0.003(10)
O155 0.007(8) 0.037(11) 0.010(8) -0.007(8) 0.002(7) 0.002(8)
O156 0.026(10) 0.026(10) 0.007(8) 0.000(7) 0.009(7) 0.004(8)
O134 0.09(4) 0.02(2) 0.09(4) 0.00(2) 0.05(3) 0.00(2)
N1 0.025(9) 0.024(9) 0.029(8) -0.007(7) 0.008(7) -0.007(7)
C1 0.018(17) 0.05(2) 0.07(2) -0.015(18) 0.010(17) -0.004(15)
C2 0.05(2) 0.05(2) 0.043(19) -0.018(16) 0.021(17) -0.043(18)
C3 0.06(2) 0.07(3) 0.018(15) 0.015(16) 0.013(16) 0.02(2)
C4 0.010(11) 0.022(13) 0.029(12) 0.004(10) 0.000(10) -0.001(10)

loop_
_atom_type_symbol
_atom_type_description
_atom_type_scat_dispersion_real
_atom_type_scat_dispersion_imag
_atom_type_scat_source
C C 0.0033 0.0016 'International Tables Vol C Tables 4.2.6.8 and 6.1.1.4'
H H 0.0000 0.0000 'International Tables Vol C Tables 4.2.6.8 and 6.1.1.4'
Bi Bi -4.1077 10.2566 'International Tables Vol C Tables 4.2.6.8 and 6.1.1.4'
K K 0.2009 0.2494 'International Tables Vol C Tables 4.2.6.8 and 6.1.1.4'
N N 0.0061 0.0033 'International Tables Vol C Tables 4.2.6.8 and 6.1.1.4'
O O 0.0106 0.0060 'International Tables Vol C Tables 4.2.6.8 and 6.1.1.4'
P P 0.1023 0.0942 'International Tables Vol C Tables 4.2.6.8 and 6.1.1.4'
W W -0.8490 6.8722 'International Tables Vol C Tables 4.2.6.8 and 6.1.1.4'

loop_
_geom_angle_atom_site_label_1
_geom_angle_atom_site_label_2
_geom_angle_atom_site_label_3
_geom_angle
_geom_angle_site_symmetry_1
_geom_angle_site_symmetry_3
_geom_angle_publ_flag
K5 Bi1 K2 143.99(15) . . ?
O32 Bi1 K2 154.7(4) . . ?
O32 Bi1 K5 46.3(4) . . ?
O32 Bi1 O33 73.0(5) . . ?
O32 Bi1 O34 113.5(5) . . ?
O32 Bi1 O40 146.6(6) . . ?
O32 Bi1 O41 82.2(5) . . ?
O33 Bi1 K2 101.4(4) . . ?
O33 Bi1 K5 46.9(4) . . ?
O34 Bi1 K2 43.0(4) . . ?
O34 Bi1 K5 118.6(4) . . ?
O34 Bi1 O33 72.8(6) . . ?
O34 Bi1 O40 72.7(6) . . ?
O34 Bi1 O41 135.1(6) . . ?
O35 Bi1 K2 91.4(4) . . ?
O35 Bi1 K5 115.5(4) . . ?
O35 Bi1 O32 69.7(5) . . ?
O35 Bi1 O33 114.4(6) . . ?
O35 Bi1 O34 75.4(5) . . ?
O35 Bi1 O40 139.8(6) . . ?
O35 Bi1 O41 146.3(5) . . ?
O40 Bi1 K2 48.4(5) . . ?
O40 Bi1 K5 101.0(5) . . ?
O40 Bi1 O33 78.3(6) . . ?
O41 Bi1 K2 120.4(4) . . ?
O41 Bi1 K5 43.5(4) . . ?
O41 Bi1 O33 72.6(6) . . ?
O41 Bi1 O40 73.1(6) . . ?
O42 Bi1 K2 118.8(4) . . ?
O42 Bi1 K5 90.0(4) . . ?
O42 Bi1 O32 76.2(6) . . ?
O42 Bi1 O33 137.0(6) . . ?
O42 Bi1 O34 148.7(6) . . ?
O42 Bi1 O35 81.1(6) . . ?
O42 Bi1 O40 116.5(7) . . ?
O42 Bi1 O41 74.1(6) . . ?
O79 Bi1 K2 46.7(5) . . ?
O79 Bi1 K5 157.0(4) . . ?
O79 Bi1 O32 137.4(6) . . ?
O79 Bi1 O33 147.6(6) . . ?
O79 Bi1 O34 82.2(6) . . ?
O79 Bi1 O35 77.4(6) . . ?
O79 Bi1 O40 74.7(7) . . ?
O79 Bi1 O41 115.2(6) . . ?
O79 Bi1 O42 72.6(6) . . ?
K8 Bi2 K8 156.5(2) . 2_656 ?
O84 Bi2 K8 116.9(4) . . ?
O84 Bi2 K8 81.1(4) 2_656 . ?
O84 Bi2 K8 81.1(4) . 2_656 ?
O84 Bi2 K8 116.9(4) 2_656 2_656 ?
O84 Bi2 O84 86.0(8) 2_656 . ?
O84 Bi2 O85 72.9(6) 2_656 2_656 ?
O84 Bi2 O85 72.2(6) . 2_656 ?
O84 Bi2 O85 72.9(5) . . ?
O84 Bi2 O85 72.2(6) 2_656 . ?
O84 Bi2 O86 130.6(6) . 2_656 ?
O84 Bi2 O86 114.2(6) 2_656 2_656 ?
O84 Bi2 O86 130.6(6) 2_656 . ?
O84 Bi2 O86 114.2(6) . . ?
O84 Bi2 O87 155.4(6) 2_656 . ?
O84 Bi2 O87 74.8(6) . . ?
O84 Bi2 O87 155.4(6) . 2_656 ?
O84 Bi2 O87 74.8(6) 2_656 2_656 ?
O85 Bi2 K8 151.9(4) 2_656 . ?
O85 Bi2 K8 44.3(4) 2_656 2_656 ?
O85 Bi2 K8 151.9(4) . 2_656 ?
O85 Bi2 K8 44.3(4) . . ?
O85 Bi2 O85 131.5(8) . 2_656 ?
O85 Bi2 O86 72.1(6) . . ?
O85 Bi2 O86 154.5(6) . 2_656 ?
O85 Bi2 O86 154.5(6) 2_656 . ?
O85 Bi2 O86 72.1(6) 2_656 2_656 ?
O85 Bi2 O87 115.1(6) . . ?
O85 Bi2 O87 86.5(5) 2_656 . ?
O85 Bi2 O87 115.1(6) 2_656 2_656 ?
O85 Bi2 O87 86.5(5) . 2_656 ?
O86 Bi2 K8 49.6(4) 2_656 2_656 ?
O86 Bi2 K8 110.7(4) . 2_656 ?
O86 Bi2 K8 49.6(4) . . ?
O86 Bi2 K8 110.7(4) 2_656 . ?
O86 Bi2 O86 87.1(8) 2_656 . ?
O87 Bi2 K8 45.8(4) . 2_656 ?
O87 Bi2 K8 45.8(4) 2_656 . ?
O87 Bi2 K8 121.2(4) . . ?
O87 Bi2 K8 121.2(4) 2_656 2_656 ?
O87 Bi2 O86 72.4(6) . . ?
O87 Bi2 O86 72.4(5) 2_656 2_656 ?
O87 Bi2 O86 70.2(5) 2_656 . ?
O87 Bi2 O86 70.2(5) . 2_656 ?
O87 Bi2 O87 127.5(8) 2_656 . ?
O1 W1 O2 103.2(8) . . ?
O1 W1 O3 102.5(8) . . ?
O1 W1 O4 101.8(8) . . ?
O1 W1 O5 100.6(7) . . ?
O1 W1 O18 173.5(7) . . ?
O2 W1 O3 89.4(7) . . ?
O2 W1 O4 89.3(7) . . ?
O2 W1 O5 156.1(7) . . ?
O2 W1 O18 73.6(6) . . ?
O3 W1 O4 155.3(6) . . ?
O3 W1 O5 84.0(7) . . ?
O3 W1 O18 83.3(6) . . ?
O4 W1 O5 87.3(6) . . ?
O4 W1 O18 72.7(6) . . ?
O5 W1 O18 82.8(6) . . ?
O4 W2 O18 70.9(6) . . ?
O6 W2 O4 101.3(8) . . ?
O6 W2 O7 101.4(7) . . ?
O6 W2 O12 100.1(8) . . ?
O6 W2 O18 170.8(7) . . ?
O6 W2 O155 104.8(9) . . ?
O7 W2 O4 85.1(7) . . ?
O7 W2 O18 73.4(6) . . ?
O12 W2 O4 86.3(7) . . ?
O12 W2 O7 158.0(7) . . ?
O12 W2 O18 84.7(6) . . ?
O155 W2 O4 153.9(7) . . ?
O155 W2 O7 91.6(7) . . ?
O155 W2 O12 87.3(7) . . ?
O155 W2 O18 83.3(7) . . ?
K8 W3 K7 79.0(3) . . ?
K8 W3 K12 53.4(5) . . ?
O2 W3 K8 84.3(5) . . ?
O2 W3 K7 62.9(5) . . ?
O2 W3 K12 45.8(6) . . ?
O2 W3 O18 71.9(6) . . ?
O7 W3 K8 54.3(5) . . ?
O7 W3 K7 125.8(5) . . ?
O7 W3 K12 91.3(7) . . ?
O7 W3 O2 84.5(7) . . ?
O7 W3 O18 73.9(6) . . ?
O7 W3 O25 156.0(7) . . ?
O8 W3 K8 47.1(6) . . ?
O8 W3 K7 50.5(7) . . ?
O8 W3 K12 53.7(8) . . ?
O8 W3 O2 99.5(8) . . ?
O8 W3 O7 100.1(8) . . ?
O8 W3 O18 169.7(7) . . ?
O8 W3 O21 104.5(8) . . ?
O8 W3 O25 102.7(8) . . ?
O18 W3 K8 124.7(4) . . ?
O18 W3 K7 126.2(5) . . ?
O18 W3 K12 117.3(6) . . ?
O21 W3 K8 113.8(6) . . ?
O21 W3 K7 133.7(6) . . ?
O21 W3 K12 158.2(7) . . ?
O21 W3 O2 155.9(7) . . ?
O21 W3 O7 93.3(7) . . ?
O21 W3 O18 84.4(6) . . ?
O21 W3 O25 88.4(7) . . ?
O25 W3 K8 144.8(5) . . ?
O25 W3 K7 66.1(5) . . ?
O25 W3 K12 96.0(7) . . ?
O25 W3 O2 84.3(7) . . ?
O25 W3 O18 82.4(6) . . ?
O5 W4 K1 135.2(5) . . ?
O5 W4 O17 82.7(6) . . ?
O5 W4 O36 85.0(6) . . ?
O9 W4 K1 85.3(6) . . ?
O9 W4 O5 101.6(7) . . ?
O9 W4 O13 100.7(7) . . ?
O9 W4 O17 172.5(7) . . ?
O9 W4 O36 101.8(8) . . ?
O9 W4 O37 103.8(7) . . ?
O13 W4 K1 133.6(5) . . ?
O13 W4 O5 89.1(7) . . ?
O13 W4 O17 73.1(6) . . ?
O13 W4 O36 157.5(7) . . ?
O17 W4 K1 96.0(4) . . ?
O36 W4 K1 50.5(5) . . ?
O36 W4 O17 84.6(7) . . ?
O37 W4 K1 46.3(5) . . ?
O37 W4 O5 154.5(7) . . ?
O37 W4 O13 88.2(7) . . ?
O37 W4 O17 72.2(6) . . ?
O37 W4 O36 87.9(7) . . ?
K11 W5 K1 133.4(5) . . ?
O3 W5 K1 130.8(5) . . ?
O3 W5 K11 66.8(7) . . ?
O3 W5 O20 81.2(6) . . ?
O3 W5 O22 85.3(7) . . ?
O20 W5 K1 95.4(4) . . ?
O20 W5 K11 131.1(6) . . ?
O22 W5 K1 140.4(5) . . ?
O22 W5 K11 69.9(7) . . ?
O22 W5 O20 71.7(6) . . ?
O24 W5 K1 88.2(6) . . ?
O24 W5 K11 45.9(8) . . ?
O24 W5 O3 102.2(8) . . ?
O24 W5 O20 171.5(7) . . ?
O24 W5 O22 100.6(8) . . ?
O24 W5 O28 104.7(8) . . ?
O24 W5 O36 103.1(8) . . ?
O28 W5 K1 51.5(5) . . ?
O28 W5 K11 135.0(8) . . ?
O28 W5 O3 153.1(7) . . ?
O28 W5 O20 72.0(7) . . ?
O28 W5 O22 89.0(7) . . ?
O28 W5 O36 90.0(7) . . ?
O36 W5 K1 46.3(5) . . ?
O36 W5 K11 125.1(7) . . ?
O36 W5 O3 84.6(7) . . ?
O36 W5 O20 85.0(6) . . ?
O36 W5 O22 155.7(8) . . ?
K5 W6 K5 89.37(12) . 5_666 ?
O11 W6 K5 28.5(6) . 5_666 ?
O11 W6 K5 84.9(6) . . ?
O11 W6 O12 101.2(8) . . ?
O11 W6 O13 100.7(8) . . ?
O11 W6 O14 103.4(8) . . ?
O11 W6 O17 170.9(7) . . ?
O11 W6 O38 99.0(7) . . ?
O12 W6 K5 117.4(5) . 5_666 ?
O12 W6 K5 133.7(5) . . ?
O12 W6 O13 88.6(7) . . ?
O12 W6 O17 86.5(6) . . ?
O13 W6 K5 135.8(5) . . ?
O13 W6 K5 77.9(5) . 5_666 ?
O13 W6 O17 74.5(6) . . ?
O14 W6 K5 124.9(5) . 5_666 ?
O14 W6 K5 47.9(4) . . ?
O14 W6 O12 86.6(7) . . ?
O14 W6 O13 155.9(7) . . ?
O14 W6 O17 81.6(6) . . ?
O14 W6 O38 90.2(8) . . ?
O17 W6 K5 142.9(4) . 5_666 ?
O17 W6 K5 93.2(4) . . ?
O38 W6 K5 80.6(5) . 5_666 ?
O38 W6 K5 49.8(6) . . ?
O38 W6 O12 159.7(7) . . ?
O38 W6 O13 86.1(7) . . ?
O38 W6 O17 73.2(6) . . ?
O22 W7 O20 75.0(6) . . ?
O22 W7 O153 156.0(7) . . ?
O23 W7 O20 173.4(7) . . ?
O23 W7 O22 100.5(8) . . ?
O23 W7 O25 101.2(7) . . ?
O23 W7 O29 102.6(8) . . ?
O23 W7 O153 103.3(8) . . ?
O25 W7 O20 83.4(6) . . ?
O25 W7 O22 86.1(7) . . ?
O25 W7 O29 155.9(7) . . ?
O25 W7 O153 86.3(7) . . ?
O29 W7 O20 72.6(7) . . ?
O29 W7 O22 86.3(7) . . ?
O29 W7 O153 91.5(7) . . ?
O153 W7 O20 81.6(6) . . ?
O20 W8 K1 92.6(4) . . ?
O28 W8 K1 48.5(5) . . ?
O28 W8 O20 71.0(6) . . ?
O29 W8 K1 130.4(5) . . ?
O29 W8 O20 70.3(6) . . ?
O29 W8 O28 82.0(7) . . ?
O29 W8 O156 150.8(7) . . ?
O31 W8 K1 84.0(6) . . ?
O31 W8 O20 166.0(7) . . ?
O31 W8 O28 96.9(8) . . ?
O31 W8 O29 101.6(8) . . ?
O31 W8 O35 104.7(8) . . ?
O31 W8 O156 104.0(7) . . ?
O35 W8 K1 132.1(5) . . ?
O35 W8 O20 87.7(7) . . ?
O35 W8 O28 158.4(7) . . ?
O35 W8 O29 94.5(7) . . ?
O35 W8 O156 92.3(7) . . ?
O156 W8 K1 40.8(5) . . ?
O156 W8 O20 81.6(6) . . ?
O156 W8 O28 81.3(7) . . ?
K5 W9 K1 168.93(13) . . ?
O17 W9 K1 95.6(5) . . ?
O17 W9 K5 93.9(5) . . ?
O32 W9 K1 141.1(6) . . ?
O32 W9 K5 44.8(5) . . ?
O32 W9 O17 88.3(7) . . ?
O32 W9 O37 159.1(7) . . ?
O32 W9 O38 90.9(8) . . ?
O32 W9 O156 95.0(7) . . ?
O37 W9 K1 46.3(5) . . ?
O37 W9 K5 133.2(5) . . ?
O37 W9 O17 70.8(6) . . ?
O38 W9 K1 127.0(6) . . ?
O38 W9 K5 51.4(6) . . ?
O38 W9 O17 71.6(6) . . ?
O38 W9 O37 81.8(8) . . ?
O39 W9 K1 80.5(5) . . ?
O39 W9 K5 88.8(5) . . ?
O39 W9 O17 164.5(7) . . ?
O39 W9 O32 104.2(7) . . ?
O39 W9 O37 96.3(7) . . ?
O39 W9 O38 98.7(7) . . ?
O39 W9 O156 103.8(7) . . ?
O156 W9 K1 47.5(5) . . ?
O156 W9 K5 139.8(5) . . ?
O156 W9 O17 83.8(6) . . ?
O156 W9 O37 84.0(7) . . ?
O156 W9 O38 154.5(7) . . ?
O19 W10 K2 119.7(4) . . ?
O21 W10 K2 158.3(4) . . ?
O21 W10 O19 79.5(6) . . ?
O26 W10 K2 108.6(5) . . ?
O26 W10 O19 73.9(6) . . ?
O26 W10 O21 85.2(7) . . ?
O27 W10 K2 65.9(6) . . ?
O27 W10 O19 172.3(7) . . ?
O27 W10 O21 96.0(7) . . ?
O27 W10 O26 99.7(7) . . ?
O27 W10 O34 101.6(8) . . ?
O27 W10 O153 101.5(7) . . ?
O34 W10 K2 36.5(5) . . ?
O34 W10 O19 83.5(7) . . ?
O34 W10 O21 161.9(7) . . ?
O34 W10 O26 96.0(7) . . ?
O34 W10 O153 93.1(7) . . ?
O153 W10 K2 92.6(5) . . ?
O153 W10 O19 83.9(6) . . ?
O153 W10 O21 79.0(7) . . ?
O153 W10 O26 154.7(7) . . ?
O14 W11 K5 51.0(5) . . ?
O14 W11 O19 82.7(6) . . ?
O14 W11 O26 154.5(7) . . ?
O14 W11 O155 80.5(6) . . ?
O15 W11 K5 91.1(6) . . ?
O15 W11 O14 101.4(7) . . ?
O15 W11 O19 171.1(7) . . ?
O15 W11 O26 100.3(7) . . ?
O15 W11 O33 103.0(8) . . ?
O15 W11 O155 93.2(7) . . ?
O19 W11 K5 97.6(4) . . ?
O26 W11 K5 141.6(5) . . ?
O26 W11 O19 74.1(6) . . ?
O26 W11 O155 85.0(6) . . ?
O33 W11 K5 47.1(6) . . ?
O33 W11 O14 93.5(7) . . ?
O33 W11 O19 84.6(7) . . ?
O33 W11 O26 94.6(7) . . ?
O33 W11 O155 163.5(7) . . ?
O155 W11 K5 131.1(4) . . ?
O155 W11 O19 79.5(6) . . ?
O52 W12 O53 70.4(7) . . ?
O55 W12 O52 87.9(8) . . ?
O55 W12 O53 71.9(7) . . ?
O55 W12 O63 90.4(8) . . ?
O63 W12 O52 155.1(10) . . ?
O63 W12 O53 85.5(7) . . ?
O65 W12 O52 102.5(10) . . ?
O65 W12 O53 170.8(10) . . ?
O65 W12 O55 102.7(11) . . ?
O65 W12 O63 102.2(10) . . ?
O65 W12 O75 103.4(11) . . ?
O75 W12 O52 85.8(10) . . ?
O75 W12 O53 82.2(8) . . ?
O75 W12 O55 153.9(9) . . ?
O75 W12 O63 84.9(9) . . ?
O62 W13 O63 102.8(13) . . ?
O62 W13 O72 102.1(11) . . ?
O62 W13 O73 171.7(10) . . ?
O62 W13 O76 100.4(13) . . ?
O62 W13 O77 104.2(11) . . ?
O63 W13 O72 84.0(10) . . ?
O63 W13 O73 84.7(8) . . ?
O63 W13 O76 156.6(9) . . ?
O72 W13 O73 82.2(8) . . ?
O72 W13 O76 88.0(10) . . ?
O76 W13 O73 72.4(8) . . ?
O77 W13 O63 89.4(9) . . ?
O77 W13 O72 153.7(9) . . ?
O77 W13 O73 71.8(8) . . ?
O77 W13 O76 88.1(10) . . ?
O54 W14 O64 87.9(8) . . ?
O54 W14 O67 155.7(8) . . ?
O54 W14 O68 92.7(9) . . ?
O54 W14 O74 84.1(8) . . ?
O64 W14 O67 86.2(8) . . ?
O64 W14 O68 156.5(8) . . ?
O64 W14 O74 84.7(7) . . ?
O66 W14 O54 104.5(9) . . ?
O66 W14 O64 100.5(8) . . ?
O66 W14 O67 99.8(9) . . ?
O66 W14 O68 102.0(9) . . ?
O66 W14 O74 170.0(8) . . ?
O67 W14 O74 71.9(7) . . ?
O68 W14 O67 83.6(9) . . ?
O68 W14 O74 72.0(8) . . ?
O45 W15 O61 87.7(10) . . ?
O45 W15 O68 91.8(9) . . ?
O45 W15 O71 153.8(10) . . ?
O45 W15 O74 83.6(8) . . ?
O61 W15 O71 86.2(11) . . ?
O61 W15 O74 84.5(9) . . ?
O68 W15 O61 157.0(10) . . ?
O68 W15 O71 84.1(10) . . ?
O68 W15 O74 72.6(8) . . ?
O70 W15 O45 105.2(12) . . ?
O70 W15 O61 100.1(10) . . ?
O70 W15 O68 102.2(10) . . ?
O70 W15 O71 101.0(12) . . ?
O70 W15 O74 170.2(10) . . ?
O71 W15 O74 70.5(9) . . ?
O58 W16 K2 50.5(6) . . ?
O58 W16 O73 71.2(7) . . ?
O59 W16 K2 48.5(6) . . ?
O59 W16 O58 90.2(9) . . ?
O59 W16 O61 87.3(10) . . ?
O59 W16 O73 83.0(8) . . ?
O59 W16 O76 157.7(9) . . ?
O60 W16 K2 84.8(9) . . ?
O60 W16 O58 101.9(10) . . ?
O60 W16 O59 103.3(11) . . ?
O60 W16 O61 102.0(11) . . ?
O60 W16 O73 170.9(10) . . ?
O60 W16 O76 99.0(11) . . ?
O61 W16 K2 135.3(9) . . ?
O61 W16 O58 155.9(9) . . ?
O61 W16 O73 84.7(8) . . ?
O61 W16 O76 87.3(11) . . ?
O73 W16 K2 94.8(4) . . ?
O76 W16 K2 135.8(7) . . ?
O76 W16 O58 86.0(9) . . ?
O76 W16 O73 75.0(8) . . ?
O40 W17 K2 48.4(7) . . ?
O40 W17 O45 161.9(9) . . ?
O40 W17 O46 82.7(8) . . ?
O40 W17 O47 94.9(9) . . ?
O40 W17 O59 91.8(9) . . ?
O43 W17 K2 90.7(8) . . ?
O43 W17 O40 101.5(11) . . ?
O43 W17 O45 96.5(11) . . ?
O43 W17 O46 171.8(9) . . ?
O43 W17 O47 100.7(11) . . ?
O43 W17 O59 102.6(11) . . ?
O45 W17 K2 129.3(6) . . ?
O45 W17 O46 79.9(8) . . ?
O46 W17 K2 97.3(4) . . ?
O47 W17 K2 143.3(6) . . ?
O47 W17 O45 84.3(8) . . ?
O47 W17 O46 71.7(8) . . ?
O47 W17 O59 153.9(9) . . ?
O59 W17 K2 48.0(6) . . ?
O59 W17 O45 81.6(8) . . ?
O59 W17 O46 84.3(7) . . ?
O41 W18 K5 34.3(6) . . ?
O41 W18 O46 82.6(7) . . ?
O41 W18 O47 95.7(8) . . ?
O41 W18 O49 93.7(7) . . ?
O41 W18 O54 162.7(8) . . ?
O46 W18 K5 116.8(5) . . ?
O47 W18 K5 107.7(7) . . ?
O47 W18 O46 72.4(8) . . ?
O47 W18 O49 153.9(9) . . ?
O47 W18 O54 83.4(9) . . ?
O48 W18 K5 67.8(7) . . ?
O48 W18 O41 101.4(9) . . ?
O48 W18 O46 171.8(8) . . ?
O48 W18 O47 100.0(9) . . ?
O48 W18 O49 102.0(8) . . ?
O48 W18 O54 95.8(9) . . ?
O49 W18 K5 93.7(5) . . ?
O49 W18 O46 84.7(7) . . ?
O49 W18 O54 80.5(8) . . ?
O54 W18 K5 161.3(5) . . ?
O54 W18 O46 80.6(7) . . ?
O57 W19 K2 141.0(6) . . ?
O57 W19 O58 153.8(8) . . ?
O57 W19 O73 83.9(8) . . ?
O57 W19 O77 85.2(9) . . ?
O58 W19 K2 49.8(6) . . ?
O58 W19 O73 70.5(7) . . ?
O58 W19 O77 81.2(9) . . ?
O73 W19 K2 93.6(5) . . ?
O77 W19 K2 130.7(7) . . ?
O77 W19 O73 71.2(8) . . ?
O78 W19 K2 89.4(8) . . ?
O78 W19 O57 102.4(10) . . ?
O78 W19 O58 101.3(9) . . ?
O78 W19 O73 165.8(8) . . ?
O78 W19 O77 96.5(9) . . ?
O78 W19 O79 104.9(9) . . ?
O79 W19 K2 46.5(6) . . ?
O79 W19 O57 94.5(8) . . ?
O79 W19 O58 90.0(8) . . ?
O79 W19 O73 87.1(7) . . ?
O79 W19 O77 158.2(9) . . ?
O49 W20 O50 89.2(7) . . ?
O49 W20 O53 81.0(7) . . ?
O49 W20 O64 86.3(7) . . ?
O50 W20 O53 71.4(6) . . ?
O50 W20 O64 157.2(7) . . ?
O51 W20 O49 102.8(8) . . ?
O51 W20 O50 100.3(9) . . ?
O51 W20 O52 102.0(9) . . ?
O51 W20 O53 171.1(9) . . ?
O51 W20 O64 102.4(9) . . ?
O52 W20 O49 155.2(8) . . ?
O52 W20 O50 86.3(8) . . ?
O52 W20 O53 74.5(7) . . ?
O52 W20 O64 88.4(9) . . ?
O64 W20 O53 85.8(6) . . ?
O42 W21 O50 93.1(7) . . ?
O42 W21 O53 88.3(7) . . ?
O42 W21 O55 159.5(8) . . ?
O42 W21 O57 92.1(8) . . ?
O50 W21 O53 69.8(6) . . ?
O50 W21 O55 82.4(7) . . ?
O50 W21 O57 152.1(8) . . ?
O55 W21 O53 71.3(7) . . ?
O56 W21 O42 105.2(9) . . ?
O56 W21 O50 103.2(8) . . ?
O56 W21 O53 165.4(8) . . ?
O56 W21 O55 95.3(9) . . ?
O56 W21 O57 101.8(9) . . ?
O57 W21 O53 83.0(7) . . ?
O57 W21 O55 83.2(7) . . ?
O67 W22 O74 73.1(8) . . ?
O67 W22 O75 90.5(9) . . ?
O69 W22 O67 101.6(9) . . ?
O69 W22 O71 103.2(12) . . ?
O69 W22 O72 101.6(10) . . ?
O69 W22 O74 172.9(10) . . ?
O69 W22 O75 101.3(11) . . ?
O71 W22 O67 87.8(10) . . ?
O71 W22 O72 88.2(11) . . ?
O71 W22 O74 72.3(9) . . ?
O71 W22 O75 155.3(10) . . ?
O72 W22 O67 156.7(9) . . ?
O72 W22 O74 83.8(8) . . ?
O72 W22 O75 83.8(9) . . ?
O75 W22 O74 83.6(8) . . ?
O101 W23 O114 82.8(7) . . ?
O102 W23 O101 102.6(9) . . ?
O102 W23 O103 101.2(9) . . ?
O102 W23 O105 100.9(8) . . ?
O102 W23 O106 101.6(8) . . ?
O102 W23 O114 172.1(8) . . ?
O103 W23 O101 87.3(8) . . ?
O103 W23 O105 88.4(8) . . ?
O103 W23 O106 157.1(7) . . ?
O103 W23 O114 73.1(7) . . ?
O105 W23 O101 156.5(7) . . ?
O105 W23 O106 89.5(7) . . ?
O105 W23 O114 73.9(6) . . ?
O106 W23 O101 85.6(8) . . ?
O106 W23 O114 84.4(6) . . ?
O98 W24 K6 135.8(6) . 1_545 ?
O98 W24 O103 86.2(8) . . ?
O98 W24 O114 83.3(6) . . ?
O103 W24 K6 135.6(6) . 1_545 ?
O103 W24 O114 71.1(6) . . ?
O114 W24 K6 96.2(4) . 1_545 ?
O143 W24 K6 85.4(7) . 1_545 ?
O143 W24 O98 102.6(8) . . ?
O143 W24 O103 100.7(8) . . ?
O143 W24 O114 169.8(7) . . ?
O143 W24 O144 104.4(8) . . ?
O143 W24 O145 99.4(8) . . ?
O144 W24 K6 49.5(6) . 1_545 ?
O144 W24 O98 86.8(8) . . ?
O144 W24 O103 154.8(7) . . ?
O144 W24 O114 84.1(6) . . ?
O144 W24 O145 91.4(8) . . ?
O145 W24 K6 49.7(6) . 1_545 ?
O145 W24 O98 157.7(8) . . ?
O145 W24 O103 86.1(8) . . ?
O145 W24 O114 74.4(7) . . ?
O96 W25 O97 72.8(7) . . ?
O96 W25 O99 89.5(7) . . ?
O96 W25 O100 89.8(8) . . ?
O96 W25 O101 154.8(7) . . ?
O99 W25 O97 72.5(6) . . ?
O99 W25 O100 156.8(8) . . ?
O100 W25 O97 85.2(7) . . ?
O101 W25 O97 82.4(7) . . ?
O101 W25 O99 86.8(8) . . ?
O101 W25 O100 84.0(8) . . ?
O120 W25 O96 103.0(8) . . ?
O120 W25 O97 171.8(8) . . ?
O120 W25 O99 100.8(9) . . ?
O120 W25 O100 101.9(9) . . ?
O120 W25 O101 102.1(8) . . ?
O100 W26 O106 85.0(8) . . ?
O100 W26 O109 156.8(8) . . ?
O100 W26 O113 85.4(7) . . ?
O106 W26 O109 86.1(7) . . ?
O106 W26 O113 83.5(6) . . ?
O107 W26 O100 101.3(9) . . ?
O107 W26 O106 101.6(8) . . ?
O107 W26 O109 101.4(8) . . ?
O107 W26 O113 171.8(7) . . ?
O107 W26 O118 103.0(8) . . ?
O109 W26 O113 72.4(6) . . ?
O118 W26 O100 90.6(8) . . ?
O118 W26 O106 155.4(7) . . ?
O118 W26 O109 88.7(7) . . ?
O118 W26 O113 72.0(6) . . ?
O90 W27 K6 49.2(6) . 1_545 ?
O90 W27 O105 155.2(8) . . ?
O90 W27 O108 88.9(7) . . ?
O90 W27 O114 83.8(7) . . ?
O90 W27 O145 91.2(8) . . ?
O105 W27 K6 135.7(5) . 1_545 ?
O105 W27 O114 71.7(6) . . ?
O108 W27 K6 137.6(6) . 1_545 ?
O108 W27 O105 84.7(7) . . ?
O108 W27 O114 83.4(7) . . ?
O108 W27 O145 155.8(8) . . ?
O110 W27 K6 83.2(7) . 1_545 ?
O110 W27 O90 102.8(8) . . ?
O110 W27 O105 102.0(8) . . ?
O110 W27 O108 103.0(8) . . ?
O110 W27 O114 170.8(7) . . ?
O110 W27 O145 100.5(9) . . ?
O114 W27 K6 96.6(4) . 1_545 ?
O145 W27 K6 51.0(6) . 1_545 ?
O145 W27 O105 85.1(8) . . ?
O145 W27 O114 72.6(7) . . ?
O89 W28 K8 46.2(5) . . ?
O89 W28 O113 72.0(6) . . ?
O91 W28 K8 50.3(5) . . ?
O91 W28 O89 90.1(7) . . ?
O91 W28 O108 85.9(7) . . ?
O91 W28 O109 156.9(7) . . ?
O91 W28 O113 81.7(6) . . ?
O108 W28 K8 136.0(5) . . ?
O108 W28 O89 157.7(7) . . ?
O108 W28 O113 85.7(7) . . ?
O109 W28 K8 133.4(5) . . ?
O109 W28 O89 87.3(7) . . ?
O109 W28 O108 87.8(7) . . ?
O109 W28 O113 75.7(6) . . ?
O111 W28 K8 87.6(6) . . ?
O111 W28 O89 100.4(8) . . ?
O111 W28 O91 103.7(8) . . ?
O111 W28 O108 101.9(8) . . ?
O111 W28 O109 99.3(8) . . ?
O111 W28 O113 170.8(8) . . ?
O113 W28 K8 90.4(4) . . ?
O93 W29 O94 91.8(7) . . ?
O93 W29 O97 82.1(6) . . ?
O93 W29 O98 85.9(7) . . ?
O93 W29 O99 156.5(6) . . ?
O94 W29 O97 72.1(6) . . ?
O98 W29 O94 156.1(7) . . ?
O98 W29 O97 84.1(7) . . ?
O98 W29 O99 86.8(8) . . ?
O99 W29 O94 86.0(8) . . ?
O99 W29 O97 75.0(6) . . ?
O117 W29 O93 102.6(8) . . ?
O117 W29 O94 101.2(8) . . ?
O117 W29 O97 172.1(8) . . ?
O117 W29 O98 102.5(8) . . ?
O117 W29 O99 100.8(8) . . ?
K11 W30 K9 80.2(6) 2_666 . ?
O84 W30 K9 145.3(6) . . ?
O84 W30 K11 94.9(8) . 2_666 ?
O84 W30 K10 120.4(7) . 1_565 ?
O84 W30 O92 93.0(7) . . ?
O84 W30 O94 92.6(8) . . ?
O84 W30 O96 159.4(7) . . ?
O84 W30 O97 87.6(7) . . ?
O92 W30 K9 83.6(5) . . ?
O92 W30 K11 161.2(7) . 2_666 ?
O92 W30 K10 47.9(6) . 1_565 ?
O92 W30 O94 153.8(7) . . ?
O92 W30 O96 83.4(7) . . ?
O92 W30 O97 83.1(6) . . ?
O94 W30 K9 105.5(6) . . ?
O94 W30 K11 42.6(7) . 2_666 ?
O94 W30 K10 143.6(7) . 1_565 ?
O94 W30 O96 82.4(7) . . ?
O94 W30 O97 71.7(6) . . ?
O96 W30 K9 54.6(6) . . ?
O96 W30 K11 94.8(7) . 2_666 ?
O96 W30 K10 71.5(7) . 1_565 ?
O96 W30 O97 71.8(6) . . ?
O97 W30 K9 125.9(5) . . ?
O97 W30 K11 114.2(6) . 2_666 ?
O97 W30 K10 120.7(6) . 1_565 ?
O125 W30 K9 44.1(6) . . ?
O125 W30 K11 58.9(8) . 2_666 ?
O125 W30 K10 58.9(8) . 1_565 ?
O125 W30 O84 104.2(8) . . ?
O125 W30 O92 102.6(8) . . ?
O125 W30 O94 100.7(8) . . ?
O125 W30 O96 96.3(7) . . ?
O125 W30 O97 166.4(7) . . ?
K6 W31 K8 144.7(2) 1_545 2_656 ?
O87 W31 K6 139.8(6) . 1_545 ?
O87 W31 K8 33.7(6) . 2_656 ?
O87 W31 K12 58.9(7) . 2_656 ?
O87 W31 O88 96.9(7) . . ?
O87 W31 O93 93.1(7) . . ?
O87 W31 O112 84.4(7) . . ?
O87 W31 O144 162.7(7) . . ?
O88 W31 K6 44.7(5) . 1_545 ?
O88 W31 K8 119.4(5) . 2_656 ?
O88 W31 K12 73.9(7) . 2_656 ?
O88 W31 O93 153.2(6) . . ?
O88 W31 O112 71.8(6) . . ?
O88 W31 O144 84.9(7) . . ?
O93 W31 K6 126.4(5) . 1_545 ?
O93 W31 K8 81.5(5) . 2_656 ?
O93 W31 K12 131.8(7) . 2_656 ?
O93 W31 O112 84.7(6) . . ?
O93 W31 O144 78.5(7) . . ?
O112 W31 K6 91.5(4) . 1_545 ?
O112 W31 K8 114.6(4) . 2_656 ?
O112 W31 K12 125.2(6) . 2_656 ?
O115 W31 K6 78.3(6) . 1_545 ?
O115 W31 K8 73.9(6) . 2_656 ?
O115 W31 K12 54.1(8) . 2_656 ?
O115 W31 O87 101.8(8) . . ?
O115 W31 O88 99.0(8) . . ?
O115 W31 O93 103.2(7) . . ?
O115 W31 O112 169.6(7) . . ?
O115 W31 O144 94.8(8) . . ?
O144 W31 K6 48.4(6) . 1_545 ?
O144 W31 K8 154.1(5) . 2_656 ?
O144 W31 K12 137.3(7) . 2_656 ?
O144 W31 O112 79.8(6) . . ?
K8 W32 K10 142.2(4) . 1_565 ?
O85 W32 K8 44.5(5) . . ?
O85 W32 K10 118.4(7) . 1_565 ?
O85 W32 O89 91.9(7) . . ?
O85 W32 O92 94.7(7) . . ?
O85 W32 O113 89.5(7) . . ?
O85 W32 O118 160.3(7) . . ?
O89 W32 K8 54.6(5) . . ?
O89 W32 K10 147.5(6) . 1_565 ?
O89 W32 O113 71.5(6) . . ?
O89 W32 O118 82.3(7) . . ?
O92 W32 K8 139.0(5) . . ?
O92 W32 K10 43.4(6) . 1_565 ?
O92 W32 O89 153.2(7) . . ?
O92 W32 O113 82.6(6) . . ?
O92 W32 O118 82.9(6) . . ?
O113 W32 K8 98.1(4) . . ?
O113 W32 K10 117.1(5) . 1_565 ?
O116 W32 K8 86.8(6) . . ?
O116 W32 K10 62.7(7) . 1_565 ?
O116 W32 O85 103.6(9) . . ?
O116 W32 O89 100.8(7) . . ?
O116 W32 O92 102.9(8) . . ?
O116 W32 O113 165.2(7) . . ?
O116 W32 O118 96.0(8) . . ?
O118 W32 K8 136.4(5) . . ?
O118 W32 K10 72.6(6) . 1_565 ?
O118 W32 O113 70.8(6) . . ?
K6 W33 K7 101.1(3) 1_545 . ?
K8 W33 K6 171.77(18) . 1_545 ?
K8 W33 K7 71.1(2) . . ?
K8 W33 K9 118.9(3) . 1_545 ?
K8 W33 K12 52.1(5) . . ?
K9 W33 K6 57.7(3) 1_545 1_545 ?
K9 W33 K7 64.9(3) 1_545 . ?
O86 W33 K6 136.8(6) . 1_545 ?
O86 W33 K8 45.7(6) . . ?
O86 W33 K7 79.5(6) . . ?
O86 W33 K9 85.4(7) . 1_545 ?
O86 W33 K12 46.0(7) . . ?
O86 W33 O88 94.7(8) . . ?
O86 W33 O90 164.2(8) . . ?
O86 W33 O91 96.2(8) . . ?
O86 W33 O112 85.0(7) . . ?
O88 W33 K6 44.0(5) . 1_545 ?
O88 W33 K8 140.3(5) . . ?
O88 W33 K7 110.3(5) . . ?
O88 W33 K9 45.4(6) . 1_545 ?
O88 W33 K12 106.2(7) . . ?
O88 W33 O90 83.2(7) . . ?
O88 W33 O91 152.9(7) . . ?
O88 W33 O112 72.8(6) . . ?
O90 W33 K6 47.1(5) . 1_545 ?
O90 W33 K8 133.5(5) . . ?
O90 W33 K7 116.0(5) . . ?
O90 W33 K9 103.7(5) . 1_545 ?
O90 W33 K12 149.5(7) . . ?
O90 W33 O112 79.3(6) . . ?
O91 W33 K6 126.2(5) . 1_545 ?
O91 W33 K8 54.0(5) . . ?
O91 W33 K7 96.1(5) . . ?
O91 W33 K9 160.3(5) . 1_545 ?
O91 W33 K12 99.1(7) . . ?
O91 W33 O90 79.6(7) . . ?
O91 W33 O112 83.6(6) . . ?
O112 W33 K6 91.5(4) . 1_545 ?
O112 W33 K8 96.6(4) . . ?
O112 W33 K7 164.4(5) . . ?
O112 W33 K9 116.1(5) . 1_545 ?
O112 W33 K12 131.0(6) . . ?
O129 W33 K6 78.4(6) . 1_545 ?
O129 W33 K8 93.4(6) . . ?
O129 W33 K7 24.5(6) . . ?
O129 W33 K9 58.4(6) . 1_545 ?
O129 W33 K12 56.7(7) . . ?
O129 W33 O86 102.3(8) . . ?
O129 W33 O88 99.5(8) . . ?
O129 W33 O90 93.5(8) . . ?
O129 W33 O91 102.2(7) . . ?
O129 W33 O112 170.0(7) . . ?
W4 K1 W5 56.72(8) . . ?
W4 K1 W9 54.24(9) . . ?
W9 K1 W5 79.58(12) . . ?
O28 K1 W4 76.8(3) . . ?
O28 K1 W5 27.6(3) . . ?
O28 K1 W9 75.2(4) . . ?
O28 K1 O147 139.5(5) . . ?
O36 K1 W4 29.7(3) . . ?
O36 K1 W5 27.4(3) . . ?
O36 K1 W9 67.9(4) . . ?
O36 K1 O28 51.4(5) . . ?
O36 K1 O147 98.6(5) . . ?
O37 K1 W4 28.2(3) . . ?
O37 K1 W5 76.5(4) . . ?
O37 K1 W9 31.1(3) . . ?
O37 K1 O28 86.7(5) . . ?
O37 K1 O36 53.4(5) . . ?
O37 K1 O39 112.9(5) . 5_656 ?
O37 K1 O147 53.0(5) . . ?
O37 K1 O156 54.1(5) . . ?
O39 K1 W4 121.3(4) 5_656 . ?
O39 K1 W5 155.2(4) 5_656 . ?
O39 K1 W9 120.7(4) 5_656 . ?
O39 K1 O28 160.3(5) 5_656 . ?
O39 K1 O36 142.3(5) 5_656 . ?
O39 K1 O147 59.9(5) 5_656 . ?
O39 K1 O156 141.1(5) 5_656 . ?
O81 K1 W4 67.7(4) 5_656 . ?
O81 K1 W5 80.4(4) 5_656 . ?
O81 K1 W9 120.3(4) 5_656 . ?
O81 K1 O28 106.0(5) 5_656 . ?
O81 K1 O36 68.7(5) 5_656 . ?
O81 K1 O37 89.5(5) 5_656 . ?
O81 K1 O39 77.0(5) 5_656 5_656 ?
O81 K1 O147 80.9(5) 5_656 . ?
O81 K1 O156 132.4(5) 5_656 . ?
O136 K1 W4 131.3(5) . . ?
O136 K1 W5 80.3(5) . . ?
O136 K1 W9 144.2(5) . . ?
O136 K1 O28 73.3(6) . . ?
O136 K1 O36 103.6(6) . . ?
O136 K1 O37 156.7(6) . . ?
O136 K1 O39 87.9(6) . 5_656 ?
O136 K1 O81 84.8(7) . 5_656 ?
O136 K1 O147 98.4(7) . 5_656 ?
O136 K1 O147 146.9(6) . . ?
O136 K1 O156 115.8(6) . . ?
O147 K1 W4 124.9(5) 5_656 . ?
O147 K1 W4 69.1(4) . . ?
O147 K1 W5 125.8(4) . . ?
O147 K1 W5 128.0(4) 5_656 . ?
O147 K1 W9 71.9(5) 5_656 . ?
O147 K1 W9 67.5(4) . . ?
O147 K1 O28 101.8(5) 5_656 . ?
O147 K1 O36 136.1(6) 5_656 . ?
O147 K1 O37 97.3(6) 5_656 . ?
O147 K1 O39 75.0(5) 5_656 5_656 ?
O147 K1 O81 151.7(6) 5_656 5_656 ?
O147 K1 O147 81.4(6) 5_656 . ?
O147 K1 O156 71.4(5) 5_656 . ?
O156 K1 W4 66.8(3) . . ?
O156 K1 W5 63.4(3) . . ?
O156 K1 W9 28.4(3) . . ?
O156 K1 O28 49.8(5) . . ?
O156 K1 O36 64.9(5) . . ?
O156 K1 O147 95.6(5) . . ?
W16 K2 W10 155.68(19) . . ?
W16 K2 W17 58.91(10) . . ?
W16 K2 W19 54.13(11) . . ?
W17 K2 W10 105.19(16) . . ?
W19 K2 W10 108.47(17) . . ?
W19 K2 W17 81.68(14) . . ?
O34 K2 W10 22.7(3) . . ?
O34 K2 W16 133.0(4) . . ?
O34 K2 W17 88.8(4) . . ?
O34 K2 W19 90.9(4) . . ?
O34 K2 O40 62.0(5) . . ?
O34 K2 O58 120.4(6) . . ?
O34 K2 O59 114.8(6) . . ?
O34 K2 O79 68.5(5) . . ?
O34 K2 O152 70.4(6) . . ?
O40 K2 W10 79.5(4) . . ?
O40 K2 W16 81.1(4) . . ?
O40 K2 W17 26.9(4) . . ?
O40 K2 W19 82.3(5) . . ?
O40 K2 O58 93.9(6) . . ?
O58 K2 W10 137.7(5) . . ?
O58 K2 W16 30.1(4) . . ?
O58 K2 W17 80.3(4) . . ?
O58 K2 W19 29.7(4) . . ?
O59 K2 W10 134.3(5) . . ?
O59 K2 W16 29.0(5) . . ?
O59 K2 W17 30.2(4) . . ?
O59 K2 W19 67.8(4) . . ?
O59 K2 O40 54.8(6) . . ?
O59 K2 O58 54.7(6) . . ?
O60 K2 W10 115.0(6) 7_556 . ?
O60 K2 W16 86.4(6) 7_556 . ?
O60 K2 W17 137.1(6) 7_556 . ?
O60 K2 W19 98.5(6) 7_556 . ?
O60 K2 O34 133.9(7) 7_556 . ?
O60 K2 O40 163.9(7) 7_556 . ?
O60 K2 O58 79.9(7) 7_556 . ?
O60 K2 O59 110.5(7) 7_556 . ?
O60 K2 O79 123.7(8) 7_556 . ?
O60 K2 O152 72.0(7) 7_556 . ?
O79 K2 W10 89.4(4) . . ?
O79 K2 W16 68.2(4) . . ?
O79 K2 W17 68.9(4) . . ?
O79 K2 W19 26.1(4) . . ?
O79 K2 O40 60.4(6) . . ?
O79 K2 O58 52.8(5) . . ?
O79 K2 O59 68.5(5) . . ?
O152 K2 W10 66.5(5) . . ?
O152 K2 W16 113.2(5) . . ?
O152 K2 W17 141.8(5) . . ?
O152 K2 W19 67.5(5) . . ?
O152 K2 O40 122.4(6) . . ?
O152 K2 O58 83.3(6) . . ?
O152 K2 O59 135.0(7) . . ?
O152 K2 O79 73.6(6) . . ?
O134 K2 W10 75.3(12) . . ?
O134 K2 W16 122.7(12) . . ?
O134 K2 W17 98.8(10) . . ?
O134 K2 W19 176.0(12) . . ?
O134 K2 O34 93.1(12) . . ?
O134 K2 O40 99.9(11) . . ?
O134 K2 O58 146.4(12) . . ?
O134 K2 O59 110.7(12) . . ?
O134 K2 O60 78.4(12) . 7_556 ?
O134 K2 O79 157.4(11) . . ?
O134 K2 O152 113.6(12) . . ?
K5 K3 K1 104.7(2) 1_545 . ?
O15 K3 K1 84.1(4) 1_545 . ?
O15 K3 K5 68.9(4) 1_545 1_545 ?
O15 K3 O56 153.1(6) 1_545 . ?
O15 K3 O147 119.8(6) 1_545 5_656 ?
O31 K3 K1 70.2(4) . . ?
O31 K3 K5 153.2(4) . 1_545 ?
O31 K3 O15 84.3(5) . 1_545 ?
O31 K3 O56 68.7(6) . . ?
O31 K3 O137 128.9(6) . 1_545 ?
O31 K3 O147 84.9(6) . 5_656 ?
O56 K3 K1 86.6(4) . . ?
O56 K3 K5 138.0(5) . 1_545 ?
O83 K3 K1 115.4(10) . . ?
O83 K3 K5 45.6(8) . 1_545 ?
O83 K3 O15 114.0(8) . 1_545 ?
O83 K3 O31 160.8(9) . . ?
O83 K3 O56 92.8(8) . . ?
O83 K3 O137 65.8(11) . 1_545 ?
O83 K3 O147 90.2(9) . 5_656 ?
O135 K3 K1 131.5(13) . . ?
O135 K3 K5 110.3(12) . 1_545 ?
O135 K3 O15 78.5(12) . 1_545 ?
O135 K3 O31 63.3(13) . . ?
O135 K3 O56 89.1(12) . . ?
O135 K3 O83 113.0(16) . . ?
O135 K3 O137 145.4(12) . 1_545 ?
O135 K3 O147 142.4(12) . 5_656 ?
O137 K3 K1 63.0(5) 1_545 . ?
O137 K3 K5 42.1(5) 1_545 1_545 ?
O137 K3 O15 71.8(5) 1_545 1_545 ?
O137 K3 O56 125.2(6) 1_545 . ?
O137 K3 O147 70.4(6) 1_545 5_656 ?
O147 K3 K1 37.1(4) 5_656 . ?
O147 K3 K5 107.1(5) 5_656 1_545 ?
O147 K3 O56 59.4(6) 5_656 . ?
K11 K4 K1 107.1(4) 5_656 5_656 ?
O6 K4 K1 94.3(4) 5_666 5_656 ?
O6 K4 K11 76.9(6) 5_666 5_656 ?
O24 K4 K1 64.3(4) 5_656 5_656 ?
O24 K4 K11 43.1(5) 5_656 5_656 ?
O24 K4 O6 75.7(6) 5_656 5_666 ?
O24 K4 O51 161.2(6) 5_656 . ?
O24 K4 O81 91.7(5) 5_656 . ?
O24 K4 O82 75.9(7) 5_656 . ?
O51 K4 K1 104.3(4) . 5_656 ?
O51 K4 K11 142.1(6) . 5_656 ?
O51 K4 O6 121.5(6) . 5_666 ?
O80 K4 K1 67.4(4) . 5_656 ?
O80 K4 K11 136.0(7) . 5_656 ?
O80 K4 O6 60.8(5) . 5_666 ?
O80 K4 O24 110.1(6) . 5_656 ?
O80 K4 O51 76.2(6) . . ?
O80 K4 O81 72.3(6) . . ?
O80 K4 O82 153.0(7) . . ?
O80 K4 O117 117.7(6) . 6_565 ?
O81 K4 K1 34.0(4) . 5_656 ?
O81 K4 K11 128.4(6) . 5_656 ?
O81 K4 O6 122.1(5) . 5_666 ?
O81 K4 O51 73.0(6) . . ?
O82 K4 K1 93.8(6) . 5_656 ?
O82 K4 K11 66.6(7) . 5_656 ?
O82 K4 O6 143.3(6) . 5_666 ?
O82 K4 O51 90.7(7) . . ?
O82 K4 O81 81.3(7) . . ?
O117 K4 K1 169.6(5) 6_565 5_656 ?
O117 K4 K11 62.8(6) 6_565 5_656 ?
O117 K4 O6 81.5(6) 6_565 5_666 ?
O117 K4 O24 105.3(6) 6_565 5_656 ?
O117 K4 O51 86.0(6) 6_565 . ?
O117 K4 O81 154.2(6) 6_565 . ?
O117 K4 O82 84.2(7) 6_565 . ?
W9 K5 W6 53.47(8) . . ?
W11 K5 W6 58.65(8) . . ?
W11 K5 W9 82.16(11) . . ?
O11 K5 W6 87.8(4) 5_666 . ?
O11 K5 W9 89.9(4) 5_666 . ?
O11 K5 W11 143.1(4) 5_666 . ?
O11 K5 O14 114.1(5) 5_666 . ?
O11 K5 O32 113.3(6) 5_666 . ?
O11 K5 O33 168.9(6) 5_666 . ?
O11 K5 O38 74.3(5) 5_666 . ?
O11 K5 O41 125.3(5) 5_666 . ?
O11 K5 O83 87.2(10) 5_666 1_565 ?
O11 K5 O137 82.2(6) 5_666 . ?
O11 K5 O138 67.2(5) 5_666 . ?
O14 K5 W6 28.4(3) . . ?
O14 K5 W9 66.9(3) . . ?
O14 K5 W11 30.4(3) . . ?
O14 K5 O38 54.1(5) . . ?
O14 K5 O83 118.9(7) . 1_565 ?
O32 K5 W6 68.0(3) . . ?
O32 K5 W9 25.9(3) . . ?
O32 K5 W11 70.5(3) . . ?
O32 K5 O14 68.6(5) . . ?
O32 K5 O33 63.2(5) . . ?
O32 K5 O38 54.1(5) . . ?
O32 K5 O83 154.1(9) . 1_565 ?
O32 K5 O138 67.5(5) . . ?
O33 K5 W6 81.2(4) . . ?
O33 K5 W9 84.2(4) . . ?
O33 K5 W11 26.7(4) . . ?
O33 K5 O14 54.9(5) . . ?
O33 K5 O38 96.1(5) . . ?
O33 K5 O83 99.5(9) . 1_565 ?
O33 K5 O138 117.9(5) . . ?
O38 K5 W6 29.4(3) . . ?
O38 K5 W9 30.8(3) . . ?
O38 K5 W11 80.9(3) . . ?
O41 K5 W6 135.2(4) . . ?
O41 K5 W9 93.4(4) . . ?
O41 K5 W11 91.2(4) . . ?
O41 K5 O14 117.2(5) . . ?
O41 K5 O32 71.1(5) . . ?
O41 K5 O33 64.6(5) . . ?
O41 K5 O38 124.1(5) . . ?
O41 K5 O83 84.2(9) . 1_565 ?
O41 K5 O137 136.4(6) . . ?
O41 K5 O138 65.5(5) . . ?
O83 K5 W6 131.3(7) 1_565 . ?
O83 K5 W9 174.2(7) 1_565 . ?
O83 K5 W11 103.1(8) 1_565 . ?
O83 K5 O38 151.5(9) 1_565 . ?
O137 K5 W6 69.4(4) . . ?
O137 K5 W9 122.6(4) . . ?
O137 K5 W11 72.3(4) . . ?
O137 K5 O14 65.3(5) . . ?
O137 K5 O32 133.6(5) . . ?
O137 K5 O33 93.1(5) . . ?
O137 K5 O38 93.6(5) . . ?
O137 K5 O83 62.0(8) . 1_565 ?
O137 K5 O138 149.0(6) . . ?
O138 K5 W6 112.5(4) . . ?
O138 K5 W9 64.5(4) . . ?
O138 K5 W11 136.6(4) . . ?
O138 K5 O14 131.3(5) . . ?
O138 K5 O38 83.2(5) . . ?
O138 K5 O83 109.8(8) . 1_565 ?
W24 K6 W31 57.26(14) 1_565 1_565 ?
W27 K6 W24 51.77(15) 1_565 1_565 ?
W27 K6 W31 79.96(18) 1_565 1_565 ?
K9 K6 W24 123.4(4) . 1_565 ?
K9 K6 W27 116.5(4) . 1_565 ?
K9 K6 W31 66.3(3) . 1_565 ?
O88 K6 W24 77.0(4) 1_565 1_565 ?
O88 K6 W27 76.6(4) 1_565 1_565 ?
O88 K6 W31 27.5(3) 1_565 1_565 ?
O88 K6 K9 48.9(4) 1_565 . ?
O88 K6 O90 52.6(5) 1_565 1_565 ?
O88 K6 O144 53.3(5) 1_565 1_565 ?
O88 K6 O145 88.8(5) 1_565 1_565 ?
O90 K6 W24 64.4(4) 1_565 1_565 ?
O90 K6 W27 27.2(3) 1_565 1_565 ?
O90 K6 W31 64.9(4) 1_565 1_565 ?
O90 K6 K9 89.3(5) 1_565 . ?
O90 K6 O144 63.7(5) 1_565 1_565 ?
O90 K6 O145 52.8(5) 1_565 1_565 ?
O120 K6 W24 145.3(5) . 1_565 ?
O120 K6 W27 130.8(6) . 1_565 ?
O120 K6 W31 147.9(6) . 1_565 ?
O120 K6 K9 88.1(5) . . ?
O120 K6 O88 136.7(7) . 1_565 ?
O120 K6 O90 137.1(6) . 1_565 ?
O120 K6 O144 158.9(6) . 1_565 ?
O120 K6 O145 132.4(7) . 1_565 ?
O121 K6 W24 134.0(8) . 1_565 ?
O121 K6 W27 82.7(8) . 1_565 ?
O121 K6 W31 114.6(8) . 1_565 ?
O121 K6 K9 66.9(10) . . ?
O121 K6 O88 87.1(8) . 1_565 ?
O121 K6 O90 71.6(8) . 1_565 ?
O121 K6 O120 68.1(8) . . ?
O121 K6 O144 132.5(8) . 1_565 ?
O121 K6 O145 110.6(10) . 1_565 ?
O122 K6 W24 69.4(10) . 1_565 ?
O122 K6 W27 92.2(16) . 1_565 ?
O122 K6 W31 117.3(10) . 1_565 ?
O122 K6 K9 150.8(17) . . ?
O122 K6 O88 143.8(10) . 1_565 ?
O122 K6 O90 119.0(16) . 1_565 ?
O122 K6 O120 76.0(11) . . ?
O122 K6 O121 126.0(15) . . ?
O122 K6 O144 90.6(10) . 1_565 ?
O122 K6 O145 67.6(15) . 1_565 ?
O123 K6 W24 114.7(7) . 1_565 ?
O123 K6 W27 150.6(7) . 1_565 ?
O123 K6 W31 71.8(7) . 1_565 ?
O123 K6 K9 44.2(7) . . ?
O123 K6 O88 74.7(8) . 1_565 ?
O123 K6 O90 126.7(8) . 1_565 ?
O123 K6 O120 76.3(8) . . ?
O123 K6 O121 101.7(11) . . ?
O123 K6 O122 107.4(18) . . ?
O123 K6 O144 92.7(8) . 1_565 ?
O123 K6 O145 142.8(8) . 1_565 ?
O144 K6 W24 27.3(4) 1_565 1_565 ?
O144 K6 W27 64.9(4) 1_565 1_565 ?
O144 K6 W31 30.2(4) 1_565 1_565 ?
O144 K6 K9 96.5(5) 1_565 . ?
O145 K6 W24 28.1(4) 1_565 1_565 ?
O145 K6 W27 29.8(4) 1_565 1_565 ?
O145 K6 W31 78.3(4) 1_565 1_565 ?
O145 K6 K9 137.1(5) 1_565 . ?
O145 K6 O144 51.9(5) 1_565 1_565 ?
W3 K8 Bi2 149.0(2) . . ?
W3 K8 W32 139.15(19) . . ?
W32 K8 Bi2 64.80(10) . . ?
K12 K8 Bi2 80.5(5) . . ?
K12 K8 W3 69.2(5) . . ?
K12 K8 W32 140.1(5) . . ?
O7 K8 Bi2 158.3(4) . . ?
O7 K8 W3 32.0(3) . . ?
O7 K8 W32 130.3(4) . . ?
O7 K8 K12 88.8(6) . . ?
O7 K8 O89 108.0(5) . . ?
O7 K8 O91 117.7(5) . . ?
O8 K8 Bi2 130.0(4) . . ?
O8 K8 W3 26.7(3) . . ?
O8 K8 W32 126.2(4) . . ?
O8 K8 K12 63.2(7) . . ?
O8 K8 O7 58.0(5) . . ?
O8 K8 O86 87.8(5) . . ?
O8 K8 O87 122.3(6) . 2_656 ?
O8 K8 O89 96.5(5) . . ?
O8 K8 O91 66.6(5) . . ?
O85 K8 Bi2 37.6(4) . . ?
O85 K8 W3 158.8(4) . . ?
O85 K8 W32 27.3(4) . . ?
O85 K8 K12 115.0(7) . . ?
O85 K8 O7 156.0(6) . . ?
O85 K8 O8 134.4(6) . . ?
O85 K8 O86 62.4(5) . . ?
O85 K8 O87 75.1(5) . 2_656 ?
O85 K8 O89 55.3(5) . . ?
O85 K8 O91 67.8(5) . . ?
O86 K8 Bi2 42.4(3) . . ?
O86 K8 W3 110.7(4) . . ?
O86 K8 W32 84.1(4) . . ?
O86 K8 K12 56.3(6) . . ?
O86 K8 O7 140.8(5) . . ?
O86 K8 O89 93.3(5) . . ?
O86 K8 O91 52.9(5) . . ?
O87 K8 Bi2 40.3(4) 2_656 . ?
O87 K8 W3 120.9(4) 2_656 . ?
O87 K8 W32 99.8(4) 2_656 . ?
O87 K8 K12 59.1(6) 2_656 . ?
O87 K8 O7 118.2(5) 2_656 . ?
O87 K8 O86 61.8(5) 2_656 . ?
O87 K8 O89 130.3(5) 2_656 . ?
O87 K8 O91 113.9(5) 2_656 . ?
O89 K8 Bi2 91.7(3) . . ?
O89 K8 W3 107.8(3) . . ?
O89 K8 W32 31.6(3) . . ?
O89 K8 K12 141.9(6) . . ?
O89 K8 O91 51.5(4) . . ?
O91 K8 Bi2 81.4(3) . . ?
O91 K8 W3 91.9(3) . . ?
O91 K8 W32 66.4(3) . . ?
O91 K8 K12 90.4(6) . . ?
O119 K8 Bi2 99.5(5) . . ?
O119 K8 W3 105.4(5) . . ?
O119 K8 W32 76.1(6) . . ?
O119 K8 K12 131.4(9) . . ?
O119 K8 O7 73.5(6) . . ?
O119 K8 O8 130.0(6) . . ?
O119 K8 O85 87.4(7) . . ?
O119 K8 O86 142.0(7) . . ?
O119 K8 O87 89.7(8) . 2_656 ?
O119 K8 O89 86.6(8) . . ?
O119 K8 O91 138.0(8) . . ?
W3 K7 W33 93.9(3) . . ?
W3 K7 K9 147.9(5) . 1_545 ?
W3 K7 K9 116.4(5) . 2_646 ?
W33 K7 K9 91.9(4) . 2_646 ?
W33 K7 K9 56.2(3) . 1_545 ?
K9 K7 K9 59.8(5) 2_646 1_545 ?
O2 K7 W3 32.5(3) . . ?
O2 K7 W33 109.7(5) . . ?
O2 K7 K9 140.8(6) . 1_545 ?
O2 K7 K9 87.0(5) . 2_646 ?
O2 K7 O25 46.5(5) . . ?
O8 K7 W3 27.1(3) . . ?
O8 K7 W33 67.2(4) . . ?
O8 K7 K9 119.7(6) . 2_646 ?
O8 K7 K9 122.9(6) . 1_545 ?
O8 K7 O2 54.0(5) . . ?
O8 K7 O25 53.4(5) . . ?
O8 K7 O10 102.2(16) . . ?
O25 K7 W3 31.7(3) . . ?
O25 K7 W33 118.3(5) . . ?
O25 K7 K9 170.5(6) . 1_545 ?
O25 K7 K9 129.6(6) . 2_646 ?
O128 K7 W3 89.5(7) . . ?
O128 K7 W33 169.4(8) . . ?
O128 K7 K9 77.6(8) . 2_646 ?
O128 K7 K9 118.0(8) . 1_545 ?
O128 K7 O2 68.7(7) . . ?
O128 K7 O8 116.7(8) . . ?
O128 K7 O25 68.8(7) . . ?
O128 K7 O129 167.5(9) . . ?
O128 K7 O130 82.5(9) . . ?
O128 K7 O154 68.5(15) . . ?
O128 K7 O10 107.5(16) . . ?
O129 K7 W3 102.5(6) . . ?
O129 K7 W33 15.9(4) . . ?
O129 K7 K9 99.6(6) . 2_646 ?
O129 K7 K9 51.8(5) . 1_545 ?
O129 K7 O2 123.6(7) . . ?
O129 K7 O8 75.4(6) . . ?
O129 K7 O25 120.5(7) . . ?
O129 K7 O154 105.8(15) . . ?
O129 K7 O10 71.1(14) . . ?
O130 K7 W3 98.4(6) . . ?
O130 K7 W33 106.9(7) . . ?
O130 K7 K9 139.3(8) . 2_646 ?
O130 K7 K9 101.1(7) . 1_545 ?
O130 K7 O2 118.1(8) . . ?
O130 K7 O8 101.0(8) . . ?
O130 K7 O25 72.4(7) . . ?
O130 K7 O129 92.3(8) . . ?
O130 K7 O154 123.6(16) . . ?
O130 K7 O10 146.8(15) . . ?
O154 K7 W3 127.2(14) . . ?
O154 K7 W33 101.6(14) . . ?
O154 K7 K9 15.8(14) . 2_646 ?
O154 K7 K9 58.4(14) . 1_545 ?
O154 K7 O2 95.4(14) . . ?
O154 K7 O8 135.0(16) . . ?
O154 K7 O25 131.0(14) . . ?
O154 K7 O10 42(2) . . ?
O10 K7 W3 112.9(15) . . ?
O10 K7 W33 61.9(14) . . ?
O10 K7 K9 30.1(14) . 2_646 ?
O10 K7 K9 46.0(14) . 1_545 ?
O10 K7 O2 94.8(14) . . ?
O10 K7 O25 140.7(15) . . ?
W30 K9 K7 93.9(4) . 2_666 ?
W33 K9 W30 144.1(5) 1_565 . ?
W33 K9 K7 120.2(5) 1_565 2_666 ?
K6 K9 W30 102.8(4) . . ?
K6 K9 W33 62.2(3) . 1_565 ?
K6 K9 K7 134.8(5) . 2_666 ?
O88 K9 W30 152.1(7) 1_565 . ?
O88 K9 W33 27.9(3) 1_565 1_565 ?
O88 K9 K6 49.6(4) 1_565 . ?
O88 K9 K7 109.0(6) 1_565 2_666 ?
O88 K9 O96 121.4(7) 1_565 . ?
O88 K9 O125 171.2(8) 1_565 . ?
O88 K9 O129 51.8(5) 1_565 1_565 ?
O88 K9 O10 82.5(16) 1_565 1_565 ?
O96 K9 W30 30.7(3) . . ?
O96 K9 W33 122.1(6) . 1_565 ?
O96 K9 K6 72.1(5) . . ?
O96 K9 K7 117.0(6) . 2_666 ?
O96 K9 O129 105.3(7) . 1_565 ?
O123 K9 W30 87.0(8) . . ?
O123 K9 W33 99.0(8) . 1_565 ?
O123 K9 K6 43.8(7) . . ?
O123 K9 K7 96.8(8) . 2_666 ?
O123 K9 O88 74.9(8) . 1_565 ?
O123 K9 O96 65.7(8) . . ?
O123 K9 O125 96.3(9) . . ?
O123 K9 O129 111.2(9) . 1_565 ?
O123 K9 O10 152.9(18) . 1_565 ?
O125 K9 W30 23.1(4) . . ?
O125 K9 W33 159.0(7) . 1_565 ?
O125 K9 K6 123.4(6) . . ?
O125 K9 K7 71.9(5) . 2_666 ?
O125 K9 O96 52.8(5) . . ?
O125 K9 O129 133.7(7) . 1_565 ?
O125 K9 O10 106.1(16) . 1_565 ?
O129 K9 W30 119.7(6) 1_565 . ?
O129 K9 W33 25.7(3) 1_565 1_565 ?
O129 K9 K6 67.8(5) 1_565 . ?
O129 K9 K7 136.2(6) 1_565 2_666 ?
O154 K9 W30 71(2) 2_666 . ?
O154 K9 W33 141(2) 2_666 1_565 ?
O154 K9 K6 144(2) 2_666 . ?
O154 K9 K7 23(2) 2_666 2_666 ?
O154 K9 O88 132(2) 2_666 1_565 ?
O154 K9 O96 97(2) 2_666 . ?
O154 K9 O123 100(2) 2_666 . ?
O154 K9 O125 49(2) 2_666 . ?
O154 K9 O129 147(2) 2_666 1_565 ?
O154 K9 O10 84(3) 2_666 1_565 ?
O154 K9 O10 65(3) 2_666 2_666 ?
O10 K9 W30 119.4(16) 1_565 . ?
O10 K9 W30 131(2) 2_666 . ?
O10 K9 W33 64.2(15) 1_565 1_565 ?
O10 K9 W33 75(2) 2_666 1_565 ?
O10 K9 K6 126(2) 2_666 . ?
O10 K9 K6 126.4(15) 1_565 . ?
O10 K9 K7 48(2) 2_666 2_666 ?
O10 K9 K7 76.4(15) 1_565 2_666 ?
O10 K9 O88 77(2) 2_666 1_565 ?
O10 K9 O96 161(2) 2_666 . ?
O10 K9 O96 140.8(16) 1_565 . ?
O10 K9 O123 121(2) 2_666 . ?
O10 K9 O125 109(2) 2_666 . ?
O10 K9 O129 63.2(15) 1_565 1_565 ?
O10 K9 O129 88(2) 2_666 1_565 ?
O10 K9 O10 37(3) 2_666 1_565 ?
W5 K11 K4 61.1(4) . 5_656 ?
W5 K11 K7 89.1(7) . . ?
W5 K11 K9 121.5(9) . 2_646 ?
W30 K11 W5 166.9(9) 2_646 . ?
W30 K11 K4 113.1(7) 2_646 5_656 ?
W30 K11 K7 92.0(6) 2_646 . ?
W30 K11 K9 51.0(4) 2_646 2_646 ?
K4 K11 K7 145.5(8) 5_656 . ?
K4 K11 K9 127.5(7) 5_656 2_646 ?
K7 K11 K9 52.2(5) . 2_646 ?
O24 K11 W5 24.1(4) . . ?
O24 K11 W30 153.1(11) . 2_646 ?
O24 K11 K4 40.1(5) . 5_656 ?
O24 K11 K7 113.1(10) . . ?
O24 K11 K9 139.2(11) . 2_646 ?
O24 K11 O125 173.5(13) . 2_646 ?
O94 K11 W5 144.5(10) 2_646 . ?
O94 K11 W30 28.4(5) 2_646 2_646 ?
O94 K11 K4 84.8(8) 2_646 5_656 ?
O94 K11 K7 118.8(10) 2_646 . ?
O94 K11 K9 70.4(8) 2_646 2_646 ?
O94 K11 O24 124.7(12) 2_646 . ?
O94 K11 O119 72.6(11) 2_646 1_545 ?
O94 K11 O125 54.1(7) 2_646 2_646 ?
O116 K11 W5 118.4(9) 1_545 . ?
O116 K11 W30 73.9(7) 1_545 2_646 ?
O116 K11 K4 140.8(13) 1_545 5_656 ?
O116 K11 K7 67.0(8) 1_545 . ?
O116 K11 K9 87.9(8) 1_545 2_646 ?
O116 K11 O24 123.9(12) 1_545 . ?
O116 K11 O94 93.9(11) 1_545 2_646 ?
O116 K11 O119 68.7(11) 1_545 1_545 ?
O116 K11 O125 62.2(7) 1_545 2_646 ?
O119 K11 W5 104.2(10) 1_545 . ?
O119 K11 W30 84.2(9) 1_545 2_646 ?
O119 K11 K4 73.6(9) 1_545 5_656 ?
O119 K11 K7 134.9(11) 1_545 . ?
O119 K11 K9 134.3(10) 1_545 2_646 ?
O119 K11 O24 84.6(11) 1_545 . ?
O119 K11 O125 100.4(11) 1_545 2_646 ?
O125 K11 W5 153.4(12) 2_646 . ?
O125 K11 W30 26.0(4) 2_646 2_646 ?
O125 K11 K4 137.4(9) 2_646 5_656 ?
O125 K11 K7 66.1(6) 2_646 . ?
O125 K11 K9 34.9(5) 2_646 2_646 ?
O128 K11 W5 78.5(10) . . ?
O128 K11 W30 102.3(11) . 2_646 ?
O128 K11 K4 136.0(13) . 5_656 ?
O128 K11 K7 10.6(7) . . ?
O128 K11 K9 59.7(10) . 2_646 ?
O128 K11 O24 102.5(13) . . ?
O128 K11 O94 128.4(15) . 2_646 ?
O128 K11 O116 72.8(11) . 1_545 ?
O128 K11 O119 137.4(16) . 1_545 ?
O128 K11 O125 76.6(11) . 2_646 ?
O128 K11 O131 89.8(17) . . ?
O131 K11 W5 93.0(11) . . ?
O131 K11 W30 74.0(9) . 2_646 ?
O131 K11 K4 76.3(10) . 5_656 ?
O131 K11 K7 89.2(13) . . ?
O131 K11 K9 51.7(10) . 2_646 ?
O131 K11 O24 95.8(12) . . ?
O131 K11 O94 67.8(10) . 2_646 ?
O131 K11 O116 138.9(15) . 1_545 ?
O131 K11 O119 131.7(16) . 1_545 ?
O131 K11 O125 77.8(11) . 2_646 ?
W30 K10 W32 55.6(4) 1_545 1_545 ?
O92 K10 W30 29.5(4) 1_545 1_545 ?
O92 K10 W32 27.0(4) 1_545 1_545 ?
O92 K10 K12 162.6(12) 1_545 . ?
O92 K10 O125 73.9(8) 1_545 2_646 ?
O92 K10 O125 53.9(6) 1_545 1_545 ?
O92 K10 O128 100.8(10) 1_545 . ?
O92 K10 O129 132.4(11) 1_545 . ?
O92 K10 O130 87.5(9) 1_545 . ?
O92 K10 O154 92.9(13) 1_545 2_656 ?
O92 K10 O124 141.2(14) 1_545 . ?
O125 K10 W30 26.2(4) 1_545 1_545 ?
O125 K10 W30 74.5(6) 2_646 1_545 ?
O125 K10 W32 68.2(6) 2_646 1_545 ?
O125 K10 W32 77.2(6) 1_545 1_545 ?
O125 K10 K12 92.2(9) 2_646 . ?
O125 K10 K12 130.2(11) 1_545 . ?
O125 K10 O125 66.3(8) 2_646 1_545 ?
O125 K10 O128 67.1(8) 2_646 . ?
O125 K10 O128 131.6(11) 1_545 . ?
O125 K10 O129 153.2(10) 2_646 . ?
O125 K10 O130 140.5(10) 1_545 . ?
O125 K10 O130 115.5(10) 2_646 . ?
O125 K10 O154 81.9(13) 2_646 2_656 ?
O125 K10 O154 39.8(12) 1_545 2_656 ?
O125 K10 O124 93.3(14) 2_646 . ?
O128 K10 W30 125.3(9) . 1_545 ?
O128 K10 W32 74.3(7) . 1_545 ?
O128 K10 K12 63.4(8) . . ?
O128 K10 O154 140.6(15) . 2_656 ?
O129 K10 W30 130.3(9) . 1_545 ?
O129 K10 W32 131.3(9) . 1_545 ?
O129 K10 K12 61.0(8) . . ?
O129 K10 O125 129.9(9) . 1_545 ?
O129 K10 O128 98.0(8) . . ?
O129 K10 O130 67.6(7) . . ?
O129 K10 O154 99.5(14) . 2_656 ?
O130 K10 W30 114.3(8) . 1_545 ?
O130 K10 W32 68.6(6) . 1_545 ?
O130 K10 K12 89.2(8) . . ?
O130 K10 O128 56.5(7) . . ?
O130 K10 O154 161.9(15) . 2_656 ?
O154 K10 W30 119(2) . 1_545 ?
O154 K10 W30 63.6(11) 2_656 1_545 ?
O154 K10 W32 111(2) . 1_545 ?
O154 K10 W32 117.0(13) 2_656 1_545 ?
O154 K10 K12 42.7(19) . . ?
O154 K10 K12 95.5(14) 2_656 . ?
O154 K10 O92 123(2) . 1_545 ?
O154 K10 O125 100(2) . 1_545 ?
O154 K10 O125 49.8(19) . 2_646 ?
O154 K10 O128 57.3(19) . . ?
O154 K10 O129 104(2) . . ?
O154 K10 O130 110.4(19) . . ?
O154 K10 O154 84(2) . 2_656 ?
O154 K10 O124 58.1(19) . . ?
O124 K10 K12 47.9(10) . . ?
O124 K10 O128 107.7(9) . . ?
O124 K10 O129 69.2(15) . . ?
O124 K10 O130 130.2(16) . . ?
W31 K12 W33 108.6(8) 2_656 . ?
K8 K12 W31 69.6(6) . 2_656 ?
K8 K12 W33 62.3(5) . . ?
K10 K12 W33 75.9(8) . . ?
K10 K12 K8 134.5(11) . . ?
O2 K12 W31 95.7(9) . 2_656 ?
O2 K12 W33 117.0(10) . . ?
O2 K12 K8 74.9(8) . . ?
O2 K12 K10 112.3(11) . . ?
O2 K12 O8 52.2(7) . . ?
O2 K12 O86 124.5(12) . . ?
O2 K12 O87 105.4(10) . 2_656 ?
O2 K12 O129 107.8(10) . . ?
O8 K12 W31 113.4(9) . 2_656 ?
O8 K12 W33 64.8(6) . . ?
O8 K12 K8 48.2(5) . . ?
O8 K12 K10 99.0(10) . . ?
O8 K12 O129 60.1(7) . . ?
O86 K12 W31 84.6(8) . 2_656 ?
O86 K12 W33 24.1(4) . . ?
O86 K12 K8 53.3(6) . . ?
O86 K12 K10 94.0(10) . . ?
O86 K12 O8 76.8(8) . . ?
O86 K12 O87 56.8(7) . 2_656 ?
O86 K12 O129 49.2(6) . . ?
O87 K12 W31 28.6(4) 2_656 2_656 ?
O87 K12 W33 80.3(7) 2_656 . ?
O87 K12 K8 49.6(6) 2_656 . ?
O87 K12 K10 141.5(11) 2_656 . ?
O87 K12 O8 97.7(10) 2_656 . ?
O87 K12 O129 105.4(10) 2_656 . ?
O115 K12 W31 27.4(4) 2_656 2_656 ?
O115 K12 W33 130.2(10) 2_656 . ?
O115 K12 K8 75.0(8) 2_656 . ?
O115 K12 K10 150.5(12) 2_656 . ?
O115 K12 O2 71.0(8) 2_656 . ?
O115 K12 O8 104.7(10) 2_656 . ?
O115 K12 O86 108.2(11) 2_656 . ?
O115 K12 O87 51.8(7) 2_656 2_656 ?
O115 K12 O129 153.1(12) 2_656 . ?
O129 K12 W31 133.8(10) . 2_656 ?
O129 K12 W33 25.2(4) . . ?
O129 K12 K8 78.8(7) . . ?
O129 K12 K10 55.9(7) . . ?
O154 K12 W31 118.9(19) . 2_656 ?
O154 K12 W33 108.7(17) . . ?
O154 K12 K8 170.1(19) . . ?
O154 K12 K10 35.7(16) . . ?
O154 K12 O2 107.8(19) . . ?
O154 K12 O8 125.7(19) . . ?
O154 K12 O86 120.3(19) . . ?
O154 K12 O87 136(2) . 2_656 ?
O154 K12 O115 114.9(19) . 2_656 ?
O154 K12 O129 91.4(18) . . ?
O154 K12 O124 63(3) . . ?
O124 K12 W33 66.3(13) . . ?
O124 K12 K8 114(2) . . ?
O124 K12 K10 59(2) . . ?
O124 K12 O2 171(3) . . ?
O124 K12 O8 130.1(13) . . ?
O124 K12 O86 62(2) . . ?
O124 K12 O129 71.4(8) . . ?
O17 P1 O18 107.3(10) . . ?
O19 P1 O17 111.0(10) . . ?
O19 P1 O18 110.1(10) . . ?
O19 P1 O20 111.9(10) . . ?
O20 P1 O17 107.7(10) . . ?
O20 P1 O18 108.7(9) . . ?
O46 P2 O53 109.9(11) . . ?
O46 P2 O74 109.9(12) . . ?
O53 P2 O74 109.5(11) . . ?
O73 P2 O46 110.5(10) . . ?
O73 P2 O53 108.6(11) . . ?
O73 P2 O74 108.5(11) . . ?
O97 P3 O113 107.5(9) . . ?
O112 P3 O97 110.7(10) . . ?
O112 P3 O113 110.2(9) . . ?
O112 P3 O114 110.3(10) . . ?
O114 P3 O97 108.7(10) . . ?
O114 P3 O113 109.3(9) . . ?
W1 O2 W3 124.7(8) . . ?
W1 O2 K7 141.8(8) . . ?
W1 O2 K12 127.8(10) . . ?
W3 O2 K7 84.6(6) . . ?
W3 O2 K12 106.3(8) . . ?
W1 O3 W5 153.4(9) . . ?
W1 O4 W2 126.1(8) . . ?
W4 O5 W1 153.3(9) . . ?
W2 O6 K4 153.7(8) . 5_666 ?
W2 O7 W3 124.0(8) . . ?
W2 O7 K8 139.3(8) . . ?
W3 O7 K8 93.7(6) . . ?
W3 O8 K8 106.2(8) . . ?
W3 O8 K7 102.4(8) . . ?
W3 O8 K12 102.0(9) . . ?
K8 O8 K7 110.0(7) . . ?
K8 O8 K12 68.6(7) . . ?
W6 O11 K5 134.2(9) . 5_666 ?
W2 O12 W6 147.3(9) . . ?
W4 O13 W6 124.7(8) . . ?
W6 O14 W11 155.9(9) . . ?
W6 O14 K5 103.7(6) . . ?
W11 O14 K5 98.6(6) . . ?
W11 O15 K3 133.2(8) . 1_565 ?
W6 O17 W4 87.6(5) . . ?
W6 O17 W9 90.6(6) . . ?
W9 O17 W4 90.3(5) . . ?
P1 O17 W4 126.9(10) . . ?
P1 O17 W6 125.6(10) . . ?
P1 O17 W9 124.3(9) . . ?
W1 O18 W2 90.0(6) . . ?
W1 O18 W3 89.7(5) . . ?
W3 O18 W2 88.4(5) . . ?
P1 O18 W1 129.3(9) . . ?
P1 O18 W2 124.6(9) . . ?
P1 O18 W3 123.0(9) . . ?
W11 O19 W10 90.2(6) . . ?
P1 O19 W10 128.5(9) . . ?
P1 O19 W11 129.8(10) . . ?
W7 O20 W5 87.3(5) . . ?
W7 O20 W8 89.0(5) . . ?
W8 O20 W5 88.6(5) . . ?
P1 O20 W5 127.0(9) . . ?
P1 O20 W7 126.1(9) . . ?
P1 O20 W8 126.3(9) . . ?
W3 O21 W10 153.6(10) . . ?
W7 O22 W5 125.7(9) . . ?
W5 O24 K4 136.3(10) . 5_656 ?
W5 O24 K11 110.0(10) . . ?
K4 O24 K11 96.8(8) 5_656 . ?
W3 O25 K7 82.2(6) . . ?
W7 O25 W3 147.8(9) . . ?
W7 O25 K7 127.8(8) . . ?
W11 O26 W10 119.6(8) . . ?
W5 O28 W8 128.3(9) . . ?
W5 O28 K1 100.9(7) . . ?
W8 O28 K1 103.1(6) . . ?
W7 O29 W8 128.0(10) . . ?
W8 O31 K3 144.5(9) . . ?
Bi1 O32 K5 95.1(5) . . ?
W9 O32 Bi1 155.1(9) . . ?
W9 O32 K5 109.3(7) . . ?
Bi1 O33 K5 92.1(5) . . ?
W11 O33 Bi1 137.4(9) . . ?
W11 O33 K5 106.3(7) . . ?
Bi1 O34 K2 99.1(6) . . ?
W10 O34 Bi1 140.1(9) . . ?
W10 O34 K2 120.8(8) . . ?
W8 O35 Bi1 161.3(9) . . ?
W4 O36 K1 99.8(6) . . ?
W5 O36 W4 150.8(10) . . ?
W5 O36 K1 106.3(7) . . ?
W4 O37 W9 126.6(9) . . ?
W4 O37 K1 105.5(7) . . ?
W9 O37 K1 102.6(7) . . ?
W6 O38 W9 124.6(8) . . ?
W6 O38 K5 100.8(7) . . ?
W9 O38 K5 97.7(7) . . ?
W9 O39 K1 148.8(9) . 5_656 ?
Bi1 O40 K2 92.5(6) . . ?
W17 O40 Bi1 138.2(11) . . ?
W17 O40 K2 104.7(8) . . ?
Bi1 O41 K5 97.8(5) . . ?
W18 O41 Bi1 138.3(9) . . ?
W18 O41 K5 124.0(8) . . ?
W21 O42 Bi1 157.2(9) . . ?
W15 O45 W17 153.3(12) . . ?
W18 O46 W17 91.1(6) . . ?
P2 O46 W17 128.5(11) . . ?
P2 O46 W18 127.8(10) . . ?
W18 O47 W17 122.5(11) . . ?
W20 O49 W18 155.6(10) . . ?
W20 O50 W21 128.1(9) . . ?
W20 O51 K4 149.1(11) . . ?
W20 O52 W12 127.1(10) . . ?
W20 O53 W12 87.9(6) . . ?
W20 O53 W21 90.7(6) . . ?
W21 O53 W12 89.4(6) . . ?
P2 O53 W12 124.6(10) . . ?
P2 O53 W20 126.3(10) . . ?
P2 O53 W21 126.2(9) . . ?
W14 O54 W18 152.4(13) . . ?
W12 O55 W21 127.3(11) . . ?
W21 O56 K3 145.5(11) . . ?
W19 O57 W21 143.6(10) . . ?
W16 O58 K2 99.3(8) . . ?
W19 O58 W16 128.0(9) . . ?
W19 O58 K2 100.5(7) . . ?
W16 O59 W17 153.2(12) . . ?
W16 O59 K2 102.4(8) . . ?
W17 O59 K2 101.8(9) . . ?
W16 O60 K2 144.9(14) . 7_556 ?
W16 O61 W15 148.2(12) . . ?
W13 O63 W12 151.6(14) . . ?
W14 O64 W20 147.8(9) . . ?
W22 O67 W14 124.4(9) . . ?
W15 O68 W14 125.7(11) . . ?
W22 O71 W15 126.1(13) . . ?
W22 O72 W13 153.5(13) . . ?
W16 O73 W13 87.5(6) . . ?
W16 O73 W19 90.2(6) . . ?
W19 O73 W13 89.2(7) . . ?
P2 O73 W13 126.7(10) . . ?
P2 O73 W16 125.9(12) . . ?
P2 O73 W19 125.3(10) . . ?
W15 O74 W14 89.4(7) . . ?
W22 O74 W14 90.5(7) . . ?
W22 O74 W15 91.0(7) . . ?
P2 O74 W14 123.6(11) . . ?
P2 O74 W15 124.0(12) . . ?
P2 O74 W22 127.5(13) . . ?
W12 O75 W22 153.3(12) . . ?
W16 O76 W13 124.8(11) . . ?
W13 O77 W19 127.8(12) . . ?
Bi1 O79 K2 97.0(7) . . ?
W19 O79 Bi1 154.8(10) . . ?
W19 O79 K2 107.4(8) . . ?
K1 O81 K4 111.7(7) 5_656 . ?
K3 O83 K5 93.5(10) . 1_545 ?
W30 O84 Bi2 158.5(9) . . ?
Bi2 O85 K8 98.0(6) . . ?
W32 O85 Bi2 153.0(8) . . ?
W32 O85 K8 108.2(7) . . ?
Bi2 O86 K8 88.0(5) . . ?
Bi2 O86 K12 113.5(8) . . ?
W33 O86 Bi2 136.5(9) . . ?
W33 O86 K8 109.3(8) . . ?
W33 O86 K12 109.9(10) . . ?
K8 O86 K12 70.4(7) . . ?
Bi2 O87 K8 93.9(6) . 2_656 ?
Bi2 O87 K12 114.1(8) . 2_656 ?
W31 O87 Bi2 138.4(9) . . ?
W31 O87 K8 125.8(8) . 2_656 ?
W31 O87 K12 92.5(9) . 2_656 ?
K8 O87 K12 71.4(7) 2_656 2_656 ?
W31 O88 K6 107.8(7) . 1_545 ?
W31 O88 K9 122.4(8) . 1_545 ?
W33 O88 W31 121.3(9) . . ?
W33 O88 K6 109.2(7) . 1_545 ?
W33 O88 K9 106.8(7) . 1_545 ?
K9 O88 K6 81.5(6) 1_545 1_545 ?
W28 O89 W32 125.5(8) . . ?
W28 O89 K8 106.4(7) . . ?
W32 O89 K8 93.8(6) . . ?
W27 O90 W33 152.1(10) . . ?
W27 O90 K6 103.6(8) . 1_545 ?
W33 O90 K6 102.9(7) . 1_545 ?
W28 O91 W33 157.7(10) . . ?
W28 O91 K8 102.6(6) . . ?
W33 O91 K8 96.5(6) . . ?
W30 O92 K10 102.6(8) . 1_565 ?
W32 O92 W30 142.4(9) . . ?
W32 O92 K10 109.5(8) . 1_565 ?
W29 O93 W31 156.9(9) . . ?
W29 O94 W30 126.0(9) . . ?
W29 O94 K11 125.0(9) . 2_666 ?
W30 O94 K11 109.0(9) . 2_666 ?
W25 O96 W30 126.3(9) . . ?
W25 O96 K9 138.7(8) . . ?
W30 O96 K9 94.7(6) . . ?
W29 O97 W25 87.4(5) . . ?
W29 O97 W30 90.3(6) . . ?
W30 O97 W25 88.9(6) . . ?
P3 O97 W25 125.8(10) . . ?
P3 O97 W29 126.0(10) . . ?
P3 O97 W30 126.4(9) . . ?
W24 O98 W29 148.8(10) . . ?
W29 O99 W25 124.9(9) . . ?
W26 O100 W25 151.7(11) . . ?
W23 O101 W25 152.1(10) . . ?
W23 O103 W24 125.6(9) . . ?
W23 O105 W27 124.4(9) . . ?
W23 O106 W26 151.5(10) . . ?
W27 O108 W28 147.5(10) . . ?
W28 O109 W26 123.7(8) . . ?
W33 O112 W31 91.4(6) . . ?
P3 O112 W31 128.0(9) . . ?
P3 O112 W33 129.6(10) . . ?
W28 O113 W26 88.1(5) . . ?
W28 O113 W32 91.0(5) . . ?
W32 O113 W26 90.6(5) . . ?
P3 O113 W26 125.7(9) . . ?
P3 O113 W28 124.3(9) . . ?
P3 O113 W32 126.0(9) . . ?
W23 O114 W24 90.0(5) . . ?
W23 O114 W27 89.9(5) . . ?
W24 O114 W27 88.4(5) . . ?
P3 O114 W23 129.2(9) . . ?
P3 O114 W24 124.3(8) . . ?
P3 O114 W27 123.3(9) . . ?
W31 O115 K12 98.6(10) . 2_656 ?
W32 O116 K11 164.0(13) . 1_565 ?
W29 O117 K4 165.2(10) . 6_566 ?
W26 O118 W32 126.6(8) . . ?
K8 O119 K11 140.2(11) . 1_565 ?
W25 O120 K6 135.4(9) . . ?
K6 O123 K9 92.0(9) . . ?
W30 O125 K9 112.8(8) . . ?
W30 O125 K11 95.1(9) . 2_666 ?
W30 O125 K10 164.3(10) . 2_666 ?
W30 O125 K10 94.8(9) . 1_565 ?
K9 O125 K11 106.0(9) . 2_666 ?
K9 O125 K10 47.9(7) . 1_565 ?
K11 O128 K7 159.7(14) . . ?
W33 O129 K7 139.6(10) . . ?
W33 O129 K9 95.8(7) . 1_545 ?
W33 O129 K10 136.7(9) . . ?
W33 O129 K12 98.1(9) . . ?
K7 O129 K9 91.0(6) . 1_545 ?
K10 O129 K12 63.1(8) . . ?
K3 O137 K5 96.4(6) 1_565 . ?
W24 O144 W31 153.3(10) . . ?
W24 O144 K6 103.2(8) . 1_545 ?
W31 O144 K6 101.3(7) . 1_545 ?
W24 O145 W27 124.6(10) . . ?
W24 O145 K6 102.2(7) . 1_545 ?
W27 O145 K6 99.2(8) . 1_545 ?
K1 O147 K1 98.6(6) 5_656 . ?
K1 O147 K3 102.1(6) 5_656 5_656 ?
K3 O147 K1 158.9(7) 5_656 . ?
W7 O153 W10 156.5(10) . . ?
K7 O154 K10 145(2) . 2_656 ?
K9 O154 K7 141(3) 2_646 . ?
K9 O154 K10 48.9(16) 2_646 2_656 ?
K10 O154 K12 102(3) . . ?
W2 O155 W11 153.2(9) . . ?
W8 O156 K1 113.6(7) . . ?
W9 O156 W8 142.0(9) . . ?
W9 O156 K1 104.1(7) . . ?
K9 O10 K7 86.3(19) 1_545 . ?
K9 O10 K7 102(3) 2_646 . ?
K9 O10 K9 106(3) 2_646 1_545 ?
K10 O124 K10 80(3) 2_656 . ?
K12 O124 K10 119(3) 2_656 . ?
K12 O124 K10 72.8(15) . . ?
K12 O124 K12 166(5) 2_656 . ?
C2 N1 C1 106(2) . . ?
C2 N1 C3 109(2) . . ?
C3 N1 C1 106(2) . . ?
C4 N1 C1 112(2) . . ?
C4 N1 C2 110(2) . . ?
C4 N1 C3 113(2) . . ?
C5 N2 C7 104(4) . . ?
C6 N2 C5 113(4) . . ?
C6 N2 C7 107(5) . . ?
C6 N2 C8 117(5) . . ?
C8 N2 C5 114(4) . . ?
C8 N2 C7 99(4) . . ?
C9 N3 C10 106(4) . . ?
C11 N3 C9 108(5) . . ?
C11 N3 C10 102(4) . . ?
C12 N3 C9 114(4) . . ?
C12 N3 C10 109(4) . . ?
C12 N3 C11 117(4) . . ?
C13 N4 C14 115(3) . . ?
C13 N4 C16 106(3) . . ?
C14 N4 C16 104(3) . . ?
C15 N4 C13 116(3) . . ?
C15 N4 C14 110(3) . . ?
C15 N4 C16 105(3) . . ?
C18 N5 C17 97(4) . . ?
C18 N5 C19 100(5) . . ?
C18 N5 C20 116(7) . . ?
C19 N5 C17 90(5) . . ?
C19 N5 C20 127(7) . . ?
C20 N5 C17 120(7) . . ?
C22 N6 C24 109.1 . . ?
C21 N6 C24 110.1 . . ?
C21 N6 C22 109.1 . . ?
C21 N6 C23 109.1 . . ?
C23 N6 C24 109.16(7) . . ?
C23 N6 C22 110.2 . . ?
C26 N7 C28 109.1 . . ?
C26 N7 C25 110.2 . . ?
C26 N7 C27 109.2 . . ?
C28 N7 C25 109.1 . . ?
C27 N7 C28 110.1 . . ?
C27 N7 C25 109.1 . . ?

loop_
_geom_bond_atom_site_label_1
_geom_bond_atom_site_label_2
_geom_bond_distance
_geom_bond_site_symmetry_2
_geom_bond_publ_flag
Bi1 K2 3.943(6) . ?
Bi1 K5 3.911(6) . ?
Bi1 O32 2.447(17) . ?
Bi1 O33 2.566(18) . ?
Bi1 O34 2.455(16) . ?
Bi1 O35 2.402(18) . ?
Bi1 O40 2.49(2) . ?
Bi1 O41 2.469(17) . ?
Bi1 O42 2.374(18) . ?
Bi1 O79 2.35(2) . ?
Bi2 K8 3.872(6) 2_656 ?
Bi2 K8 3.872(6) . ?
Bi2 O84 2.312(18) . ?
Bi2 O84 2.312(18) 2_656 ?
Bi2 O85 2.388(17) . ?
Bi2 O85 2.388(17) 2_656 ?
Bi2 O86 2.614(17) 2_656 ?
Bi2 O86 2.614(18) . ?
Bi2 O87 2.511(17) . ?
Bi2 O87 2.511(17) 2_656 ?
W1 O1 1.725(17) . ?
W1 O2 1.877(16) . ?
W1 O3 1.899(16) . ?
W1 O4 1.900(16) . ?
W1 O5 1.918(15) . ?
W1 O18 2.406(17) . ?
W2 O4 1.950(15) . ?
W2 O6 1.702(19) . ?
W2 O7 1.918(17) . ?
W2 O12 1.908(16) . ?
W2 O18 2.447(17) . ?
W2 O155 1.788(15) . ?
W3 K8 3.632(6) . ?
W3 K7 3.638(13) . ?
W3 K12 4.03(3) . ?
W3 O2 1.963(17) . ?
W3 O7 1.927(18) . ?
W3 O8 1.698(15) . ?
W3 O18 2.421(16) . ?
W3 O21 1.795(18) . ?
W3 O25 1.928(18) . ?
W4 K1 3.822(6) . ?
W4 O5 1.898(15) . ?
W4 O9 1.725(16) . ?
W4 O13 1.892(17) . ?
W4 O17 2.497(18) . ?
W4 O36 1.921(17) . ?
W4 O37 1.876(17) . ?
W5 K1 3.973(6) . ?
W5 K11 3.87(3) . ?
W5 O3 1.932(16) . ?
W5 O20 2.527(17) . ?
W5 O22 1.932(18) . ?
W5 O24 1.681(18) . ?
W5 O28 1.873(16) . ?
W5 O36 1.908(17) . ?
W6 K5 3.860(6) . ?
W6 K5 4.057(6) 5_666 ?
W6 O11 1.682(18) . ?
W6 O12 1.935(15) . ?
W6 O13 1.942(16) . ?
W6 O14 1.892(17) . ?
W6 O17 2.406(18) . ?
W6 O38 1.927(16) . ?
W7 O20 2.413(15) . ?
W7 O22 1.900(19) . ?
W7 O23 1.716(16) . ?
W7 O25 1.885(18) . ?
W7 O29 1.891(17) . ?
W7 O153 1.910(18) . ?
W8 K1 4.121(7) . ?
W8 O20 2.486(16) . ?
W8 O28 2.017(18) . ?
W8 O29 1.927(16) . ?
W8 O31 1.710(18) . ?
W8 O35 1.714(18) . ?
W8 O156 1.943(16) . ?
W9 K1 3.870(7) . ?
W9 K5 3.805(6) . ?
W9 O17 2.448(15) . ?
W9 O32 1.760(17) . ?
W9 O37 2.048(17) . ?
W9 O38 1.968(17) . ?
W9 O39 1.729(16) . ?
W9 O156 1.899(17) . ?
W10 K2 3.930(7) . ?
W10 O19 2.365(16) . ?
W10 O21 2.072(18) . ?
W10 O26 1.940(17) . ?
W10 O27 1.724(16) . ?
W10 O34 1.766(16) . ?
W10 O153 1.916(19) . ?
W11 K5 3.747(5) . ?
W11 O14 1.918(16) . ?
W11 O15 1.668(16) . ?
W11 O19 2.361(17) . ?
W11 O26 1.932(16) . ?
W11 O33 1.752(18) . ?
W11 O155 2.119(15) . ?
W12 O52 1.952(19) . ?
W12 O53 2.52(2) . ?
W12 O55 1.871(19) . ?
W12 O63 1.92(2) . ?
W12 O65 1.69(2) . ?
W12 O75 1.86(2) . ?
W13 O62 1.68(3) . ?
W13 O63 1.89(3) . ?
W13 O72 1.91(2) . ?
W13 O73 2.50(2) . ?
W13 O76 1.94(2) . ?
W13 O77 1.87(2) . ?
W14 O54 1.82(2) . ?
W14 O64 1.898(18) . ?
W14 O66 1.711(18) . ?
W14 O67 1.95(2) . ?
W14 O68 1.92(2) . ?
W14 O74 2.43(2) . ?
W15 O45 1.83(2) . ?
W15 O61 1.91(2) . ?
W15 O68 1.91(2) . ?
W15 O70 1.67(2) . ?
W15 O71 1.97(3) . ?
W15 O74 2.41(2) . ?
W16 K2 3.776(8) . ?
W16 O58 1.92(2) . ?
W16 O59 1.88(2) . ?
W16 O60 1.68(2) . ?
W16 O61 1.90(2) . ?
W16 O73 2.42(2) . ?
W16 O76 1.90(2) . ?
W17 K2 3.817(6) . ?
W17 O40 1.78(2) . ?
W17 O43 1.66(3) . ?
W17 O45 2.03(2) . ?
W17 O46 2.358(19) . ?
W17 O47 1.925(18) . ?
W17 O59 1.96(2) . ?
W18 K5 4.004(6) . ?
W18 O41 1.791(15) . ?
W18 O46 2.341(17) . ?
W18 O47 1.90(2) . ?
W18 O48 1.707(19) . ?
W18 O49 1.928(18) . ?
W18 O54 2.066(19) . ?
W19 K2 3.804(8) . ?
W19 O57 1.877(19) . ?
W19 O58 1.92(2) . ?
W19 O73 2.451(18) . ?
W19 O77 2.00(2) . ?
W19 O78 1.740(19) . ?
W19 O79 1.76(2) . ?
W20 O49 1.889(19) . ?
W20 O50 1.894(16) . ?
W20 O51 1.716(18) . ?
W20 O52 1.87(2) . ?
W20 O53 2.403(16) . ?
W20 O64 1.926(17) . ?
W21 O42 1.749(18) . ?
W21 O50 1.941(16) . ?
W21 O53 2.445(17) . ?
W21 O55 2.028(17) . ?
W21 O56 1.65(2) . ?
W21 O57 1.942(18) . ?
W22 O67 1.918(19) . ?
W22 O69 1.69(2) . ?
W22 O71 1.87(3) . ?
W22 O72 1.91(2) . ?
W22 O74 2.40(2) . ?
W22 O75 1.95(2) . ?
W23 O101 1.92(2) . ?
W23 O102 1.69(2) . ?
W23 O103 1.876(19) . ?
W23 O105 1.909(18) . ?
W23 O106 1.911(17) . ?
W23 O114 2.407(16) . ?
W24 K6 3.918(11) 1_545 ?
W24 O98 1.897(18) . ?
W24 O103 1.97(2) . ?
W24 O114 2.428(15) . ?
W24 O143 1.688(17) . ?
W24 O144 1.846(19) . ?
W24 O145 1.891(19) . ?
W25 O96 1.847(16) . ?
W25 O97 2.515(17) . ?
W25 O99 1.931(16) . ?
W25 O100 1.942(18) . ?
W25 O101 1.93(2) . ?
W25 O120 1.681(19) . ?
W26 O100 1.890(18) . ?
W26 O106 1.914(18) . ?
W26 O107 1.703(18) . ?
W26 O109 1.971(17) . ?
W26 O113 2.496(16) . ?
W26 O118 1.853(16) . ?
W27 K6 3.884(11) 1_545 ?
W27 O90 1.825(17) . ?
W27 O105 1.976(18) . ?
W27 O108 1.894(18) . ?
W27 O110 1.673(19) . ?
W27 O114 2.457(16) . ?
W27 O145 1.957(19) . ?
W28 K8 4.016(7) . ?
W28 O89 1.925(16) . ?
W28 O91 1.876(16) . ?
W28 O108 1.924(18) . ?
W28 O109 1.895(16) . ?
W28 O111 1.726(18) . ?
W28 O113 2.409(15) . ?
W29 O93 1.853(16) . ?
W29 O94 1.929(17) . ?
W29 O97 2.421(16) . ?
W29 O98 1.913(18) . ?
W29 O99 1.915(18) . ?
W29 O117 1.734(17) . ?
W30 K9 3.976(16) . ?
W30 K11 3.84(3) 2_666 ?
W30 K10 3.81(2) 1_565 ?
W30 O84 1.749(18) . ?
W30 O92 1.922(15) . ?
W30 O94 1.935(17) . ?
W30 O96 2.038(15) . ?
W30 O97 2.435(18) . ?
W30 O125 1.692(18) . ?
W31 K6 4.011(11) 1_545 ?
W31 K8 4.066(7) 2_656 ?
W31 K12 3.66(3) 2_656 ?
W31 O87 1.755(18) . ?
W31 O88 1.945(16) . ?
W31 O93 1.951(16) . ?
W31 O112 2.372(16) . ?
W31 O115 1.702(17) . ?
W31 O144 2.060(18) . ?
W32 K8 3.702(6) . ?
W32 K10 3.98(3) 1_565 ?
W32 O85 1.786(17) . ?
W32 O89 1.946(15) . ?
W32 O92 1.919(15) . ?
W32 O113 2.418(17) . ?
W32 O116 1.707(18) . ?
W32 O118 2.055(17) . ?
W33 K6 4.029(10) 1_545 ?
W33 K8 3.888(7) . ?
W33 K7 4.069(15) . ?
W33 K9 3.944(16) 1_545 ?
W33 K12 4.00(3) . ?
W33 O86 1.739(18) . ?
W33 O88 1.925(16) . ?
W33 O90 2.070(18) . ?
W33 O91 1.928(16) . ?
W33 O112 2.340(17) . ?
W33 O129 1.721(16) . ?
K1 O28 3.167(18) . ?
K1 O36 2.992(17) . ?
K1 O37 2.866(19) . ?
K1 O39 2.871(17) 5_656 ?
K1 O81 2.804(19) 5_656 ?
K1 O136 2.66(2) . ?
K1 O147 2.686(18) 5_656 ?
K1 O147 3.354(19) . ?
K1 O156 2.940(18) . ?
K2 O34 2.722(18) . ?
K2 O40 2.95(2) . ?
K2 O58 2.95(2) . ?
K2 O59 2.90(2) . ?
K2 O60 2.69(2) 7_556 ?
K2 O79 2.89(2) . ?
K2 O152 2.87(3) . ?
K2 O134 2.69(4) . ?
K3 K5 4.178(10) 1_545 ?
K3 O15 2.871(17) 1_545 ?
K3 O31 2.76(2) . ?
K3 O56 2.91(2) . ?
K3 O83 2.74(4) . ?
K3 O135 2.61(6) . ?
K3 O137 2.78(2) 1_545 ?
K3 O147 2.91(2) 5_656 ?
K4 K11 4.29(3) 5_656 ?
K4 O6 3.172(19) 5_666 ?
K4 O24 2.78(2) 5_656 ?
K4 O51 2.90(2) . ?
K4 O80 2.669(18) . ?
K4 O81 2.827(19) . ?
K4 O82 2.78(2) . ?
K4 O117 2.704(19) 6_565 ?
K5 O11 2.700(17) 5_666 ?
K5 O14 2.946(16) . ?
K5 O32 2.841(17) . ?
K5 O33 2.858(18) . ?
K5 O38 3.00(2) . ?
K5 O41 2.719(17) . ?
K5 O83 2.99(4) 1_565 ?
K5 O137 2.82(2) . ?
K5 O138 2.885(18) . ?
K6 K9 3.85(2) . ?
K6 O88 2.96(2) 1_565 ?
K6 O90 3.03(2) 1_565 ?
K6 O120 2.89(2) . ?
K6 O121 2.77(3) . ?
K6 O122 2.74(5) . ?
K6 O123 2.67(3) . ?
K6 O144 3.06(2) 1_565 ?
K6 O145 3.06(2) 1_565 ?
K8 K12 3.46(3) . ?
K8 O7 2.956(16) . ?
K8 O8 2.771(19) . ?
K8 O85 2.732(16) . ?
K8 O86 2.949(19) . ?
K8 O87 2.782(18) 2_656 ?
K8 O89 3.023(18) . ?
K8 O91 3.166(18) . ?
K8 O119 2.66(3) . ?
K7 K9 4.21(2) 2_646 ?
K7 K9 4.30(2) 1_545 ?
K7 O2 3.25(2) . ?
K7 O8 2.87(2) . ?
K7 O25 3.36(2) . ?
K7 O128 2.37(3) . ?
K7 O129 2.60(2) . ?
K7 O130 2.41(3) . ?
K7 O154 2.64(6) . ?
K7 O10 3.19(8) . ?
K9 O88 2.93(2) 1_565 ?
K9 O96 3.25(2) . ?
K9 O123 2.68(3) . ?
K9 O125 3.00(2) . ?
K9 O129 3.38(2) 1_565 ?
K9 O154 1.82(6) 2_666 ?
K9 O10 2.16(8) 2_666 ?
K9 O10 3.10(8) 1_565 ?
K11 O24 2.95(3) . ?
K11 O94 2.75(3) 2_646 ?
K11 O116 2.68(3) 1_545 ?
K11 O119 2.80(5) 1_545 ?
K11 O125 3.31(3) 2_646 ?
K11 O128 2.16(4) . ?
K11 O131 2.22(5) . ?
K10 K12 3.45(4) . ?
K10 O92 2.90(3) 1_545 ?
K10 O125 3.28(3) 1_545 ?
K10 O125 2.95(3) 2_646 ?
K10 O128 3.35(3) . ?
K10 O129 3.20(3) . ?
K10 O130 3.30(4) . ?
K10 O154 2.05(7) . ?
K10 O154 3.36(7) 2_656 ?
K10 O124 3.10(9) . ?
K12 O2 3.01(3) . ?
K12 O8 3.32(4) . ?
K12 O86 3.06(4) . ?
K12 O87 3.14(4) 2_656 ?
K12 O115 3.00(4) 2_656 ?
K12 O129 3.38(4) . ?
K12 O154 2.39(7) . ?
K12 O124 2.67(3) . ?
P1 O17 1.542(17) . ?
P1 O18 1.551(17) . ?
P1 O19 1.501(18) . ?
P1 O20 1.503(18) . ?
P2 O46 1.54(2) . ?
P2 O53 1.54(2) . ?
P2 O73 1.53(2) . ?
P2 O74 1.56(2) . ?
P3 O97 1.531(18) . ?
P3 O112 1.524(18) . ?
P3 O113 1.565(17) . ?
P3 O114 1.527(17) . ?
N1 C1 1.49(4) . ?
N1 C2 1.47(3) . ?
N1 C3 1.47(4) . ?
N1 C4 1.46(3) . ?
N2 C5 1.52(5) . ?
N2 C6 1.35(6) . ?
N2 C7 1.54(7) . ?
N2 C8 1.37(6) . ?
N3 C9 1.47(6) . ?
N3 C10 1.54(6) . ?
N3 C11 1.43(6) . ?
N3 C12 1.27(7) . ?
N4 C13 1.44(4) . ?
N4 C14 1.47(4) . ?
N4 C15 1.38(4) . ?
N4 C16 1.51(4) . ?
N5 C17 1.68(7) . ?
N5 C18 1.51(7) . ?
N5 C19 1.51(7) . ?
N5 C20 1.51(2) . ?
N6 C24 1.5026 . ?
N6 C22 1.5019 . ?
N6 C21 1.5008 . ?
N6 C23 1.5015 . ?
N7 C26 1.5012 . ?
N7 C28 1.5017 . ?
N7 C25 1.5024 . ?
N7 C27 1.5016 . ?

loop_
_geom_torsion_atom_site_label_1
_geom_torsion_atom_site_label_2
_geom_torsion_atom_site_label_3
_geom_torsion_atom_site_label_4
_geom_torsion
_geom_torsion_site_symmetry_1
_geom_torsion_site_symmetry_2
_geom_torsion_site_symmetry_3
_geom_torsion_site_symmetry_4
_geom_torsion_publ_flag
K1 W4 O5 W1 -35(2) . . . . ?
K1 W4 O13 W6 79.4(11) . . . . ?
K1 W4 O37 W9 119.2(13) . . . . ?
K1 W5 O24 K4 46.6(12) . . . 5_656 ?
K1 W5 O24 K11 171.0(9) . . . . ?
K1 W5 O28 W8 -116.5(13) . . . . ?
K1 W8 O31 K3 -12.4(14) . . . . ?
K1 W8 O35 Bi1 4(3) . . . . ?
K1 W9 O32 Bi1 2(3) . . . . ?
K1 W9 O32 K5 -165.9(3) . . . . ?
K1 W9 O39 K1 -43.7(15) . . . 5_656 ?
K1 W9 O156 W8 172.5(17) . . . . ?
K2 W10 O34 Bi1 179(2) . . . . ?
K2 W16 O59 W17 154(3) . . . . ?
K2 W16 O60 K2 -104(2) . . . 7_556 ?
K2 W17 O40 Bi1 111.2(18) . . . . ?
K2 W19 O57 W21 -22(3) . . . . ?
K2 W19 O79 Bi1 164(3) . . . . ?
K5 W6 O11 K5 -98.1(11) . . . 5_666 ?
K5 W6 O14 W11 157(3) . . . . ?
K5 W6 O14 W11 -153(2) 5_666 . . . ?
K5 W6 O14 K5 49.5(7) 5_666 . . . ?
K5 W9 O32 Bi1 168(2) . . . . ?
K5 W9 O39 K1 133.3(15) . . . 5_656 ?
K5 W9 O156 W8 -19.7(18) . . . . ?
K5 W9 O156 K1 167.8(2) . . . . ?
K5 W11 O15 K3 20.4(10) . . . 1_565 ?
K5 W11 O33 Bi1 112.0(14) . . . . ?
K5 W18 O41 Bi1 179(2) . . . . ?
K6 W24 O98 W29 32(2) 1_545 . . . ?
K6 W24 O144 W31 156(2) 1_545 . . . ?
K6 W24 O145 W27 -110.3(14) 1_545 . . . ?
K6 W27 O90 W33 -161(2) 1_545 . . . ?
K6 W27 O108 W28 -33(2) 1_545 . . . ?
K6 W31 O87 Bi2 80.0(15) 1_545 . . . ?
K6 W31 O87 K8 -120.3(8) 1_545 . . 2_656 ?
K6 W31 O87 K12 -51.6(11) 1_545 . . 2_656 ?
K6 W31 O115 K12 102.3(8) 1_545 . . 2_656 ?
K6 W33 O86 Bi2 -82.8(15) 1_545 . . . ?
K6 W33 O86 K8 168.8(3) 1_545 . . . ?
K6 W33 O86 K12 93.4(10) 1_545 . . . ?
K6 W33 O129 K7 -157.5(14) 1_545 . . . ?
K6 W33 O129 K9 -59.1(5) 1_545 . . 1_545 ?
K6 W33 O129 K10 -83.0(13) 1_545 . . . ?
K6 W33 O129 K12 -142.1(7) 1_545 . . . ?
K8 W3 O8 K7 -115.4(10) . . . . ?
K8 W3 O8 K12 -71.0(8) . . . . ?
K8 W3 O21 W10 -180(100) . . . . ?
K8 W28 O91 W33 148(3) . . . . ?
K8 W28 O109 W26 -73.0(11) . . . . ?
K8 W31 O87 Bi2 -160(2) 2_656 . . . ?
K8 W31 O87 K12 68.7(10) 2_656 . . 2_656 ?
K8 W31 O115 K12 -55.6(7) 2_656 . . 2_656 ?
K8 W32 O85 Bi2 166(3) . . . . ?
K8 W32 O116 K11 -35(4) . . . 1_565 ?
K8 W33 O86 Bi2 108.4(16) . . . . ?
K8 W33 O86 K12 -75.4(9) . . . . ?
K8 W33 O129 K7 23.7(13) . . . . ?
K8 W33 O129 K9 122.1(5) . . . 1_545 ?
K8 W33 O129 K10 98.2(13) . . . . ?
K8 W33 O129 K12 39.1(7) . . . . ?
K7 W3 O8 K8 115.4(10) . . . . ?
K7 W3 O21 W10 -82(2) . . . . ?
K7 W33 O86 Bi2 -177.9(14) . . . . ?
K7 W33 O86 K8 73.7(6) . . . . ?
K7 W33 O129 K9 98.4(14) . . . 1_545 ?
K9 W30 O84 Bi2 -66(3) . . . . ?
K9 W30 O125 K11 109.7(10) . . . 2_666 ?
K9 W33 O86 Bi2 -112.6(13) 1_545 . . . ?
K9 W33 O86 K8 139.0(7) 1_545 . . . ?
K9 W33 O129 K7 -98.4(14) 1_545 . . . ?
K11 W5 O24 K4 -124.4(18) . . . 5_656 ?
K11 W5 O28 W8 127.0(10) . . . . ?
K11 W5 O28 K1 -116.5(8) . . . . ?
K11 W30 O84 Bi2 -146(3) 2_666 . . . ?
K11 W30 O125 K9 -109.7(10) 2_666 . . . ?
K10 W30 O84 Bi2 -25(3) 1_565 . . . ?
K10 W30 O125 K10 -68(4) 1_565 . . 2_666 ?
K10 W32 O85 Bi2 29(2) 1_565 . . . ?
K10 W32 O85 K8 -137.0(6) 1_565 . . . ?
K12 W3 O8 K8 71.0(8) . . . . ?
K12 W3 O21 W10 -130.3(19) . . . . ?
K12 W31 O87 Bi2 131.6(15) 2_656 . . . ?
K12 W31 O87 K8 -68.7(9) 2_656 . . 2_656 ?
K12 W33 O86 Bi2 -176.2(19) . . . . ?
K12 W33 O86 K8 75.4(9) . . . . ?
K12 W33 O129 K10 59.1(13) . . . . ?
O1 W1 O2 W3 170.6(11) . . . . ?
O1 W1 O2 K7 -55.4(15) . . . . ?
O1 W1 O2 K12 4.6(14) . . . . ?
O1 W1 O3 W5 -125(2) . . . . ?
O1 W1 O4 W2 -170.6(10) . . . . ?
O2 W1 O3 W5 131(2) . . . . ?
O2 W1 O4 W2 -67.2(10) . . . . ?
O2 W3 O8 K8 72.9(8) . . . . ?
O2 W3 O8 K7 -42.5(8) . . . . ?
O2 W3 O8 K12 1.9(10) . . . . ?
O2 W3 O21 W10 44(3) . . . . ?
O3 W1 O2 W3 -86.7(11) . . . . ?
O3 W1 O2 K7 47.4(13) . . . . ?
O3 W1 O2 K12 107.4(12) . . . . ?
O3 W1 O4 W2 20(2) . . . . ?
O3 W5 O24 K4 -84.9(13) . . . 5_656 ?
O3 W5 O24 K11 39.5(11) . . . . ?
O3 W5 O28 W8 -10(2) . . . . ?
O3 W5 O28 K1 106.1(15) . . . . ?
O4 W1 O2 W3 68.6(11) . . . . ?
O4 W1 O2 K7 -157.3(13) . . . . ?
O4 W1 O2 K12 -97.3(12) . . . . ?
O4 W1 O3 W5 44(3) . . . . ?
O4 W2 O6 K4 83(2) . . . 5_666 ?
O4 W2 O155 W11 -47(3) . . . . ?
O5 W1 O2 W3 -13(3) . . . . ?
O5 W1 O2 K7 121.1(16) . . . . ?
O5 W1 O2 K12 -178.9(14) . . . . ?
O5 W1 O3 W5 -26(2) . . . . ?
O5 W1 O4 W2 89.1(10) . . . . ?
O5 W4 O13 W6 -85.2(10) . . . . ?
O5 W4 O37 W9 13(2) . . . . ?
O5 W4 O37 K1 -106.0(15) . . . . ?
O6 W2 O155 W11 129(2) . . . . ?
O7 W2 O6 K4 170(2) . . . 5_666 ?
O7 W2 O155 W11 -129(2) . . . . ?
O7 W3 O8 K8 -13.2(9) . . . . ?
O7 W3 O8 K7 -128.6(7) . . . . ?
O7 W3 O8 K12 -84.1(9) . . . . ?
O7 W3 O21 W10 128(2) . . . . ?
O8 W3 O21 W10 -131(2) . . . . ?
O9 W4 O5 W1 -130(2) . . . . ?
O9 W4 O13 W6 173.2(10) . . . . ?
O9 W4 O37 W9 -171.4(10) . . . . ?
O9 W4 O37 K1 69.4(8) . . . . ?
O11 W6 O14 W11 -132(2) . . . . ?
O11 W6 O14 K5 70.2(8) . . . . ?
O12 W2 O6 K4 -5(2) . . . 5_666 ?
O12 W2 O155 W11 29(2) . . . . ?
O12 W6 O11 K5 128.2(12) . . . 5_666 ?
O12 W6 O14 W11 -32(2) . . . . ?
O12 W6 O14 K5 170.9(7) . . . . ?
O13 W4 O5 W1 129(2) . . . . ?
O13 W4 O37 W9 -70.8(11) . . . . ?
O13 W4 O37 K1 170.0(7) . . . . ?
O13 W6 O11 K5 37.5(13) . . . 5_666 ?
O13 W6 O14 W11 47(3) . . . . ?
O13 W6 O14 K5 -110.1(15) . . . . ?
O14 W6 O11 K5 -142.6(11) . . . 5_666 ?
O14 W11 O15 K3 70.8(11) . . . 1_565 ?
O14 W11 O33 Bi1 88.6(12) . . . . ?
O14 W11 O33 K5 -23.4(7) . . . . ?
O15 W11 O33 Bi1 -168.8(12) . . . . ?
O15 W11 O33 K5 79.2(8) . . . . ?
O17 W4 O5 W1 56(2) . . . . ?
O17 W4 O13 W6 -2.6(8) . . . . ?
O17 W4 O37 W9 2.0(9) . . . . ?
O17 W4 O37 K1 -117.2(7) . . . . ?
O17 W6 O14 W11 55(2) . . . . ?
O17 W6 O14 K5 -102.1(6) . . . . ?
O17 W9 O32 Bi1 -95(2) . . . . ?
O17 W9 O32 K5 97.3(7) . . . . ?
O17 W9 O39 K1 33(4) . . . 5_656 ?
O17 W9 O156 W8 69.1(14) . . . . ?
O17 W9 O156 K1 -103.5(6) . . . . ?
O17 P1 O18 W1 -59.6(14) . . . . ?
O17 P1 O18 W2 64.8(13) . . . . ?
O17 P1 O18 W3 178.9(10) . . . . ?
O17 P1 O19 W10 174.3(10) . . . . ?
O17 P1 O19 W11 -53.9(14) . . . . ?
O17 P1 O20 W5 58.7(13) . . . . ?
O17 P1 O20 W7 177.2(10) . . . . ?
O17 P1 O20 W8 -62.2(13) . . . . ?
O18 W1 O2 W3 -3.5(9) . . . . ?
O18 W1 O2 K7 130.6(14) . . . . ?
O18 W1 O2 K12 -169.5(13) . . . . ?
O18 W1 O3 W5 58(2) . . . . ?
O18 W1 O4 W2 5.8(8) . . . . ?
O18 W2 O155 W11 -56(2) . . . . ?
O18 W3 O8 K8 40(5) . . . . ?
O18 W3 O8 K7 -75(4) . . . . ?
O18 W3 O8 K12 -31(5) . . . . ?
O18 W3 O21 W10 54(2) . . . . ?
O18 P1 O17 W4 56.3(14) . . . . ?
O18 P1 O17 W6 -62.0(14) . . . . ?
O18 P1 O17 W9 177.8(11) . . . . ?
O18 P1 O19 W10 -67.1(14) . . . . ?
O18 P1 O19 W11 64.8(13) . . . . ?
O18 P1 O20 W5 -57.2(13) . . . . ?
O18 P1 O20 W7 61.3(13) . . . . ?
O18 P1 O20 W8 -178.2(10) . . . . ?
O19 W10 O34 Bi1 -7.6(13) . . . . ?
O19 W10 O34 K2 173.6(9) . . . . ?
O19 W11 O33 Bi1 6.4(12) . . . . ?
O19 W11 O33 K5 -105.6(7) . . . . ?
O19 P1 O17 W4 176.6(10) . . . . ?
O19 P1 O17 W6 58.3(14) . . . . ?
O19 P1 O17 W9 -61.9(14) . . . . ?
O19 P1 O18 W1 179.5(10) . . . . ?
O19 P1 O18 W2 -56.1(13) . . . . ?
O19 P1 O18 W3 58.0(13) . . . . ?
O19 P1 O20 W5 -179.0(9) . . . . ?
O19 P1 O20 W7 -60.5(13) . . . . ?
O19 P1 O20 W8 60.0(13) . . . . ?
O20 W5 O28 W8 -3.8(9) . . . . ?
O20 W5 O28 K1 112.7(6) . . . . ?
O20 W7 O22 W5 -5.8(10) . . . . ?
O20 W7 O25 W3 61.2(17) . . . . ?
O20 W7 O25 K7 -143.4(9) . . . . ?
O20 W7 O29 W8 -2.3(10) . . . . ?
O20 W8 O31 K3 -89(3) . . . . ?
O20 W8 O35 Bi1 95(3) . . . . ?
O20 P1 O17 W4 -60.6(13) . . . . ?
O20 P1 O17 W6 -178.9(10) . . . . ?
O20 P1 O17 W9 60.9(14) . . . . ?
O20 P1 O18 W1 56.6(14) . . . . ?
O20 P1 O18 W2 -178.9(10) . . . . ?
O20 P1 O18 W3 -64.8(13) . . . . ?
O20 P1 O19 W10 53.9(14) . . . . ?
O20 P1 O19 W11 -174.3(10) . . . . ?
O21 W3 O8 K8 -109.2(8) . . . . ?
O21 W3 O8 K7 135.3(8) . . . . ?
O21 W3 O8 K12 179.8(8) . . . . ?
O21 W10 O34 Bi1 -28(3) . . . . ?
O21 W10 O34 K2 153.5(18) . . . . ?
O22 W5 O24 K4 -172.3(12) . . . 5_656 ?
O22 W5 O24 K11 -47.9(11) . . . . ?
O22 W5 O28 W8 67.3(12) . . . . ?
O22 W5 O28 K1 -176.3(7) . . . . ?
O22 W7 O25 W3 136.5(17) . . . . ?
O22 W7 O25 K7 -68.1(9) . . . . ?
O22 W7 O29 W8 -77.8(12) . . . . ?
O23 W7 O22 W5 169.3(11) . . . . ?
O23 W7 O25 W3 -123.5(17) . . . . ?
O23 W7 O25 K7 31.8(11) . . . . ?
O23 W7 O29 W8 -177.7(11) . . . . ?
O24 W5 O28 W8 168.0(11) . . . . ?
O24 W5 O28 K1 -75.6(8) . . . . ?
O25 W3 O8 K8 159.1(7) . . . . ?
O25 W3 O8 K7 43.7(8) . . . . ?
O25 W3 O8 K12 88.1(9) . . . . ?
O25 W3 O21 W10 -28(2) . . . . ?
O25 W7 O22 W5 -90.0(11) . . . . ?
O25 W7 O29 W8 -6(3) . . . . ?
O26 W10 O34 Bi1 65.4(14) . . . . ?
O26 W10 O34 K2 -113.4(9) . . . . ?
O26 W11 O15 K3 -122.8(11) . . . 1_565 ?
O26 W11 O33 Bi1 -67.2(13) . . . . ?
O26 W11 O33 K5 -179.1(7) . . . . ?
O27 W10 O34 Bi1 166.6(13) . . . . ?
O27 W10 O34 K2 -12.2(10) . . . . ?
O28 W5 O24 K4 95.9(13) . . . 5_656 ?
O28 W5 O24 K11 -139.7(10) . . . . ?
O28 W8 O31 K3 -59.2(16) . . . . ?
O28 W8 O35 Bi1 85(3) . . . . ?
O29 W7 O22 W5 67.2(11) . . . . ?
O29 W7 O25 W3 65(3) . . . . ?
O29 W7 O25 K7 -139.9(15) . . . . ?
O29 W8 O31 K3 -142.5(14) . . . . ?
O29 W8 O35 Bi1 165(3) . . . . ?
O31 W8 O35 Bi1 -91(3) . . . . ?
O32 W9 O39 K1 175.8(15) . . . 5_656 ?
O32 W9 O156 W8 -18.7(15) . . . . ?
O32 W9 O156 K1 168.8(6) . . . . ?
O33 W11 O15 K3 -25.6(13) . . . 1_565 ?
O35 W8 O31 K3 119.7(15) . . . . ?
O36 W4 O5 W1 -29(2) . . . . ?
O36 W4 O13 W6 -11(2) . . . . ?
O36 W4 O37 W9 87.0(11) . . . . ?
O36 W4 O37 K1 -32.2(7) . . . . ?
O36 W5 O24 K4 2.4(14) . . . 5_656 ?
O36 W5 O24 K11 126.7(10) . . . . ?
O36 W5 O28 W8 -88.5(12) . . . . ?
O36 W5 O28 K1 28.0(7) . . . . ?
O37 W4 O5 W1 45(3) . . . . ?
O37 W4 O13 W6 69.4(10) . . . . ?
O37 W9 O32 Bi1 -97(3) . . . . ?
O37 W9 O32 K5 95(2) . . . . ?
O37 W9 O39 K1 0.0(17) . . . 5_656 ?
O37 W9 O156 W8 140.4(14) . . . . ?
O37 W9 O156 K1 -32.2(6) . . . . ?
O38 W6 O11 K5 -50.2(13) . . . 5_666 ?
O38 W6 O14 W11 128(2) . . . . ?
O38 W6 O14 K5 -29.1(7) . . . . ?
O38 W9 O32 Bi1 -166(2) . . . . ?
O38 W9 O32 K5 25.7(7) . . . . ?
O38 W9 O39 K1 82.6(16) . . . 5_656 ?
O38 W9 O156 W8 84(2) . . . . ?
O38 W9 O156 K1 -88.6(17) . . . . ?
O39 W9 O32 Bi1 94(2) . . . . ?
O39 W9 O32 K5 -73.4(8) . . . . ?
O39 W9 O156 W8 -124.6(14) . . . . ?
O39 W9 O156 K1 62.8(8) . . . . ?
O42 W21 O56 K3 114.0(17) . . . . ?
O43 W17 O40 Bi1 -168.1(16) . . . . ?
O43 W17 O40 K2 80.6(11) . . . . ?
O45 W17 O40 Bi1 21(4) . . . . ?
O45 W17 O40 K2 -91(3) . . . . ?
O46 W17 O40 Bi1 4.6(14) . . . . ?
O46 W17 O40 K2 -106.6(8) . . . . ?
O46 W18 O41 Bi1 -6.0(12) . . . . ?
O46 W18 O41 K5 175.3(10) . . . . ?
O46 P2 O53 W12 -179.2(9) . . . . ?
O46 P2 O53 W20 -62.3(13) . . . . ?
O46 P2 O53 W21 61.5(14) . . . . ?
O46 P2 O73 W13 178.0(12) . . . . ?
O46 P2 O73 W16 59.7(14) . . . . ?
O46 P2 O73 W19 -61.5(16) . . . . ?
O46 P2 O74 W14 58.1(16) . . . . ?
O46 P2 O74 W15 -57.5(15) . . . . ?
O46 P2 O74 W22 179.6(12) . . . . ?
O47 W17 O40 Bi1 -66.1(16) . . . . ?
O47 W17 O40 K2 -177.4(9) . . . . ?
O47 W18 O41 Bi1 65.4(14) . . . . ?
O47 W18 O41 K5 -113.3(10) . . . . ?
O48 W18 O41 Bi1 166.8(13) . . . . ?
O48 W18 O41 K5 -11.9(11) . . . . ?
O49 W18 O41 Bi1 -90.2(13) . . . . ?
O49 W18 O41 K5 91.1(10) . . . . ?
O49 W20 O50 W21 79.9(11) . . . . ?
O49 W20 O51 K4 90.7(19) . . . . ?
O49 W20 O52 W12 -12(3) . . . . ?
O50 W20 O49 W18 -123(2) . . . . ?
O50 W20 O51 K4 -1(2) . . . . ?
O50 W20 O52 W12 67.8(15) . . . . ?
O50 W21 O42 Bi1 161(2) . . . . ?
O50 W21 O56 K3 -149.0(16) . . . . ?
O51 W20 O49 W18 136(2) . . . . ?
O51 W20 O50 W21 -177.2(11) . . . . ?
O51 W20 O52 W12 167.6(15) . . . . ?
O52 W12 O55 W21 68.1(12) . . . . ?
O52 W12 O75 W22 -130(3) . . . . ?
O52 W20 O49 W18 -44(4) . . . . ?
O52 W20 O50 W21 -75.7(12) . . . . ?
O52 W20 O51 K4 -89.3(19) . . . . ?
O53 W12 O55 W21 -1.9(10) . . . . ?
O53 W12 O75 W22 -59(3) . . . . ?
O53 W20 O49 W18 -52(2) . . . . ?
O53 W20 O50 W21 -0.8(10) . . . . ?
O53 W20 O52 W12 -3.9(13) . . . . ?
O53 W21 O42 Bi1 91(3) . . . . ?
O53 W21 O56 K3 -89(3) . . . . ?
O53 P2 O46 W17 -175.4(10) . . . . ?
O53 P2 O46 W18 54.2(15) . . . . ?
O53 P2 O73 W13 -61.5(15) . . . . ?
O53 P2 O73 W16 -179.8(10) . . . . ?
O53 P2 O73 W19 59.0(15) . . . . ?
O53 P2 O74 W14 -62.7(17) . . . . ?
O53 P2 O74 W15 -178.3(12) . . . . ?
O53 P2 O74 W22 58.8(16) . . . . ?
O54 W14 O64 W20 27.6(17) . . . . ?
O54 W18 O41 Bi1 -21(3) . . . . ?
O54 W18 O41 K5 161(2) . . . . ?
O55 W12 O75 W22 -54(4) . . . . ?
O55 W21 O42 Bi1 84(3) . . . . ?
O55 W21 O56 K3 -65.6(18) . . . . ?
O56 W21 O42 Bi1 -95(3) . . . . ?
O57 W19 O79 Bi1 -14(2) . . . . ?
O57 W19 O79 K2 -178.7(8) . . . . ?
O57 W21 O42 Bi1 8(3) . . . . ?
O57 W21 O56 K3 18.6(19) . . . . ?
O58 W16 O59 W17 122(3) . . . . ?
O58 W16 O59 K2 -31.7(8) . . . . ?
O58 W16 O60 K2 -56(2) . . . 7_556 ?
O58 W19 O57 W21 79(3) . . . . ?
O58 W19 O79 Bi1 -168(2) . . . . ?
O58 W19 O79 K2 27.2(8) . . . . ?
O59 W16 O60 K2 -149(2) . . . 7_556 ?
O59 W17 O40 Bi1 88.6(16) . . . . ?
O59 W17 O40 K2 -22.7(9) . . . . ?
O60 W16 O59 W17 -135(3) . . . . ?
O60 W16 O59 K2 70.5(11) . . . . ?
O61 W15 O45 W17 26(3) . . . . ?
O61 W16 O59 W17 -34(3) . . . . ?
O61 W16 O59 K2 172.3(9) . . . . ?
O61 W16 O60 K2 121(2) . . . 7_556 ?
O62 W13 O63 W12 134(2) . . . . ?
O62 W13 O77 W19 -171.2(17) . . . . ?
O63 W12 O55 W21 -87.0(13) . . . . ?
O63 W12 O75 W22 27(3) . . . . ?
O63 W13 O77 W19 85.8(16) . . . . ?
O64 W14 O54 W18 -30(2) . . . . ?
O64 W20 O49 W18 35(2) . . . . ?
O64 W20 O50 W21 1(3) . . . . ?
O64 W20 O51 K4 179.7(17) . . . . ?
O64 W20 O52 W12 -90.0(15) . . . . ?
O65 W12 O55 W21 170.4(12) . . . . ?
O65 W12 O75 W22 128(3) . . . . ?
O66 W14 O54 W18 -130(2) . . . . ?
O66 W14 O64 W20 132.0(17) . . . . ?
O67 W14 O54 W18 46(4) . . . . ?
O67 W14 O64 W20 -128.8(17) . . . . ?
O67 W22 O71 W15 -69.2(15) . . . . ?
O68 W14 O54 W18 127(2) . . . . ?
O68 W14 O64 W20 -64(3) . . . . ?
O68 W15 O45 W17 -131(3) . . . . ?
O69 W22 O71 W15 -170.6(15) . . . . ?
O70 W15 O45 W17 126(3) . . . . ?
O71 W15 O45 W17 -50(4) . . . . ?
O72 W13 O63 W12 33(2) . . . . ?
O72 W13 O77 W19 11(3) . . . . ?
O72 W22 O71 W15 87.9(15) . . . . ?
O73 W13 O63 W12 -50(2) . . . . ?
O73 W13 O77 W19 1.2(13) . . . . ?
O73 W16 O59 W17 51(3) . . . . ?
O73 W16 O59 K2 -102.8(7) . . . . ?
O73 W19 O57 W21 66.6(18) . . . . ?
O73 W19 O79 Bi1 -98(2) . . . . ?
O73 W19 O79 K2 97.7(7) . . . . ?
O73 P2 O46 W17 -55.7(16) . . . . ?
O73 P2 O46 W18 173.9(12) . . . . ?
O73 P2 O53 W12 59.9(13) . . . . ?
O73 P2 O53 W20 176.7(10) . . . . ?
O73 P2 O53 W21 -59.5(15) . . . . ?
O73 P2 O74 W14 179.0(13) . . . . ?
O73 P2 O74 W15 63.3(17) . . . . ?
O73 P2 O74 W22 -59.5(17) . . . . ?
O74 W14 O54 W18 55(2) . . . . ?
O74 W14 O64 W20 -56.7(17) . . . . ?
O74 W15 O45 W17 -59(2) . . . . ?
O74 W22 O71 W15 3.8(13) . . . . ?
O74 P2 O46 W17 64.0(15) . . . . ?
O74 P2 O46 W18 -66.4(16) . . . . ?
O74 P2 O53 W12 -58.5(14) . . . . ?
O74 P2 O53 W20 58.4(15) . . . . ?
O74 P2 O53 W21 -177.8(12) . . . . ?
O74 P2 O73 W13 57.5(17) . . . . ?
O74 P2 O73 W16 -60.8(15) . . . . ?
O74 P2 O73 W19 178.0(13) . . . . ?
O75 W12 O55 W21 -8(3) . . . . ?
O75 W22 O71 W15 17(3) . . . . ?
O76 W13 O63 W12 -38(4) . . . . ?
O76 W13 O77 W19 -70.9(16) . . . . ?
O76 W16 O59 W17 43(4) . . . . ?
O76 W16 O59 K2 -112(2) . . . . ?
O76 W16 O60 K2 32(2) . . . 7_556 ?
O77 W13 O63 W12 -122(2) . . . . ?
O77 W19 O57 W21 138.1(19) . . . . ?
O77 W19 O79 Bi1 -103(3) . . . . ?
O77 W19 O79 K2 93(2) . . . . ?
O78 W19 O57 W21 -126.3(18) . . . . ?
O78 W19 O79 Bi1 90(2) . . . . ?
O78 W19 O79 K2 -74.5(10) . . . . ?
O79 W19 O57 W21 -20.0(19) . . . . ?
O84 W30 O125 K9 163.2(8) . . . . ?
O84 W30 O125 K11 -87.1(9) . . . 2_666 ?
O84 W30 O125 K10 117.1(8) . . . 1_565 ?
O84 W30 O125 K10 50(4) . . . 2_666 ?
O85 W32 O116 K11 6(4) . . . 1_565 ?
O86 W33 O129 K7 -21.7(15) . . . . ?
O86 W33 O129 K9 76.8(8) . . . 1_545 ?
O86 W33 O129 K10 52.8(15) . . . . ?
O86 W33 O129 K12 -6.3(9) . . . . ?
O87 W31 O115 K12 -36.5(10) . . . 2_656 ?
O88 W31 O87 Bi2 65.1(13) . . . . ?
O88 W31 O87 K8 -135.2(9) . . . 2_656 ?
O88 W31 O87 K12 -66.5(8) . . . 2_656 ?
O88 W31 O115 K12 62.5(9) . . . 2_656 ?
O88 W33 O86 Bi2 -68.2(13) . . . . ?
O88 W33 O86 K8 -176.5(7) . . . . ?
O88 W33 O86 K12 108.1(10) . . . . ?
O88 W33 O129 K7 -118.7(14) . . . . ?
O88 W33 O129 K9 -20.2(7) . . . 1_545 ?
O88 W33 O129 K10 -44.2(14) . . . . ?
O88 W33 O129 K12 -103.3(8) . . . . ?
O89 W28 O91 W33 122(3) . . . . ?
O89 W28 O91 K8 -25.7(6) . . . . ?
O89 W28 O109 W26 -68.5(10) . . . . ?
O89 W32 O85 Bi2 -164(2) . . . . ?
O89 W32 O85 K8 30.7(8) . . . . ?
O89 W32 O116 K11 -88(4) . . . 1_565 ?
O90 W27 O108 W28 -24(2) . . . . ?
O90 W33 O86 Bi2 13(4) . . . . ?
O90 W33 O86 K8 -95(3) . . . . ?
O90 W33 O86 K12 -170(2) . . . . ?
O90 W33 O129 K7 157.6(13) . . . . ?
O90 W33 O129 K9 -103.9(7) . . . 1_545 ?
O90 W33 O129 K10 -127.9(13) . . . . ?
O90 W33 O129 K12 173.1(8) . . . . ?
O91 W28 O109 W26 16(2) . . . . ?
O91 W33 O86 Bi2 87.1(13) . . . . ?
O91 W33 O86 K8 -21.3(8) . . . . ?
O91 W33 O86 K12 -96.7(10) . . . . ?
O91 W33 O129 K7 77.5(14) . . . . ?
O91 W33 O129 K9 176.0(7) . . . 1_545 ?
O91 W33 O129 K10 152.0(13) . . . . ?
O91 W33 O129 K12 93.0(8) . . . . ?
O92 W30 O84 Bi2 17(3) . . . . ?
O92 W30 O125 K9 66.7(9) . . . . ?
O92 W30 O125 K11 176.4(8) . . . 2_666 ?
O92 W30 O125 K10 -47(4) . . . 2_666 ?
O92 W30 O125 K10 20.7(8) . . . 1_565 ?
O92 W32 O85 Bi2 -10(2) . . . . ?
O92 W32 O85 K8 -175.4(7) . . . . ?
O92 W32 O116 K11 104(4) . . . 1_565 ?
O93 W29 O117 K4 111(4) . . . 6_566 ?
O93 W31 O87 Bi2 -90.0(13) . . . . ?
O93 W31 O87 K8 69.7(9) . . . 2_656 ?
O93 W31 O87 K12 138.4(8) . . . 2_656 ?
O93 W31 O115 K12 -132.6(8) . . . 2_656 ?
O94 W29 O93 W31 -118(2) . . . . ?
O94 W29 O117 K4 16(4) . . . 6_566 ?
O94 W30 O84 Bi2 171(3) . . . . ?
O94 W30 O125 K9 -101.3(9) . . . . ?
O94 W30 O125 K11 8.4(9) . . . 2_666 ?
O94 W30 O125 K10 145(4) . . . 2_666 ?
O94 W30 O125 K10 -147.3(8) . . . 1_565 ?
O96 W25 O120 K6 19.7(17) . . . . ?
O96 W30 O84 Bi2 96(3) . . . . ?
O96 W30 O125 K9 -17.9(9) . . . . ?
O96 W30 O125 K11 91.8(8) . . . 2_666 ?
O96 W30 O125 K10 -132(4) . . . 2_666 ?
O96 W30 O125 K10 -63.9(8) . . . 1_565 ?
O97 W25 O96 W30 -2.7(9) . . . . ?
O97 W25 O96 K9 168.9(13) . . . . ?
O97 W29 O93 W31 -47(2) . . . . ?
O97 W30 O84 Bi2 100(3) . . . . ?
O97 W30 O125 K9 -47(4) . . . . ?
O97 W30 O125 K11 63(3) . . . 2_666 ?
O97 W30 O125 K10 -160(3) . . . 2_666 ?
O97 W30 O125 K10 -93(3) . . . 1_565 ?
O97 P3 O112 W31 53.5(14) . . . . ?
O97 P3 O112 W33 -173.0(10) . . . . ?
O97 P3 O113 W26 -62.0(13) . . . . ?
O97 P3 O113 W28 -178.1(10) . . . . ?
O97 P3 O113 W32 60.5(13) . . . . ?
O97 P3 O114 W23 60.1(13) . . . . ?
O97 P3 O114 W24 -63.7(12) . . . . ?
O97 P3 O114 W27 -177.8(9) . . . . ?
O98 W24 O144 W31 -31(2) . . . . ?
O98 W24 O144 K6 173.0(7) . . . 1_545 ?
O98 W24 O145 W27 4(3) . . . . ?
O98 W24 O145 K6 114(2) . . . 1_545 ?
O98 W29 O93 W31 38(2) . . . . ?
O98 W29 O117 K4 -161(4) . . . 6_566 ?
O99 W25 O96 W30 69.1(11) . . . . ?
O99 W25 O96 K9 -119.4(12) . . . . ?
O99 W25 O120 K6 111.7(15) . . . . ?
O99 W29 O93 W31 -34(4) . . . . ?
O99 W29 O117 K4 -72(4) . . . 6_566 ?
O100 W25 O96 W30 -87.7(11) . . . . ?
O100 W25 O96 K9 83.8(13) . . . . ?
O100 W25 O120 K6 -73.0(16) . . . . ?
O100 W26 O118 W32 86.7(11) . . . . ?
O101 W23 O103 W24 -87.7(12) . . . . ?
O101 W25 O96 W30 -12(2) . . . . ?
O101 W25 O96 K9 159.3(15) . . . . ?
O101 W25 O120 K6 -159.3(14) . . . . ?
O102 W23 O103 W24 170.0(12) . . . . ?
O103 W24 O98 W29 -131(2) . . . . ?
O103 W24 O144 W31 43(3) . . . . ?
O103 W24 O144 K6 -113.0(17) . . . 1_545 ?
O103 W24 O145 W27 73.8(12) . . . . ?
O103 W24 O145 K6 -175.9(7) . . . 1_545 ?
O105 W23 O103 W24 69.3(12) . . . . ?
O105 W27 O90 W33 -49(3) . . . . ?
O105 W27 O90 K6 112.7(16) . . . 1_545 ?
O105 W27 O108 W28 132(2) . . . . ?
O106 W23 O103 W24 -16(3) . . . . ?
O106 W26 O100 W25 36(2) . . . . ?
O106 W26 O118 W32 7(2) . . . . ?
O107 W26 O100 W25 137(2) . . . . ?
O107 W26 O118 W32 -171.5(10) . . . . ?
O108 W27 O90 W33 26(2) . . . . ?
O108 W27 O90 K6 -172.3(8) . . . 1_545 ?
O108 W28 O91 W33 -36(3) . . . . ?
O108 W28 O91 K8 176.3(7) . . . . ?
O108 W28 O109 W26 89.8(10) . . . . ?
O109 W26 O100 W25 -32(4) . . . . ?
O109 W26 O118 W32 -70.1(10) . . . . ?
O109 W28 O91 W33 39(4) . . . . ?
O109 W28 O91 K8 -109.2(17) . . . . ?
O110 W27 O90 W33 129(2) . . . . ?
O110 W27 O90 K6 -69.2(9) . . . 1_545 ?
O110 W27 O108 W28 -126.8(19) . . . . ?
O111 W28 O91 W33 -137(2) . . . . ?
O111 W28 O91 K8 75.0(8) . . . . ?
O111 W28 O109 W26 -168.5(10) . . . . ?
O112 W31 O87 Bi2 -5.7(12) . . . . ?
O112 W31 O87 K8 154.0(10) . . . 2_656 ?
O112 W31 O87 K12 -137.3(8) . . . 2_656 ?
O112 W31 O115 K12 90(4) . . . 2_656 ?
O112 W33 O86 Bi2 4.1(12) . . . . ?
O112 W33 O86 K8 -104.3(7) . . . . ?
O112 W33 O86 K12 -179.7(10) . . . . ?
O112 W33 O129 K7 -158(3) . . . . ?
O112 W33 O129 K9 -59(4) . . . 1_545 ?
O112 W33 O129 K10 -83(4) . . . . ?
O112 W33 O129 K12 -143(4) . . . . ?
O112 P3 O97 W25 -178.2(9) . . . . ?
O112 P3 O97 W29 -61.2(14) . . . . ?
O112 P3 O97 W30 61.6(13) . . . . ?
O112 P3 O113 W26 177.2(10) . . . . ?
O112 P3 O113 W28 61.1(13) . . . . ?
O112 P3 O113 W32 -60.3(13) . . . . ?
O112 P3 O114 W23 -178.3(10) . . . . ?
O112 P3 O114 W24 57.8(13) . . . . ?
O112 P3 O114 W27 -56.2(12) . . . . ?
O113 W26 O100 W25 -48(2) . . . . ?
O113 W26 O118 W32 1.7(9) . . . . ?
O113 W28 O91 W33 50(2) . . . . ?
O113 W28 O91 K8 -97.5(6) . . . . ?
O113 W28 O109 W26 3.6(9) . . . . ?
O113 W32 O85 Bi2 -92(2) . . . . ?
O113 W32 O85 K8 102.1(7) . . . . ?
O113 W32 O116 K11 -145(4) . . . 1_565 ?
O113 P3 O97 W25 61.4(13) . . . . ?
O113 P3 O97 W29 178.3(10) . . . . ?
O113 P3 O97 W30 -58.8(14) . . . . ?
O113 P3 O112 W31 172.3(10) . . . . ?
O113 P3 O112 W33 -54.2(14) . . . . ?
O113 P3 O114 W23 -56.9(13) . . . . ?
O113 P3 O114 W24 179.2(9) . . . . ?
O113 P3 O114 W27 65.2(12) . . . . ?
O114 W23 O103 W24 -4.4(10) . . . . ?
O114 W24 O98 W29 -60(2) . . . . ?
O114 W24 O144 W31 53(2) . . . . ?
O114 W24 O144 K6 -103.4(6) . . . 1_545 ?
O114 W24 O145 W27 2.3(10) . . . . ?
O114 W24 O145 K6 112.6(7) . . . 1_545 ?
O114 W27 O90 W33 -57(2) . . . . ?
O114 W27 O90 K6 104.2(6) . . . 1_545 ?
O114 W27 O108 W28 59.9(19) . . . . ?
O114 P3 O97 W25 -56.9(13) . . . . ?
O114 P3 O97 W29 60.1(13) . . . . ?
O114 P3 O97 W30 -177.1(10) . . . . ?
O114 P3 O112 W31 -66.8(14) . . . . ?
O114 P3 O112 W33 66.6(13) . . . . ?
O114 P3 O113 W26 55.8(13) . . . . ?
O114 P3 O113 W28 -60.3(13) . . . . ?
O114 P3 O113 W32 178.3(9) . . . . ?
O115 W31 O87 Bi2 165.9(12) . . . . ?
O115 W31 O87 K8 -34.4(11) . . . 2_656 ?
O115 W31 O87 K12 34.3(9) . . . 2_656 ?
O116 W32 O85 Bi2 95(2) . . . . ?
O116 W32 O85 K8 -70.9(9) . . . . ?
O117 W29 O93 W31 140(2) . . . . ?
O118 W26 O100 W25 -120(2) . . . . ?
O118 W32 O85 Bi2 -91(3) . . . . ?
O118 W32 O85 K8 102.8(19) . . . . ?
O118 W32 O116 K11 -172(4) . . . 1_565 ?
O120 W25 O96 W30 170.0(11) . . . . ?
O120 W25 O96 K9 -18.4(15) . . . . ?
O125 W30 O84 Bi2 -87(3) . . . . ?
O129 W33 O86 Bi2 -169.0(12) . . . . ?
O129 W33 O86 K8 82.7(9) . . . . ?
O129 W33 O86 K12 7.3(11) . . . . ?
O143 W24 O98 W29 129(2) . . . . ?
O143 W24 O144 W31 -133(2) . . . . ?
O143 W24 O144 K6 70.8(8) . . . 1_545 ?
O143 W24 O145 W27 174.0(12) . . . . ?
O143 W24 O145 K6 -75.7(9) . . . 1_545 ?
O144 W24 O98 W29 25(2) . . . . ?
O144 W24 O145 W27 -81.1(12) . . . . ?
O144 W24 O145 K6 29.2(7) . . . 1_545 ?
O144 W31 O87 Bi2 -30(3) . . . . ?
O144 W31 O87 K8 130(2) . . . 2_656 ?
O144 W31 O87 K12 -162(2) . . . 2_656 ?
O144 W31 O115 K12 148.1(9) . . . 2_656 ?
O145 W24 O98 W29 -61(3) . . . . ?
O145 W24 O144 W31 127(2) . . . . ?
O145 W24 O144 K6 -29.3(7) . . . 1_545 ?
O145 W27 O90 W33 -130(2) . . . . ?
O145 W27 O90 K6 31.9(8) . . . 1_545 ?
O145 W27 O108 W28 66(3) . . . . ?
O153 W7 O22 W5 -18(2) . . . . ?
O153 W7 O25 W3 -20.7(17) . . . . ?
O153 W7 O25 K7 134.7(10) . . . . ?
O153 W7 O29 W8 78.4(12) . . . . ?
O153 W10 O34 Bi1 -91.0(13) . . . . ?
O153 W10 O34 K2 90.2(9) . . . . ?
O155 W2 O6 K4 -95(2) . . . 5_666 ?
O155 W11 O15 K3 151.7(11) . . . 1_565 ?
O155 W11 O33 Bi1 21(3) . . . . ?
O155 W11 O33 K5 -91(2) . . . . ?
O156 W8 O31 K3 23.5(17) . . . . ?
O156 W8 O35 Bi1 14(3) . . . . ?
O156 W9 O32 Bi1 -11(2) . . . . ?
O156 W9 O32 K5 -179.1(7) . . . . ?
O156 W9 O39 K1 -85.3(16) . . . 5_656 ?
